data_4036794
loop_
_publ_author_name
'Gregoli\'nski, Janusz'
'\'Slepokura, Katarzyna'
'Pa\'ckowski, Tomasz'
'Panek, Jaros\/law'
'Stefanowicz, Piotr'
'Lisowski, Jerzy'

_publ_section_title
;
 From 2 + 2 to 8 + 8 Condensation Products of Diamine and Dialdehyde:
 Giant Container-Shaped Macrocycles for Multiple Anion Binding.
;
_journal_issue 13
_journal_name_full 'The Journal of organic chemistry'
_journal_page_first 5285
_journal_page_last 5294
_journal_paper_doi 10.1021/acs.joc.6b00531
_journal_volume 81
_journal_year 2016
_chemical_formula_moiety 'C96 H152 N24, 8(O4 S), 31(H2 O)'
_chemical_formula_sum 'C96 H214 N24 O63 S8'
_chemical_formula_weight 2969.38
_space_group_crystal_system triclinic
_space_group_IT_number 2
_space_group_name_Hall '-P 1'
_space_group_name_H-M_alt 'P -1'
_atom_sites_solution_hydrogens geom
_atom_sites_solution_primary direct
_atom_sites_solution_secondary difmap
_audit_creation_method SHELXL-2014/7
_cell_angle_alpha 85.55(3)
_cell_angle_beta 78.76(3)
_cell_angle_gamma 65.28(3)
_cell_formula_units_Z 2
_cell_length_a 16.114(5)
_cell_length_b 17.239(5)
_cell_length_c 28.561(9)
_cell_measurement_reflns_used 11174
_cell_measurement_temperature 100(2)
_cell_measurement_theta_max 28.67
_cell_measurement_theta_min 2.82
_cell_volume 7069(4)
_computing_cell_refinement
;
CrysAlis RED, Oxford Diffraction Ltd.,
Version 1.171.33.66 (release 28-04-2010 CrysAlis171 .NET)
(compiled Apr 28 2010,14:27:37)
;
_computing_data_collection
;
CrysAlis CCD, Oxford Diffraction Ltd.,
Version 1.171.33.66 (release 28-04-2010 CrysAlis171 .NET)
(compiled Apr 28 2010,14:27:37)
;
_computing_data_reduction
;
CrysAlis RED, Oxford Diffraction Ltd.,
Version 1.171.33.66 (release 28-04-2010 CrysAlis171 .NET)
(compiled Apr 28 2010,14:27:37)
;
_computing_structure_refinement 'SHELXL-2014/7 (Sheldrick, 2015)'
_computing_structure_solution 'SHELXS-97 (Sheldrick, 2008)'
_diffrn_ambient_temperature 100(2)
_diffrn_detector_area_resol_mean 8.3359
_diffrn_measured_fraction_theta_full 0.991
_diffrn_measured_fraction_theta_max 0.991
_diffrn_measurement_device_type
;
Kuma KM4-CCD kappa-geometry diffractometer 
with a Sapphire2 CCD camera 
;
_diffrn_measurement_method 'omega scan'
_diffrn_radiation_type MoK\a
_diffrn_radiation_wavelength 0.71073
_diffrn_reflns_av_R_equivalents 0.0649
_diffrn_reflns_av_unetI/netI 0.1449
_diffrn_reflns_Laue_measured_fraction_full 0.991
_diffrn_reflns_Laue_measured_fraction_max 0.991
_diffrn_reflns_limit_h_max 17
_diffrn_reflns_limit_h_min -19
_diffrn_reflns_limit_k_max 20
_diffrn_reflns_limit_k_min -20
_diffrn_reflns_limit_l_max 31
_diffrn_reflns_limit_l_min -33
_diffrn_reflns_number 46467
_diffrn_reflns_point_group_measured_fraction_full 0.991
_diffrn_reflns_point_group_measured_fraction_max 0.991
_diffrn_reflns_theta_full 25.000
_diffrn_reflns_theta_max 25.000
_diffrn_reflns_theta_min 2.909
_diffrn_source 'Enhance (Mo) X-ray Source'
_exptl_absorpt_coefficient_mu 0.227
_exptl_absorpt_correction_T_max 1.000
_exptl_absorpt_correction_T_min 0.948
_exptl_absorpt_correction_type multi-scan
_exptl_absorpt_process_details
;
CrysAlis RED, Oxford Diffraction Ltd.,
Version 1.171.33.66 (release 28-04-2010 CrysAlis171 .NET)
(compiled Apr 28 2010,14:27:37)
Empirical absorption correction using spherical harmonics,
 implemented in SCALE3 ABSPACK scaling algorithm.
;
_exptl_crystal_colour colourless
_exptl_crystal_density_diffrn 1.395
_exptl_crystal_description block
_exptl_crystal_F_000 3180
_exptl_crystal_size_max 0.27
_exptl_crystal_size_mid 0.15
_exptl_crystal_size_min 0.10
_refine_diff_density_max 0.614
_refine_diff_density_min -0.505
_refine_diff_density_rms 0.087
_refine_ls_extinction_method none
_refine_ls_goodness_of_fit_ref 1.003
_refine_ls_hydrogen_treatment constr
_refine_ls_matrix_type full
_refine_ls_number_parameters 1947
_refine_ls_number_reflns 24661
_refine_ls_number_restraints 834
_refine_ls_restrained_S_all 1.004
_refine_ls_R_factor_all 0.1742
_refine_ls_R_factor_gt 0.0855
_refine_ls_shift/su_max 0.001
_refine_ls_shift/su_mean 0.000
_refine_ls_structure_factor_coef Fsqd
_refine_ls_weighting_details 'w=1/[\s^2^(Fo^2^)+(0.1100P)^2^] where P=(Fo^2^+2Fc^2^)/3'
_refine_ls_weighting_scheme calc
_refine_ls_wR_factor_gt 0.2115
_refine_ls_wR_factor_ref 0.2352
_reflns_Friedel_coverage 0.000
_reflns_number_gt 10770
_reflns_number_total 24661
_reflns_threshold_expression 'I > 2\s(I)'
_cod_data_source_file jo6b00531_si_002.cif
_cod_data_source_block 5c_l88
_cod_database_code 4036794
_shelx_shelxl_version_number 2014/7
_shelx_space_group_comment
;
The symmetry employed for this shelxl refinement is uniquely defined
by the following loop, which should always be used as a source of
symmetry information in preference to the above space-group names.
They are only intended as comments.
;
_shelx_estimated_absorpt_t_min 0.941
_shelx_estimated_absorpt_t_max 0.978

loop_
_space_group_symop_operation_xyz
'x, y, z'
'-x, -y, -z'

loop_
_atom_site_label
_atom_site_type_symbol
_atom_site_fract_x
_atom_site_fract_y
_atom_site_fract_z
_atom_site_U_iso_or_equiv
_atom_site_adp_type
_atom_site_occupancy
_atom_site_site_symmetry_order
_atom_site_calc_flag
_atom_site_refinement_flags_posn
_atom_site_refinement_flags_adp
_atom_site_refinement_flags_occupancy
_atom_site_disorder_assembly
_atom_site_disorder_group
N1A N 0.5354(3) 0.1898(3) 0.43746(14) 0.0392(11) Uani 1 1 d D . . . .
N2A N 0.5369(3) 0.1254(3) 0.52519(12) 0.0350(11) Uani 1 1 d D . . . .
H2A1 H 0.4955 0.1066 0.5185 0.042 Uiso 1 1 calc R U . . .
H2A2 H 0.5132 0.1829 0.5208 0.042 Uiso 1 1 calc R U . . .
N3A N 0.4428(3) 0.2193(2) 0.63690(14) 0.0353(11) Uani 1 1 d D . . . .
H3A1 H 0.4818 0.1972 0.6583 0.042 Uiso 1 1 calc R U . . .
H3A2 H 0.4634 0.2539 0.6170 0.042 Uiso 1 1 calc R U . . .
N4A N 0.4256(3) 0.3585(3) 0.67761(15) 0.0395(11) Uani 1 1 d D . . . .
N5A N 0.5981(2) 0.3469(2) 0.67286(15) 0.0365(11) Uani 1 1 d D . . . .
H5A1 H 0.6000 0.3103 0.6978 0.044 Uiso 1 1 calc R U . . .
H5A2 H 0.5861 0.3255 0.6480 0.044 Uiso 1 1 calc R U . . .
N6A N 0.7830(2) 0.2187(2) 0.60629(13) 0.0324(10) Uani 1 1 d D . . . .
H6A1 H 0.8056 0.2469 0.5826 0.039 Uiso 1 1 calc R U . . .
H6A2 H 0.7275 0.2231 0.6008 0.039 Uiso 1 1 calc R U . . .
N7A N 0.8486(3) 0.1360(2) 0.52057(14) 0.0366(11) Uani 1 1 d D . . . .
N8A N 0.7902(3) 0.2475(2) 0.45175(13) 0.0361(11) Uani 1 1 d D . . . .
H8A1 H 0.8218 0.2640 0.4692 0.043 Uiso 1 1 calc R U . . .
H8A2 H 0.7367 0.2508 0.4710 0.043 Uiso 1 1 calc R U . . .
N9A N 0.7720(3) 0.4481(2) 0.42147(13) 0.0390(11) Uani 1 1 d D . . . .
H9A1 H 0.7385 0.4990 0.4370 0.047 Uiso 1 1 calc R U . . .
H9A2 H 0.8216 0.4189 0.4361 0.047 Uiso 1 1 calc R U . . .
N10A N 0.8583(3) 0.5482(3) 0.41387(15) 0.0395(11) Uani 1 1 d D . . . .
N11A N 0.8280(3) 0.6055(3) 0.50004(13) 0.0375(11) Uani 1 1 d D . . . .
H11A H 0.8469 0.5478 0.5005 0.045 Uiso 1 1 calc R U . . .
H11B H 0.7726 0.6290 0.4898 0.045 Uiso 1 1 calc R U . . .
N12A N 0.6437(3) 0.7011(3) 0.58106(15) 0.0485(13) Uani 1 1 d D . . . .
H12A H 0.6495 0.7452 0.5935 0.058 Uiso 1 1 calc R U . A 1
H12B H 0.6361 0.7146 0.5503 0.058 Uiso 1 1 calc R U . A 1
C1A C 0.5241(3) 0.2215(3) 0.39376(17) 0.0385(14) Uani 1 1 d D . . . .
C2A C 0.5834(4) 0.1813(3) 0.35327(17) 0.0447(15) Uani 1 1 d D . . . .
H2A H 0.5722 0.2047 0.3227 0.054 Uiso 1 1 calc R U . . .
C3A C 0.6603(4) 0.1059(4) 0.35744(19) 0.0507(16) Uani 1 1 d D . . . .
H3A H 0.7033 0.0775 0.3299 0.061 Uiso 1 1 calc R U . . .
C4A C 0.6729(4) 0.0729(3) 0.40247(18) 0.0435(15) Uani 1 1 d D . . . .
H4A H 0.7239 0.0205 0.4064 0.052 Uiso 1 1 calc R U . . .
C5A C 0.6107(3) 0.1170(3) 0.44124(16) 0.0373(13) Uani 1 1 d D . . . .
C6A C 0.6244(3) 0.0860(3) 0.49097(15) 0.0395(14) Uani 1 1 d D . . . .
H6A3 H 0.6463 0.0231 0.4920 0.047 Uiso 1 1 calc R U . . .
H6A4 H 0.6725 0.1005 0.5000 0.047 Uiso 1 1 calc R U . . .
C7A C 0.5457(3) 0.1075(3) 0.57611(15) 0.0400(14) Uani 1 1 d D . . . .
H7A H 0.5873 0.1318 0.5847 0.048 Uiso 1 1 calc R U . B 1
C8C C 0.5833(5) 0.0120(3) 0.58723(19) 0.0734(13) Uani 0.504(16) 1 d D U P C 1
H8C1 H 0.5673 -0.0190 0.5652 0.088 Uiso 0.504(16) 1 calc R U P C 1
H8C2 H 0.6516 -0.0128 0.5848 0.088 Uiso 0.504(16) 1 calc R U P C 1
C9C C 0.5368(5) 0.0083(5) 0.6366(3) 0.058(5) Uiso 0.504(16) 1 d D . P C 1
H9C1 H 0.5678 0.0217 0.6596 0.070 Uiso 0.504(16) 1 calc R U P C 1
H9C2 H 0.5378 -0.0491 0.6438 0.070 Uiso 0.504(16) 1 calc R U P C 1
C10C C 0.4372(4) 0.0755(3) 0.63936(18) 0.0589(11) Uani 0.504(16) 1 d D U P C 1
H10C H 0.4082 0.0950 0.6726 0.071 Uiso 0.504(16) 1 calc R U P C 1
H10D H 0.3988 0.0529 0.6265 0.071 Uiso 0.504(16) 1 calc R U P C 1
C11A C 0.4493(3) 0.1477(3) 0.60819(15) 0.0369(13) Uani 1 1 d D . . . .
H11C H 0.4005 0.1701 0.5877 0.044 Uiso 1 1 calc R U . C 1
C12A C 0.3494(3) 0.2719(3) 0.66307(18) 0.0386(14) Uani 1 1 d D . . . .
H12C H 0.3267 0.2353 0.6854 0.046 Uiso 1 1 calc R U . . .
H12D H 0.3062 0.2966 0.6401 0.046 Uiso 1 1 calc R U . . .
C13A C 0.3493(3) 0.3424(3) 0.69037(18) 0.0376(13) Uani 1 1 d D . . . .
C14A C 0.2787(3) 0.3863(3) 0.72584(18) 0.0400(14) Uani 1 1 d D . . . .
H14A H 0.2267 0.3722 0.7348 0.048 Uiso 1 1 calc R U . . .
C15A C 0.2832(3) 0.4514(3) 0.74868(19) 0.0450(15) Uani 1 1 d D . . . .
H15A H 0.2333 0.4843 0.7727 0.054 Uiso 1 1 calc R U . . .
C16A C 0.3605(3) 0.4681(3) 0.73639(19) 0.0434(15) Uani 1 1 d D . . . .
H16A H 0.3651 0.5126 0.7519 0.052 Uiso 1 1 calc R U . . .
C17A C 0.4310(3) 0.4198(3) 0.70154(18) 0.0373(13) Uani 1 1 d D . . . .
C18A C 0.5195(3) 0.4318(3) 0.6869(2) 0.0480(15) Uani 1 1 d D . . . .
H18A H 0.5314 0.4563 0.7138 0.058 Uiso 1 1 calc R U . . .
H18B H 0.5142 0.4717 0.6597 0.058 Uiso 1 1 calc R U . . .
C19A C 0.6907(3) 0.3490(3) 0.65880(17) 0.0341(13) Uani 1 1 d D . . . .
H19A H 0.6928 0.3805 0.6280 0.041 Uiso 1 1 calc R U . D 1
C20A C 0.7161(3) 0.3902(3) 0.6960(2) 0.0510(10) Uani 0.81(2) 1 d D U P E 1
H20A H 0.7019 0.3693 0.7285 0.061 Uiso 0.81(2) 1 calc R U P E 1
H20B H 0.6836 0.4533 0.6956 0.061 Uiso 0.81(2) 1 calc R U P E 1
C21A C 0.8208(4) 0.3603(4) 0.6790(4) 0.058(2) Uiso 0.81(2) 1 d D U P E 1
H21A H 0.8337 0.3985 0.6537 0.070 Uiso 0.81(2) 1 calc R U P E 1
H21B H 0.8515 0.3602 0.7058 0.070 Uiso 0.81(2) 1 calc R U P E 1
C22A C 0.8559(3) 0.2711(3) 0.65961(19) 0.0480(10) Uani 0.81(2) 1 d D U P E 1
H22A H 0.8890 0.2284 0.6823 0.058 Uiso 0.81(2) 1 calc R U P E 1
H22B H 0.8988 0.2643 0.6288 0.058 Uiso 0.81(2) 1 calc R U P E 1
C23A C 0.7688(3) 0.2594(3) 0.65288(16) 0.0344(13) Uani 1 1 d D . . . .
H23A H 0.7547 0.2225 0.6791 0.041 Uiso 1 1 calc R U . E 1
C24A C 0.8488(4) 0.1271(3) 0.60521(17) 0.0440(14) Uani 1 1 d D . . . .
H24A H 0.8254 0.0968 0.6317 0.053 Uiso 1 1 calc R U . . .
H24B H 0.9099 0.1224 0.6100 0.053 Uiso 1 1 calc R U . . .
C25A C 0.8605(3) 0.0853(3) 0.55851(17) 0.0360(13) Uani 1 1 d D . . . .
C26A C 0.8859(3) -0.0028(3) 0.55585(18) 0.0430(14) Uani 1 1 d D . . . .
H26A H 0.8953 -0.0373 0.5836 0.052 Uiso 1 1 calc R U . . .
C27A C 0.8970(4) -0.0382(3) 0.51236(19) 0.0435(15) Uani 1 1 d D . . . .
H27A H 0.9124 -0.0974 0.5096 0.052 Uiso 1 1 calc R U . . .
C28A C 0.8852(3) 0.0139(3) 0.47288(18) 0.0408(14) Uani 1 1 d D . . . .
H28A H 0.8941 -0.0093 0.4423 0.049 Uiso 1 1 calc R U . . .
C29A C 0.8608(3) 0.0992(3) 0.47809(17) 0.0381(14) Uani 1 1 d D . . . .
C30A C 0.8470(4) 0.1582(3) 0.43597(17) 0.0448(15) Uani 1 1 d D . . . .
H30A H 0.9081 0.1530 0.4179 0.054 Uiso 1 1 calc R U . . .
H30B H 0.8157 0.1417 0.4145 0.054 Uiso 1 1 calc R U . . .
C31A C 0.7665(3) 0.3079(3) 0.41060(16) 0.0394(14) Uani 1 1 d D . . . .
H31A H 0.8249 0.3032 0.3886 0.047 Uiso 1 1 calc R U . . .
C32A C 0.7040(4) 0.2904(3) 0.38277(18) 0.0462(15) Uani 1 1 d D . . . .
H32A H 0.7412 0.2473 0.3573 0.055 Uiso 1 1 calc R U . . .
H32B H 0.6608 0.2703 0.4042 0.055 Uiso 1 1 calc R U . . .
C33A C 0.6519(4) 0.3768(3) 0.36182(18) 0.0514(16) Uani 1 1 d D . . . .
H33A H 0.6913 0.3892 0.3337 0.062 Uiso 1 1 calc R U . . .
H33B H 0.5946 0.3801 0.3524 0.062 Uiso 1 1 calc R U . . .
C34A C 0.6297(4) 0.4370(3) 0.4024(2) 0.0524(16) Uani 1 1 d D . . . .
H34A H 0.5717 0.4419 0.4240 0.063 Uiso 1 1 calc R U . . .
H34B H 0.6220 0.4945 0.3901 0.063 Uiso 1 1 calc R U . . .
C35A C 0.7122(3) 0.3985(3) 0.42844(17) 0.0371(13) Uani 1 1 d D . . . .
H35A H 0.6879 0.3970 0.4633 0.045 Uiso 1 1 calc R U . . .
C36A C 0.8081(4) 0.4661(4) 0.37133(17) 0.0521(16) Uani 1 1 d D . . . .
H36A H 0.7554 0.4973 0.3545 0.062 Uiso 1 1 calc R U . . .
H36B H 0.8480 0.4115 0.3542 0.062 Uiso 1 1 calc R U . . .
C37A C 0.8631(4) 0.5184(3) 0.37092(18) 0.0404(14) Uani 1 1 d D . . . .
C38A C 0.9127(4) 0.5346(3) 0.32976(19) 0.0447(15) Uani 1 1 d D . . . .
H38A H 0.9165 0.5105 0.3002 0.054 Uiso 1 1 calc R U . . .
C39A C 0.9570(4) 0.5870(4) 0.3325(2) 0.0508(16) Uani 1 1 d D . . . .
H39A H 0.9905 0.6008 0.3043 0.061 Uiso 1 1 calc R U . . .
C40A C 0.9528(4) 0.6194(4) 0.3759(2) 0.0520(16) Uani 1 1 d D . . . .
H40A H 0.9825 0.6560 0.3781 0.062 Uiso 1 1 calc R U . . .
C41A C 0.9037(3) 0.5970(3) 0.41650(18) 0.0390(14) Uani 1 1 d D . . . .
C42A C 0.8969(3) 0.6268(4) 0.46557(17) 0.0421(14) Uani 1 1 d D . . . .
H42A H 0.9584 0.5991 0.4754 0.050 Uiso 1 1 calc R U . . .
H42B H 0.8780 0.6893 0.4654 0.050 Uiso 1 1 calc R U . . .
C43A C 0.8143(3) 0.6357(3) 0.54935(17) 0.0441(15) Uani 1 1 d D . . . .
H43A H 0.8009 0.6978 0.5483 0.053 Uiso 1 1 calc R U . F 1
C44A C 0.8976(3) 0.5881(4) 0.57436(19) 0.0551(17) Uani 1 1 d D . . . .
H44A H 0.9267 0.5262 0.5669 0.066 Uiso 1 1 calc R U . G 1
H44B H 0.9449 0.6117 0.5656 0.066 Uiso 1 1 calc R U . G 1
C45A C 0.8512(4) 0.6052(4) 0.6266(2) 0.0770(12) Uani 0.699(18) 1 d D U P H 1
H45A H 0.8385 0.6638 0.6360 0.092 Uiso 0.699(18) 1 calc R U P H 1
H45B H 0.8910 0.5638 0.6475 0.092 Uiso 0.699(18) 1 calc R U P H 1
C46A C 0.7604(5) 0.5946(7) 0.6297(3) 0.080(3) Uiso 0.699(18) 1 d D U P H 1
H46A H 0.7121 0.6306 0.6556 0.096 Uiso 0.699(18) 1 calc R U P H 1
H46B H 0.7703 0.5343 0.6356 0.096 Uiso 0.699(18) 1 calc R U P H 1
C47A C 0.7322(3) 0.6239(3) 0.58066(18) 0.0493(11) Uani 0.699(18) 1 d D U P H 1
H47A H 0.7253 0.5759 0.5667 0.059 Uiso 0.699(18) 1 calc R U P H 1
C48A C 0.5592(3) 0.6949(4) 0.6076(2) 0.0492(16) Uani 1 1 d D . . . .
H48A H 0.5663 0.6795 0.6411 0.059 Uiso 1 1 calc R U . . .
H48B H 0.5497 0.6493 0.5934 0.059 Uiso 1 1 calc R U . . .
C8A C 0.5833(5) 0.0120(3) 0.58723(19) 0.0734(13) Uani 0.496(16) 1 d D U P C 2
H8A3 H 0.6129 -0.0218 0.5574 0.088 Uiso 0.496(16) 1 calc R U P C 2
H8A4 H 0.6301 -0.0031 0.6081 0.088 Uiso 0.496(16) 1 calc R U P C 2
C9A C 0.5037(7) -0.0059(5) 0.6115(5) 0.067(5) Uiso 0.496(16) 1 d D . P C 2
H9A3 H 0.5240 -0.0550 0.6334 0.081 Uiso 0.496(16) 1 calc R U P C 2
H9A4 H 0.4735 -0.0189 0.5880 0.081 Uiso 0.496(16) 1 calc R U P C 2
C10A C 0.4372(4) 0.0755(3) 0.63936(18) 0.0589(11) Uani 0.496(16) 1 d D U P C 2
H10A H 0.4537 0.0754 0.6710 0.071 Uiso 0.496(16) 1 calc R U P C 2
H10B H 0.3724 0.0813 0.6440 0.071 Uiso 0.496(16) 1 calc R U P C 2
C20C C 0.7161(3) 0.3902(3) 0.6960(2) 0.0510(10) Uani 0.19(2) 1 d D U P E 2
H20C H 0.6782 0.3898 0.7277 0.061 Uiso 0.19(2) 1 calc R U P E 2
H20D H 0.7040 0.4502 0.6873 0.061 Uiso 0.19(2) 1 calc R U P E 2
C21C C 0.8191(8) 0.3391(16) 0.6976(10) 0.057(3) Uiso 0.19(2) 1 d D U P E 2
H21C H 0.8526 0.3767 0.6912 0.069 Uiso 0.19(2) 1 calc R U P E 2
H21D H 0.8273 0.3128 0.7294 0.069 Uiso 0.19(2) 1 calc R U P E 2
C22C C 0.8559(3) 0.2711(3) 0.65961(19) 0.0480(10) Uani 0.19(2) 1 d D U P E 2
H22C H 0.9026 0.2172 0.6702 0.058 Uiso 0.19(2) 1 calc R U P E 2
H22D H 0.8844 0.2898 0.6296 0.058 Uiso 0.19(2) 1 calc R U P E 2
C45C C 0.8512(4) 0.6052(4) 0.6266(2) 0.0770(12) Uani 0.301(18) 1 d D U P H 2
H45C H 0.8681 0.6467 0.6401 0.092 Uiso 0.301(18) 1 calc R U P H 2
H45D H 0.8729 0.5516 0.6450 0.092 Uiso 0.301(18) 1 calc R U P H 2
C46C C 0.7455(5) 0.641(2) 0.6302(4) 0.079(4) Uiso 0.301(18) 1 d D U P H 2
H46C H 0.7165 0.7033 0.6373 0.095 Uiso 0.301(18) 1 calc R U P H 2
H46D H 0.7181 0.6119 0.6555 0.095 Uiso 0.301(18) 1 calc R U P H 2
C47C C 0.7322(3) 0.6239(3) 0.58066(18) 0.0493(11) Uani 0.301(18) 1 d D U P H 2
H47C H 0.7289 0.5680 0.5770 0.059 Uiso 0.301(18) 1 calc R U P H 2
N1B N 0.8780(5) -0.1104(4) 0.94558(19) 0.025(2) Uiso 0.5 1 d D . P I -1
N2B N 0.8632(5) -0.0368(4) 0.86116(18) 0.027(2) Uiso 0.5 1 d D . P I -1
H2B1 H 0.9024 -0.0155 0.8682 0.032 Uiso 0.5 1 calc R U P I -1
H2B2 H 0.8131 -0.0211 0.8852 0.032 Uiso 0.5 1 calc R U P I -1
N3B N 0.6894(3) 0.1392(4) 0.8291(3) 0.031(2) Uiso 0.5 1 d D . P I -1
H3B1 H 0.6695 0.1318 0.8028 0.037 Uiso 0.5 1 calc R U P I -1
H3B2 H 0.6700 0.1099 0.8534 0.037 Uiso 0.5 1 calc R U P I -1
N4B N 0.5061(4) 0.2065(4) 0.8491(4) 0.025(2) Uiso 0.5 1 d D . P I -1
N5B N 0.4536(5) 0.0967(5) 0.8143(3) 0.031(4) Uiso 0.5 1 d D . P I -1
H5B1 H 0.4612 0.1207 0.7852 0.038 Uiso 0.5 1 calc R U P I -1
H5B2 H 0.5086 0.0773 0.8248 0.038 Uiso 0.5 1 calc R U P I -1
N6B N 0.5898(4) -0.1005(6) 0.7873(2) 0.040(4) Uiso 0.5 1 d D . P I -1
H6B1 H 0.5754 -0.1377 0.8080 0.048 Uiso 0.5 1 calc R U P I -1
H6B2 H 0.6120 -0.0717 0.8032 0.048 Uiso 0.5 1 calc R U P I -1
N7B N 0.7412(4) -0.2361(6) 0.8081(2) 0.032(3) Uiso 0.5 1 d D . P I -1
N8B N 0.7170(4) -0.2693(5) 0.89994(18) 0.032(3) Uiso 0.5 1 d D . P I -1
H8B1 H 0.6706 -0.2714 0.8871 0.039 Uiso 0.5 1 calc R U P I -1
H8B2 H 0.7121 -0.2147 0.8976 0.039 Uiso 0.5 1 calc R U P I -1
N9B N 0.5473(4) -0.2843(5) 0.9876(3) 0.040(3) Uiso 0.5 1 d D . P I -1
H9B1 H 0.4897 -0.2466 1.0012 0.048 Uiso 0.5 1 calc R U P I -1
H9B2 H 0.5422 -0.3006 0.9591 0.048 Uiso 0.5 1 calc R U P I -1
N10B N 0.4225(5) -0.3455(5) 1.0135(4) 0.048(3) Uiso 0.5 1 d D . P I -1
N11B N 0.2760(5) -0.2344(4) 0.9830(3) 0.043(3) Uiso 0.5 1 d D . P I -1
H11D H 0.3316 -0.2471 0.9632 0.051 Uiso 0.5 1 calc R U P I -1
H11E H 0.2752 -0.2054 1.0085 0.051 Uiso 0.5 1 calc R U P I -1
N12B N 0.1547(5) -0.0254(4) 0.9780(2) 0.032(3) Uiso 0.5 1 d D . P I -1
H12E H 0.0939 -0.0096 0.9765 0.039 Uiso 0.5 1 calc R U P I -1
H12F H 0.1631 -0.0464 1.0078 0.039 Uiso 0.5 1 calc R U P I -1
C1B C 0.8891(7) -0.1397(6) 0.9897(2) 0.032(3) Uiso 0.5 1 d D . P I -1
C2B C 0.9507(8) -0.2204(6) 0.9984(2) 0.043(4) Uiso 0.5 1 d D . P I -1
H2B H 0.9616 -0.2373 1.0298 0.051 Uiso 0.5 1 calc R U P I -1
C3B C 0.9971(8) -0.2772(5) 0.9605(3) 0.051(4) Uiso 0.5 1 d D . P I -1
H3B H 1.0342 -0.3356 0.9659 0.062 Uiso 0.5 1 calc R U P I -1
C4B C 0.9882(7) -0.2470(5) 0.9146(2) 0.040(3) Uiso 0.5 1 d D . P I -1
H4B H 1.0245 -0.2823 0.8878 0.048 Uiso 0.5 1 calc R U P I -1
C5B C 0.9260(6) -0.1651(5) 0.9088(2) 0.027(3) Uiso 0.5 1 d D . P I -1
C6B C 0.9108(8) -0.1307(4) 0.8598(2) 0.037(3) Uiso 0.5 1 d D . P I -1
H6B3 H 0.9713 -0.1485 0.8379 0.044 Uiso 0.5 1 calc R U P I -1
H6B4 H 0.8728 -0.1545 0.8476 0.044 Uiso 0.5 1 calc R U P I -1
C7B C 0.8315(4) 0.0028(4) 0.8163(2) 0.031(3) Uiso 0.5 1 d D . P I -1
H7B H 0.7821 -0.0140 0.8104 0.037 Uiso 0.5 1 calc R U P I -1
C8B C 0.9101(5) -0.0215(5) 0.7729(2) 0.040(3) Uiso 0.5 1 d D . P I -1
H8B3 H 0.9689 -0.0267 0.7815 0.048 Uiso 0.5 1 calc R U P I -1
H8B4 H 0.9203 -0.0758 0.7584 0.048 Uiso 0.5 1 calc R U P I -1
C9B C 0.8750(7) 0.0511(6) 0.7404(2) 0.052(3) Uiso 0.5 1 d D . P I -1
H9B3 H 0.8275 0.0464 0.7248 0.062 Uiso 0.5 1 calc R U P I -1
H9B4 H 0.9263 0.0528 0.7154 0.062 Uiso 0.5 1 calc R U P I -1
C10B C 0.8327(6) 0.1306(5) 0.7719(3) 0.054(4) Uiso 0.5 1 d D . P I -1
H10E H 0.7832 0.1777 0.7582 0.065 Uiso 0.5 1 calc R U P I -1
H10F H 0.8806 0.1501 0.7760 0.065 Uiso 0.5 1 calc R U P I -1
C11B C 0.7929(4) 0.1009(4) 0.8195(2) 0.027(3) Uiso 0.5 1 d D . P I -1
H11F H 0.8154 0.1167 0.8459 0.033 Uiso 0.5 1 calc R U P I -1
C12B C 0.6443(4) 0.2306(4) 0.8417(4) 0.038(3) Uiso 0.5 1 d D . P I -1
H12G H 0.6685 0.2628 0.8167 0.046 Uiso 0.5 1 calc R U P I -1
H12H H 0.6603 0.2388 0.8722 0.046 Uiso 0.5 1 calc R U P I -1
C13B C 0.5412(4) 0.2656(4) 0.8466(4) 0.031(3) Uiso 0.5 1 d D . P I -1
C14B C 0.4867(5) 0.3506(4) 0.8464(5) 0.041(3) Uiso 0.5 1 d D . P I -1
H14B H 0.5137 0.3908 0.8432 0.049 Uiso 0.5 1 calc R U P I -1
C15B C 0.3923(5) 0.3780(4) 0.8509(6) 0.049(4) Uiso 0.5 1 d D . P I -1
H15B H 0.3528 0.4373 0.8531 0.059 Uiso 0.5 1 calc R U P I -1
C16B C 0.3558(5) 0.3188(4) 0.8522(6) 0.040(4) Uiso 0.5 1 d D . P I -1
H16B H 0.2910 0.3364 0.8540 0.048 Uiso 0.5 1 calc R U P I -1
C17B C 0.4143(4) 0.2339(4) 0.8508(4) 0.022(3) Uiso 0.5 1 d D . P I -1
C18B C 0.3819(5) 0.1648(5) 0.8480(3) 0.021(3) Uiso 0.5 1 d D . P I -1
H18C H 0.3726 0.1402 0.8800 0.025 Uiso 0.5 1 calc R U P I -1
H18D H 0.3220 0.1888 0.8365 0.025 Uiso 0.5 1 calc R U P I -1
C19B C 0.4324(4) 0.0225(4) 0.8084(3) 0.027(4) Uiso 0.5 1 d D . P I -1
H19B H 0.4308 -0.0084 0.8395 0.033 Uiso 0.5 1 calc R U P I -1
C20B C 0.3409(4) 0.0467(6) 0.7911(4) 0.033(4) Uiso 0.5 1 d D . P I -1
H20E H 0.3333 0.0893 0.7651 0.040 Uiso 0.5 1 calc R U P I -1
H20F H 0.2870 0.0695 0.8174 0.040 Uiso 0.5 1 calc R U P I -1
C21B C 0.3527(6) -0.0391(7) 0.7731(5) 0.068(6) Uiso 0.5 1 d D . P I -1
H21E H 0.3351 -0.0725 0.7998 0.082 Uiso 0.5 1 calc R U P I -1
H21F H 0.3131 -0.0303 0.7489 0.082 Uiso 0.5 1 calc R U P I -1
C22B C 0.4537(6) -0.0851(7) 0.7512(4) 0.051(7) Uiso 0.5 1 d D . P I -1
H22E H 0.4622 -0.0823 0.7160 0.062 Uiso 0.5 1 calc R U P I -1
H22F H 0.4778 -0.1459 0.7609 0.062 Uiso 0.5 1 calc R U P I -1
C23B C 0.5047(4) -0.0390(5) 0.7701(2) 0.030(4) Uiso 0.5 1 d D . P I -1
H23B H 0.5231 -0.0049 0.7436 0.035 Uiso 0.5 1 calc R U P I -1
C24B C 0.6625(5) -0.1488(6) 0.7467(2) 0.043(3) Uiso 0.5 1 d D . P I -1
H24C H 0.6767 -0.1080 0.7237 0.051 Uiso 0.5 1 calc R U P I -1
H24D H 0.6385 -0.1810 0.7299 0.051 Uiso 0.5 1 calc R U P I -1
C25B C 0.7504(5) -0.2100(8) 0.7630(3) 0.063(6) Uiso 0.5 1 d D . P I -1
C26B C 0.8376(5) -0.2280(7) 0.7342(3) 0.065(5) Uiso 0.5 1 d D . P I -1
H26B H 0.8431 -0.1982 0.7052 0.079 Uiso 0.5 1 calc R U P I -1
C27B C 0.9148(5) -0.2899(8) 0.7490(3) 0.076(6) Uiso 0.5 1 d D . P I -1
H27B H 0.9752 -0.3036 0.7308 0.091 Uiso 0.5 1 calc R U P I -1
C28B C 0.9018(5) -0.3317(7) 0.7912(3) 0.054(5) Uiso 0.5 1 d D . P I -1
H28B H 0.9495 -0.3838 0.7988 0.065 Uiso 0.5 1 calc R U P I -1
C29B C 0.8188(4) -0.2963(8) 0.8218(2) 0.037(4) Uiso 0.5 1 d D . P I -1
C30B C 0.8075(5) -0.3263(7) 0.8725(2) 0.041(4) Uiso 0.5 1 d D . P I -1
H30C H 0.8114 -0.3852 0.8729 0.050 Uiso 0.5 1 calc R U P I -1
H30D H 0.8583 -0.3270 0.8875 0.050 Uiso 0.5 1 calc R U P I -1
C31B C 0.7054(4) -0.2937(5) 0.9517(2) 0.042(3) Uiso 0.5 1 d D . P I -1
H31B H 0.7142 -0.3547 0.9545 0.050 Uiso 0.5 1 calc R U P I -1
C32B C 0.7735(4) -0.2808(7) 0.9774(3) 0.040(3) Uiso 0.5 1 d D . P I -1
H32C H 0.8325 -0.3326 0.9752 0.048 Uiso 0.5 1 calc R U P I -1
H32D H 0.7871 -0.2317 0.9641 0.048 Uiso 0.5 1 calc R U P I -1
C33B C 0.7222(6) -0.2635(8) 1.0285(2) 0.050(4) Uiso 0.5 1 d D . P I -1
H33C H 0.7253 -0.3171 1.0450 0.060 Uiso 0.5 1 calc R U P I -1
H33D H 0.7477 -0.2345 1.0466 0.060 Uiso 0.5 1 calc R U P I -1
C34B C 0.6245(5) -0.2062(7) 1.0227(3) 0.061(5) Uiso 0.5 1 d D . P I -1
H34C H 0.6164 -0.1460 1.0192 0.073 Uiso 0.5 1 calc R U P I -1
H34D H 0.5795 -0.2106 1.0507 0.073 Uiso 0.5 1 calc R U P I -1
C35B C 0.6100(4) -0.2374(5) 0.9776(2) 0.038(3) Uiso 0.5 1 d D . P I -1
H35B H 0.5820 -0.1869 0.9571 0.046 Uiso 0.5 1 calc R U P I -1
C36B C 0.5753(6) -0.3614(7) 1.0189(5) 0.066(5) Uiso 0.5 1 d D . P I -1
H36C H 0.5858 -0.3462 1.0493 0.079 Uiso 0.5 1 calc R U P I -1
H36D H 0.6343 -0.4063 1.0030 0.079 Uiso 0.5 1 calc R U P I -1
C37B C 0.5014(5) -0.3953(6) 1.0291(4) 0.046(4) Uiso 0.5 1 d D . P I -1
C38B C 0.5126(6) -0.4678(7) 1.0551(4) 0.053(4) Uiso 0.5 1 d D . P I -1
H38B H 0.5695 -0.5014 1.0656 0.064 Uiso 0.5 1 calc R U P I -1
C39B C 0.4387(6) -0.4908(7) 1.0655(5) 0.055(4) Uiso 0.5 1 d D . P I -1
H39B H 0.4440 -0.5405 1.0839 0.066 Uiso 0.5 1 calc R U P I -1
C40B C 0.3571(6) -0.4419(7) 1.0494(4) 0.045(4) Uiso 0.5 1 d D . P I -1
H40B H 0.3059 -0.4572 1.0565 0.054 Uiso 0.5 1 calc R U P I -1
C41B C 0.3517(5) -0.3694(6) 1.0226(4) 0.045(4) Uiso 0.5 1 d D . P I -1
C42B C 0.2694(6) -0.3153(6) 1.0001(5) 0.048(4) Uiso 0.5 1 d D . P I -1
H42C H 0.2673 -0.3465 0.9730 0.058 Uiso 0.5 1 calc R U P I -1
H42D H 0.2115 -0.3028 1.0238 0.058 Uiso 0.5 1 calc R U P I -1
C43B C 0.2010(4) -0.1780(4) 0.9574(2) 0.037(3) Uiso 0.5 1 d D . P I -1
H43B H 0.1398 -0.1636 0.9792 0.044 Uiso 0.5 1 calc R U P I -1
C44B C 0.1995(7) -0.2174(5) 0.9114(3) 0.045(3) Uiso 0.5 1 d D . P I -1
H44C H 0.2630 -0.2505 0.8939 0.054 Uiso 0.5 1 calc R U P I -1
H44D H 0.1655 -0.2545 0.9180 0.054 Uiso 0.5 1 calc R U P I -1
C45B C 0.1479(7) -0.1374(6) 0.8843(3) 0.043(3) Uiso 0.5 1 d D . P I -1
H45E H 0.0805 -0.1131 0.8974 0.052 Uiso 0.5 1 calc R U P I -1
H45F H 0.1573 -0.1501 0.8500 0.052 Uiso 0.5 1 calc R U P I -1
C46B C 0.1906(7) -0.0757(6) 0.8918(2) 0.039(3) Uiso 0.5 1 d D . P I -1
H46E H 0.1462 -0.0156 0.8892 0.047 Uiso 0.5 1 calc R U P I -1
H46F H 0.2480 -0.0864 0.8680 0.047 Uiso 0.5 1 calc R U P I -1
C47B C 0.2123(4) -0.0954(4) 0.9427(2) 0.027(3) Uiso 0.5 1 d D . P I -1
H47B H 0.2789 -0.1068 0.9412 0.033 Uiso 0.5 1 calc R U P I -1
C48B C 0.1738(8) 0.0512(5) 0.9718(4) 0.032(3) Uiso 0.5 1 d D . P I -1
H48C H 0.1595 0.0783 0.9409 0.038 Uiso 0.5 1 calc R U P I -1
H48D H 0.2405 0.0352 0.9718 0.038 Uiso 0.5 1 calc R U P I -1
N1D N 0.1281(6) 0.0812(5) 1.0552(2) 0.040(3) Uiso 0.5 1 d D . P I -1
N2D N 0.1526(6) 0.0042(4) 1.13809(19) 0.043(3) Uiso 0.5 1 d D . P I -1
H2D1 H 0.2031 -0.0094 1.1143 0.052 Uiso 0.5 1 calc R U P I -1
H2D2 H 0.1147 -0.0176 1.1299 0.052 Uiso 0.5 1 calc R U P I -1
N3D N 0.3296(4) -0.1708(4) 1.1729(3) 0.039(3) Uiso 0.5 1 d D . P I -1
H3D1 H 0.3508 -0.1369 1.1526 0.046 Uiso 0.5 1 calc R U P I -1
H3D2 H 0.3432 -0.1678 1.2019 0.046 Uiso 0.5 1 calc R U P I -1
N4D N 0.5139(5) -0.2299(4) 1.1540(5) 0.057(4) Uiso 0.5 1 d D . P I -1
N5D N 0.5566(5) -0.1128(5) 1.1855(4) 0.050(5) Uiso 0.5 1 d D . P I -1
H5D1 H 0.5066 -0.0928 1.1706 0.060 Uiso 0.5 1 calc R U P I -1
H5D2 H 0.5404 -0.1346 1.2141 0.060 Uiso 0.5 1 calc R U P I -1
N6D N 0.4183(4) 0.0817(6) 1.2123(2) 0.048(5) Uiso 0.5 1 d D . P I -1
H6D1 H 0.4078 0.0546 1.1894 0.057 Uiso 0.5 1 calc R U P I -1
H6D2 H 0.4287 0.1269 1.1985 0.057 Uiso 0.5 1 calc R U P I -1
N7D N 0.2629(5) 0.2101(7) 1.1902(2) 0.067(5) Uiso 0.5 1 d D . P I -1
N8D N 0.2886(5) 0.2440(6) 1.0986(2) 0.057(4) Uiso 0.5 1 d D . P I -1
H8D1 H 0.2977 0.1882 1.1017 0.069 Uiso 0.5 1 calc R U P I -1
H8D2 H 0.3325 0.2506 1.1116 0.069 Uiso 0.5 1 calc R U P I -1
N9D N 0.4586(4) 0.2591(5) 1.0122(3) 0.038(3) Uiso 0.5 1 d D . P I -1
H9D1 H 0.4565 0.2815 1.0405 0.046 Uiso 0.5 1 calc R U P I -1
H9D2 H 0.5180 0.2203 1.0027 0.046 Uiso 0.5 1 calc R U P I -1
N10D N 0.5862(5) 0.3178(6) 0.9884(4) 0.051(3) Uiso 0.5 1 d D . P I -1
N11D N 0.7274(5) 0.2084(5) 1.0235(3) 0.053(3) Uiso 0.5 1 d D . P I -1
H11G H 0.7243 0.1804 0.9987 0.064 Uiso 0.5 1 calc R U P I -1
H11H H 0.6729 0.2231 1.0445 0.064 Uiso 0.5 1 calc R U P I -1
N12D N 0.8504(6) -0.0018(4) 1.0234(2) 0.034(3) Uiso 0.5 1 d D . P I -1
H12I H 0.8399 0.0210 0.9942 0.041 Uiso 0.5 1 calc R U P I -1
H12J H 0.9113 -0.0167 1.0241 0.041 Uiso 0.5 1 calc R U P I -1
C1D C 0.1157(8) 0.1132(6) 1.0117(2) 0.041(4) Uiso 0.5 1 d D . P I -1
C2D C 0.0566(10) 0.1956(7) 1.0044(3) 0.063(5) Uiso 0.5 1 d D . P I -1
H2D H 0.0502 0.2165 0.9729 0.076 Uiso 0.5 1 calc R U P I -1
C3D C 0.0061(8) 0.2484(6) 1.0435(3) 0.057(4) Uiso 0.5 1 d D . P I -1
H3D H -0.0395 0.3042 1.0396 0.068 Uiso 0.5 1 calc R U P I -1
C4D C 0.0237(10) 0.2180(5) 1.0884(3) 0.069(5) Uiso 0.5 1 d D . P I -1
H4D H -0.0047 0.2544 1.1156 0.083 Uiso 0.5 1 calc R U P I -1
C5D C 0.0828(7) 0.1344(5) 1.0929(2) 0.044(4) Uiso 0.5 1 d D . P I -1
C6D C 0.1027(8) 0.0979(4) 1.1410(2) 0.046(3) Uiso 0.5 1 d D . P I -1
H6D3 H 0.1407 0.1223 1.1527 0.055 Uiso 0.5 1 calc R U P I -1
H6D4 H 0.0436 0.1136 1.1641 0.055 Uiso 0.5 1 calc R U P I -1
C7D C 0.1839(4) -0.0374(4) 1.1827(2) 0.035(3) Uiso 0.5 1 d D . P I -1
H7D H 0.2312 -0.0191 1.1900 0.042 Uiso 0.5 1 calc R U P I -1
C8D C 0.1041(5) -0.0170(5) 1.2254(2) 0.043(3) Uiso 0.5 1 d D . P I -1
H8D3 H 0.0935 0.0354 1.2422 0.051 Uiso 0.5 1 calc R U P I -1
H8D4 H 0.0459 -0.0098 1.2154 0.051 Uiso 0.5 1 calc R U P I -1
C9D C 0.1376(6) -0.0929(6) 1.2559(2) 0.039(3) Uiso 0.5 1 d D . P I -1
H9D3 H 0.0854 -0.0966 1.2794 0.047 Uiso 0.5 1 calc R U P I -1
H9D4 H 0.1842 -0.0908 1.2732 0.047 Uiso 0.5 1 calc R U P I -1
C10D C 0.1811(6) -0.1689(5) 1.2215(3) 0.051(3) Uiso 0.5 1 d D . P I -1
H10G H 0.1333 -0.1852 1.2138 0.061 Uiso 0.5 1 calc R U P I -1
H10H H 0.2279 -0.2189 1.2351 0.061 Uiso 0.5 1 calc R U P I -1
C11D C 0.2266(4) -0.1353(4) 1.1774(2) 0.040(3) Uiso 0.5 1 d D . P I -1
H11I H 0.2109 -0.1505 1.1482 0.048 Uiso 0.5 1 calc R U P I -1
C12D C 0.3805(4) -0.2595(5) 1.1555(5) 0.054(4) Uiso 0.5 1 d D . P I -1
H12K H 0.3685 -0.2630 1.1232 0.064 Uiso 0.5 1 calc R U P I -1
H12L H 0.3572 -0.2968 1.1768 0.064 Uiso 0.5 1 calc R U P I -1
C13D C 0.4827(4) -0.2911(4) 1.1534(5) 0.053(4) Uiso 0.5 1 d D . P I -1
C14D C 0.5410(5) -0.3752(4) 1.1491(5) 0.049(4) Uiso 0.5 1 d D . P I -1
H14D H 0.5173 -0.4168 1.1474 0.058 Uiso 0.5 1 calc R U P I -1
C15D C 0.6343(5) -0.3998(4) 1.1473(7) 0.069(5) Uiso 0.5 1 d D . P I -1
H15D H 0.6757 -0.4585 1.1453 0.083 Uiso 0.5 1 calc R U P I -1
C16D C 0.6670(5) -0.3384(5) 1.1484(7) 0.066(5) Uiso 0.5 1 d D . P I -1
H16D H 0.7315 -0.3539 1.1466 0.080 Uiso 0.5 1 calc R U P I -1
C17D C 0.6053(5) -0.2545(5) 1.1522(5) 0.063(5) Uiso 0.5 1 d D . P I -1
C18D C 0.6345(6) -0.1836(6) 1.1559(5) 0.099(8) Uiso 0.5 1 d D . P I -1
H18E H 0.6905 -0.2049 1.1708 0.119 Uiso 0.5 1 calc R U P I -1
H18F H 0.6499 -0.1622 1.1236 0.119 Uiso 0.5 1 calc R U P I -1
C19D C 0.5780(4) -0.0400(5) 1.1944(3) 0.043(5) Uiso 0.5 1 d D . P I -1
H19D H 0.5850 -0.0090 1.1639 0.051 Uiso 0.5 1 calc R U P I -1
C20D C 0.6652(4) -0.0669(6) 1.2163(4) 0.050(5) Uiso 0.5 1 d D . P I -1
H20G H 0.6677 -0.1100 1.2416 0.060 Uiso 0.5 1 calc R U P I -1
H20H H 0.7222 -0.0902 1.1917 0.060 Uiso 0.5 1 calc R U P I -1
C21D C 0.6529(5) 0.0172(7) 1.2368(5) 0.054(5) Uiso 0.5 1 d D . P I -1
H21G H 0.6841 0.0063 1.2647 0.065 Uiso 0.5 1 calc R U P I -1
H21H H 0.6803 0.0480 1.2125 0.065 Uiso 0.5 1 calc R U P I -1
C22D C 0.5502(5) 0.0694(7) 1.2514(4) 0.041(6) Uiso 0.5 1 d D . P I -1
H22G H 0.5323 0.1276 1.2380 0.049 Uiso 0.5 1 calc R U P I -1
H22H H 0.5326 0.0738 1.2866 0.049 Uiso 0.5 1 calc R U P I -1
C23D C 0.5018(4) 0.0218(5) 1.2314(3) 0.039(5) Uiso 0.5 1 d D . P I -1
H23D H 0.4822 -0.0121 1.2577 0.047 Uiso 0.5 1 calc R U P I -1
C24D C 0.3350(5) 0.1129(6) 1.2507(3) 0.048(3) Uiso 0.5 1 d D . P I -1
H24E H 0.3521 0.1283 1.2790 0.058 Uiso 0.5 1 calc R U P I -1
H24F H 0.3149 0.0660 1.2601 0.058 Uiso 0.5 1 calc R U P I -1
C25D C 0.2551(5) 0.1890(8) 1.2362(2) 0.056(6) Uiso 0.5 1 d D . P I -1
C26D C 0.1804(7) 0.2394(7) 1.2709(2) 0.072(5) Uiso 0.5 1 d D U P I -1
H26D H 0.1826 0.2304 1.3039 0.086 Uiso 0.5 1 calc R U P I -1
C27D C 0.1039(7) 0.3019(8) 1.2557(3) 0.075(5) Uiso 0.5 1 d D U P I -1
H27D H 0.0536 0.3398 1.2778 0.090 Uiso 0.5 1 calc R U P I -1
C28D C 0.1030(5) 0.3077(9) 1.2073(3) 0.087(7) Uiso 0.5 1 d D U P I -1
H28D H 0.0464 0.3362 1.1956 0.105 Uiso 0.5 1 calc R U P I -1
C29D C 0.1858(5) 0.2713(9) 1.1765(3) 0.076(7) Uiso 0.5 1 d D . P I -1
C30D C 0.1957(6) 0.2978(8) 1.1252(3) 0.070(6) Uiso 0.5 1 d D . P I -1
H30E H 0.1475 0.2924 1.1106 0.084 Uiso 0.5 1 calc R U P I -1
H30F H 0.1865 0.3584 1.1232 0.084 Uiso 0.5 1 calc R U P I -1
C31D C 0.3002(4) 0.2661(5) 1.0465(2) 0.051(4) Uiso 0.5 1 d D . P I -1
H31D H 0.2887 0.3278 1.0427 0.061 Uiso 0.5 1 calc R U P I -1
C32D C 0.2351(5) 0.2475(8) 1.0211(3) 0.064(5) Uiso 0.5 1 d D . P I -1
H32E H 0.2246 0.1973 1.0351 0.077 Uiso 0.5 1 calc R U P I -1
H32F H 0.1745 0.2973 1.0228 0.077 Uiso 0.5 1 calc R U P I -1
C33D C 0.2872(6) 0.2298(8) 0.9701(3) 0.060(4) Uiso 0.5 1 d D . P I -1
H33E H 0.2647 0.1974 0.9526 0.072 Uiso 0.5 1 calc R U P I -1
H33F H 0.2811 0.2835 0.9529 0.072 Uiso 0.5 1 calc R U P I -1
C34D C 0.3858(5) 0.1774(6) 0.9764(3) 0.039(3) Uiso 0.5 1 d D . P I -1
H34E H 0.4297 0.1840 0.9485 0.047 Uiso 0.5 1 calc R U P I -1
H34F H 0.3979 0.1162 0.9799 0.047 Uiso 0.5 1 calc R U P I -1
C35D C 0.3969(4) 0.2113(5) 1.0215(2) 0.037(3) Uiso 0.5 1 d D . P I -1
H35D H 0.4247 0.1615 1.0425 0.044 Uiso 0.5 1 calc R U P I -1
C36D C 0.4382(6) 0.3297(7) 0.9763(4) 0.036(3) Uiso 0.5 1 d D . P I -1
H36E H 0.3770 0.3763 0.9879 0.044 Uiso 0.5 1 calc R U P I -1
H36F H 0.4355 0.3081 0.9458 0.044 Uiso 0.5 1 calc R U P I -1
C37D C 0.5119(5) 0.3639(6) 0.9682(4) 0.039(3) Uiso 0.5 1 d D . P I -1
C38D C 0.5016(6) 0.4375(6) 0.9435(4) 0.049(4) Uiso 0.5 1 d D . P I -1
H38D H 0.4462 0.4707 0.9316 0.059 Uiso 0.5 1 calc R U P I -1
C39D C 0.5743(7) 0.4621(7) 0.9365(5) 0.065(5) Uiso 0.5 1 d D . P I -1
H39D H 0.5701 0.5120 0.9186 0.078 Uiso 0.5 1 calc R U P I -1
C40D C 0.6530(7) 0.4145(8) 0.9553(5) 0.069(5) Uiso 0.5 1 d D . P I -1
H40D H 0.7045 0.4295 0.9496 0.082 Uiso 0.5 1 calc R U P I -1
C41D C 0.6551(6) 0.3438(6) 0.9832(5) 0.056(4) Uiso 0.5 1 d D . P I -1
C42D C 0.7372(7) 0.2875(6) 1.0053(5) 0.067(5) Uiso 0.5 1 d D . P I -1
H42E H 0.7948 0.2728 0.9812 0.081 Uiso 0.5 1 calc R U P I -1
H42F H 0.7418 0.3184 1.0318 0.081 Uiso 0.5 1 calc R U P I -1
C43D C 0.8037(5) 0.1492(4) 1.0476(2) 0.035(3) Uiso 0.5 1 d D . P I -1
H43D H 0.8640 0.1362 1.0253 0.042 Uiso 0.5 1 calc R U P I -1
C44D C 0.8078(7) 0.1844(5) 1.0943(3) 0.042(3) Uiso 0.5 1 d D . P I -1
H44E H 0.8416 0.2217 1.0885 0.051 Uiso 0.5 1 calc R U P I -1
H44F H 0.7450 0.2162 1.1130 0.051 Uiso 0.5 1 calc R U P I -1
C45D C 0.8613(7) 0.1019(6) 1.1191(3) 0.045(3) Uiso 0.5 1 d D . P I -1
H45G H 0.8541 0.1116 1.1536 0.054 Uiso 0.5 1 calc R U P I -1
H45H H 0.9282 0.0781 1.1049 0.054 Uiso 0.5 1 calc R U P I -1
C46D C 0.8170(7) 0.0419(6) 1.1106(3) 0.046(3) Uiso 0.5 1 d D . P I -1
H46G H 0.7604 0.0517 1.1347 0.055 Uiso 0.5 1 calc R U P I -1
H46H H 0.8612 -0.0186 1.1118 0.055 Uiso 0.5 1 calc R U P I -1
C47D C 0.7932(5) 0.0657(4) 1.0602(2) 0.040(3) Uiso 0.5 1 d D . P I -1
H47D H 0.7265 0.0770 1.0620 0.048 Uiso 0.5 1 calc R U P I -1
C48D C 0.8336(8) -0.0796(6) 1.0284(4) 0.037(3) Uiso 0.5 1 d D . P I -1
H48E H 0.8486 -0.1072 1.0592 0.044 Uiso 0.5 1 calc R U P I -1
H48F H 0.7670 -0.0642 1.0288 0.044 Uiso 0.5 1 calc R U P I -1
S1 S 0.56583(9) 0.31270(9) 0.54366(5) 0.0362(4) Uani 1 1 d D . . . .
O1 O 0.4785(2) 0.2988(2) 0.55276(12) 0.0343(9) Uani 1 1 d D . . . .
O2 O 0.6303(2) 0.2581(2) 0.50427(12) 0.0496(10) Uani 1 1 d D . . . .
O3 O 0.6070(2) 0.2864(3) 0.58673(13) 0.0650(13) Uani 1 1 d D . . . .
O4 O 0.5451(3) 0.4023(2) 0.53143(19) 0.0816(16) Uani 1 1 d D . . . .
S2 S 0.30664(16) 0.16144(16) 0.52053(9) 0.0395(7) Uani 0.721(4) 1 d D U P J 1
O5 O 0.3940(4) 0.0838(3) 0.5177(3) 0.0427(14) Uani 0.721(4) 1 d D U P J 1
O6 O 0.3272(4) 0.2377(3) 0.5119(2) 0.0372(14) Uani 0.721(4) 1 d D U P J 1
O7 O 0.2514(3) 0.1570(3) 0.48647(17) 0.0436(14) Uani 0.721(4) 1 d D U P J 1
O8 O 0.2522(4) 0.1684(4) 0.56945(17) 0.0558(17) Uani 0.721(4) 1 d D . P J 1
S20 S 0.3160(4) 0.1576(4) 0.49630(19) 0.0382(12) Uani 0.279(4) 1 d D U P J 2
O50 O 0.3980(8) 0.0857(8) 0.5095(7) 0.048(2) Uiso 0.279(4) 1 d D U P J 2
O60 O 0.3041(11) 0.2374(8) 0.5180(6) 0.042(2) Uiso 0.279(4) 1 d D U P J 2
O70 O 0.2324(7) 0.1412(8) 0.5109(4) 0.051(3) Uiso 0.279(4) 1 d D U P J 2
O80 O 0.3325(7) 0.1677(7) 0.4437(3) 0.035(3) Uiso 0.279(4) 1 d D . P J 2
S3 S 0.60128(9) 0.14874(9) 0.72052(5) 0.0370(3) Uani 1 1 d . . . . .
O9 O 0.6101(2) 0.2218(2) 0.73944(12) 0.0436(10) Uani 1 1 d . . . . .
O10 O 0.5027(2) 0.1637(2) 0.72599(13) 0.0417(9) Uani 1 1 d . . . . .
O11 O 0.6457(3) 0.0738(3) 0.74872(17) 0.0695(14) Uani 1 1 d . . . . .
O12 O 0.6425(3) 0.1380(3) 0.67054(13) 0.0697(14) Uani 1 1 d . . . . .
S4 S 0.88523(9) 0.35030(9) 0.52162(5) 0.0390(4) Uani 1 1 d . . . . .
O13 O 0.9009(2) 0.3292(2) 0.47013(13) 0.0450(10) Uani 1 1 d . . . . .
O14 O 0.7975(2) 0.3452(2) 0.54434(13) 0.0441(10) Uani 1 1 d . . . . .
O15 O 0.8777(3) 0.4369(3) 0.52530(14) 0.0561(11) Uani 1 1 d . . . . .
O16 O 0.9614(3) 0.2889(3) 0.54321(16) 0.0688(14) Uani 1 1 d . . . . .
S5 S 0.63369(18) -0.0171(2) 0.89975(7) 0.0418(6) Uani 0.839(6) 1 d D U P K 1
O17 O 0.6711(3) 0.0460(4) 0.90579(15) 0.0397(12) Uani 0.839(6) 1 d D U P K 1
O18 O 0.5626(4) -0.0136(4) 0.9421(2) 0.0725(17) Uani 0.839(6) 1 d D U P K 1
O19 O 0.6018(4) -0.0010(4) 0.85418(17) 0.0633(16) Uani 0.839(6) 1 d D U P K 1
O20 O 0.7089(4) -0.1020(4) 0.89815(18) 0.0591(13) Uani 0.839(6) 1 d D U P K 1
S50 S 0.6033(9) 0.0241(9) 0.9011(3) 0.0411(13) Uiso 0.161(6) 1 d D U P K 2
O170 O 0.6403(14) 0.0894(13) 0.9016(7) 0.042(3) Uiso 0.161(6) 1 d D U P K 2
O180 O 0.5391(14) 0.0288(17) 0.9467(5) 0.074(2) Uiso 0.161(6) 1 d D U P K 2
O190 O 0.5629(16) 0.0360(16) 0.8583(6) 0.068(3) Uiso 0.161(6) 1 d D U P K 2
O200 O 0.6803(12) -0.0599(11) 0.8987(8) 0.0489(19) Uiso 0.161(6) 1 d D U P K 2
S6 S 0.92210(11) 0.11289(15) 0.92003(6) 0.0661(6) Uani 1 1 d . . . . .
O21 O 0.9600(3) 0.0611(3) 0.87541(13) 0.0662(13) Uani 1 1 d . . . . .
O22 O 0.8267(2) 0.1209(3) 0.93746(14) 0.0675(13) Uani 1 1 d . . . . .
O23 O 0.9773(3) 0.0707(3) 0.95674(14) 0.0709(14) Uani 1 1 d . . . . .
O24 O 0.9228(4) 0.1983(4) 0.91025(19) 0.0982(17) Uani 1 1 d . . . . .
S7 S 0.4989(4) -0.2426(3) 0.86635(17) 0.0454(9) Uani 0.638(13) 1 d D U P L 1
O25 O 0.5755(4) -0.3047(6) 0.8899(3) 0.0580(17) Uani 0.638(13) 1 d D U P L 1
O26 O 0.5051(7) -0.1593(5) 0.8644(3) 0.0588(18) Uani 0.638(13) 1 d D U P L 1
O27 O 0.4123(4) -0.2374(5) 0.8958(4) 0.069(2) Uani 0.638(13) 1 d D U P L 1
O28 O 0.5119(7) -0.2700(5) 0.8175(3) 0.086(4) Uani 0.638(13) 1 d D . P L 1
S70 S 0.4859(5) -0.2478(6) 0.8735(3) 0.0450(12) Uani 0.362(13) 1 d D U P L 2
O250 O 0.5787(7) -0.3131(11) 0.8810(5) 0.058(2) Uiso 0.362(13) 1 d D U P L 2
O260 O 0.4963(13) -0.1685(9) 0.8572(5) 0.059(2) Uiso 0.362(13) 1 d D U P L 2
O270 O 0.4238(9) -0.2347(9) 0.9194(5) 0.070(3) Uiso 0.362(13) 1 d D U P L 2
O280 O 0.4554(9) -0.2766(7) 0.8361(4) 0.046(4) Uiso 0.362(13) 1 d D . P L 2
S8 S 1.1641(3) -0.3167(3) 0.7819(2) 0.0783(15) Uani 0.385(5) 1 d D U P M 1
O29 O 1.1449(7) -0.3473(6) 0.7393(3) 0.075(3) Uiso 0.385(5) 1 d D U P M 1
O30 O 1.2629(4) -0.3384(6) 0.7764(4) 0.079(3) Uiso 0.385(5) 1 d D U P M 1
O31 O 1.1376(7) -0.3628(6) 0.8231(3) 0.097(4) Uiso 0.385(5) 1 d D U P M 1
O32 O 1.1116(6) -0.2239(4) 0.7873(3) 0.054(2) Uiso 0.385(5) 1 d D U P M 1
S80 S 1.1406(4) -0.2962(4) 0.7576(3) 0.0805(16) Uani 0.334(5) 1 d D U P M 2
O290 O 1.0824(6) -0.2035(4) 0.7688(4) 0.056(3) Uiso 0.334(5) 1 d D U P M 2
O300 O 1.2382(5) -0.3131(7) 0.7530(4) 0.078(3) Uiso 0.334(5) 1 d D U P M 2
O310 O 1.1241(7) -0.3117(7) 0.7114(3) 0.073(3) Uiso 0.334(5) 1 d D U P M 2
O320 O 1.1155(8) -0.3487(7) 0.7957(4) 0.105(4) Uiso 0.334(5) 1 d D U P M 2
S81 S 0.8240(6) 0.3690(6) 0.8290(3) 0.165(5) Uiso 0.280(4) 1 d D . P N 3
O291 O 0.8451(10) 0.4232(9) 0.8592(5) 0.099(5) Uiso 0.280(4) 1 d D U P N 3
O301 O 0.7437(9) 0.4227(9) 0.8076(5) 0.111(6) Uiso 0.280(4) 1 d D U P N 3
O311 O 0.7995(11) 0.3086(8) 0.8612(5) 0.084(6) Uiso 0.280(4) 1 d D . P N 3
O321 O 0.9042(8) 0.3264(10) 0.7913(5) 0.112(7) Uiso 0.280(4) 1 d D . P N 3
O1W O 0.6639(2) 0.5857(2) 0.48464(14) 0.0477(10) Uani 1 1 d . . . . .
O2W O 0.6315(2) 0.4886(2) 0.55917(14) 0.0475(10) Uani 1 1 d . . . . .
O3W O 0.4089(2) -0.0352(3) 0.93251(13) 0.0543(11) Uani 1 1 d . . . . .
O4W O 0.3762(2) -0.1301(3) 1.00925(13) 0.0571(11) Uani 1 1 d . . . . .
O5W O 0.0902(3) 0.1589(2) 0.58229(15) 0.0608(12) Uani 1 1 d . . . . .
O6W O 0.2191(4) 0.1597(3) 0.3908(2) 0.0709(19) Uani 0.870(8) 1 d . . P O 1
O6X O 0.291(3) 0.170(3) 0.3877(15) 0.092(15) Uiso 0.130(8) 1 d . . P O 2
O7W O 0.6487(9) 0.6901(5) 0.7371(2) 0.101(5) Uani 0.74(2) 1 d . . P P 1
O7X O 0.586(3) 0.6823(19) 0.7355(10) 0.129(14) Uiso 0.26(2) 1 d . . P P 2
O8W O 0.5258(7) 0.6216(4) 0.7198(2) 0.098(2) Uani 0.861(12) 1 d . U P Q 1
O8X O 0.459(4) 0.640(3) 0.7309(15) 0.096(3) Uiso 0.139(12) 1 d . U P Q 2
O9W O 0.3602(15) -0.2459(12) 0.7676(3) 0.060(3) Uani 0.65(2) 1 d . U P R 1
O9X O 0.329(4) -0.214(4) 0.7743(14) 0.060(3) Uiso 0.14(2) 1 d . U P S 2
O9Y O 0.319(3) -0.270(2) 0.7722(12) 0.060(3) Uiso 0.124(10) 1 d . U P T 3
O9Z O 0.408(7) -0.271(5) 0.765(2) 0.060(3) Uiso 0.085(19) 1 d . U P U 4
O10W O 0.2069(4) 0.0428(3) 1.33249(18) 0.0616(16) Uani 0.870(8) 1 d . U P O 1
O10X O 0.248(2) 0.061(2) 1.3451(12) 0.0593(19) Uiso 0.130(8) 1 d . U P O 2
O11W O -0.0971(4) -0.0480(5) 1.20131(19) 0.063(3) Uani 0.690(11) 1 d . . P V 1
O11X O -0.0523(16) -0.1318(17) 1.1959(8) 0.042(9) Uiso 0.155(11) 1 d . . P W 2
O11Y O -0.1421(12) -0.0350(11) 1.2728(6) 0.017(6) Uiso 0.156(8) 1 d . . P X 3
O12W O 0.8046(15) 0.128(2) 1.2499(5) 0.078(2) Uani 0.57(6) 1 d . U P Y 1
O12X O 0.826(2) 0.098(3) 1.2466(6) 0.077(2) Uiso 0.43(6) 1 d . U P Y 2
O13W O 0.5485(8) 0.5109(6) 0.7919(8) 0.090(3) Uani 0.77(5) 1 d . U P Z 1
O13X O 0.563(3) 0.505(2) 0.809(2) 0.094(3) Uiso 0.23(5) 1 d . U P Z 2
O14W O 0.9701(19) 0.5668(11) 0.2060(5) 0.150(4) Uani 0.60(3) 1 d . U P A 1
O14X O 1.021(3) 0.5448(17) 0.2114(8) 0.149(4) Uiso 0.40(3) 1 d . U P A 2
O15W O 0.9929(9) -0.1570(10) 0.6775(6) 0.046(3) Uiso 0.346(15) 1 d . U P B 1
O15X O 0.9730(13) -0.1272(17) 0.6616(8) 0.046(3) Uiso 0.260(15) 1 d . U P C 2
O15Y O 0.9837(12) -0.0814(14) 0.6595(6) 0.046(3) Uiso 0.212(9) 1 d . U P D 3
O15Z O 1.0651(15) -0.2431(14) 0.6752(8) 0.058(9) Uiso 0.182(10) 1 d . . P E 4
O16W O 0.4048(7) 0.6036(8) 0.8710(7) 0.089(3) Uani 0.64(3) 1 d . U P F 1
O16X O 0.4008(12) 0.5899(13) 0.8518(12) 0.090(3) Uiso 0.36(3) 1 d . U P F 2
O17W O 1.0320(7) 0.2587(10) 0.3896(5) 0.054(3) Uiso 0.439(18) 1 d . U P G 1
O17X O 1.0370(9) 0.2259(13) 0.4015(6) 0.054(3) Uiso 0.344(18) 1 d . U P H 2
O17Y O 1.0819(11) 0.2242(11) 0.4465(6) 0.047(6) Uiso 0.218(9) 1 d . . P I 3
O18W O 0.9259(7) -0.1070(6) 0.3280(4) 0.063(3) Uani 0.512(15) 1 d . U P J 1
O18X O 0.9384(11) -0.0357(14) 0.3504(6) 0.059(4) Uiso 0.266(10) 1 d . U P K 2
O18Y O 0.9476(16) -0.091(2) 0.3434(10) 0.063(2) Uiso 0.222(14) 1 d . U P L 3
O19W O 0.8950(4) 0.0675(5) 0.3307(2) 0.080(2) Uani 0.75 1 d . . P . .
O20W O 0.6850(11) 0.5781(11) 0.8034(6) 0.058(4) Uiso 0.25 1 d . . P M 1
O20X O 0.6830(11) 0.5422(11) 0.8340(7) 0.060(5) Uiso 0.25 1 d . . P N 2
O20Y O 0.7127(19) 0.5517(18) 0.8743(10) 0.137(9) Uiso 0.25 1 d . . P O 3
O21W O 0.3508(5) 0.2053(5) 0.3461(3) 0.046(2) Uani 0.5 1 d . . P . .
O22W O 0.8041(7) 0.5412(7) 0.7537(3) 0.093(3) Uani 0.5 1 d . . P . .
O23W O 0.2109(8) 0.1601(8) 0.6739(4) 0.103(4) Uani 0.5 1 d . . P . .
O24W O 1.0067(12) 0.2094(11) 0.7543(6) 0.053(4) Uiso 0.25 1 d . U P . .
O25W O 1.0484(12) 0.1913(11) 0.7433(6) 0.054(4) Uiso 0.25 1 d . U P . .
O26W O 1.1602(15) 0.2578(14) 0.7801(9) 0.085(4) Uiso 0.25 1 d . U P . .
O27W O 1.1492(16) 0.2631(15) 0.7465(8) 0.086(4) Uiso 0.25 1 d . U P . .
O28W O 1.1124(16) 0.2956(15) 0.7684(9) 0.086(4) Uiso 0.25 1 d . U P . .
O29W O 0.8964(9) -0.1643(8) 1.1293(4) 0.099(3) Uani 0.5 1 d . U P . .
O30W O 0.8633(18) -0.201(2) 1.1387(10) 0.099(3) Uiso 0.25 1 d . U P . .
O31W O 0.8986(19) -0.219(2) 1.1194(10) 0.099(3) Uiso 0.25 1 d . U P . .
O32W O 0.8943(19) -0.2624(18) 1.1351(10) 0.099(3) Uiso 0.25 1 d . U P . .
O33W O 0.8371(14) -0.2844(13) 1.1653(8) 0.084(6) Uiso 0.25 1 d . . P . .
O34W O 0.862(3) -0.316(3) 1.1195(15) 0.183(13) Uiso 0.25 1 d . . P . .
O35W O 0.9090(17) -0.3822(19) 1.0836(9) 0.112(8) Uiso 0.25 1 d . . P . .
O36W O 0.9221(8) -0.4607(9) 1.0875(6) 0.126(5) Uani 0.5 1 d . . P . .
O37W O 1.0720(9) -0.4740(9) 0.8678(5) 0.116(4) Uani 0.5 1 d . U P M .
O38W O 0.854(2) -0.490(2) 1.0829(13) 0.173(12) Uiso 0.25 1 d . . P . .
O39W O 1.0834(17) -0.4969(17) 0.8372(10) 0.111(4) Uiso 0.25 1 d . U P . .
O40W O 0.9850(16) -0.4467(16) 0.9183(9) 0.111(8) Uiso 0.25 1 d . . P . .
O41W O 1.134(2) -0.427(2) 0.8723(12) 0.175(13) Uiso 0.25 1 d . . P . .
O42W O 1.2229(16) -0.3975(15) 0.8532(10) 0.100(7) Uiso 0.25 1 d . . P M .
O43W O 1.251(2) -0.360(2) 0.8128(13) 0.146(10) Uiso 0.25 1 d . . P . .
O44W O 1.2367(10) -0.4005(10) 0.8914(6) 0.128(4) Uani 0.5 1 d . U P . .
O45W O 1.251(2) -0.4233(19) 0.9157(11) 0.127(5) Uiso 0.25 1 d . U P M .
O46W O 0.8949(14) -0.6148(14) 0.9403(8) 0.091(6) Uiso 0.25 1 d . . P . .
O47W O 0.7793(19) -0.5218(18) 1.0312(12) 0.112(4) Uiso 0.25 1 d . U P . .
O48W O 0.7860(18) -0.4783(18) 1.0389(11) 0.112(4) Uiso 0.25 1 d . U P . .
O49W O 0.7930(10) -0.4976(10) 1.0065(6) 0.113(4) Uiso 0.5 1 d . U P . .
O50W O 0.8531(17) -0.5184(15) 0.9771(10) 0.091(4) Uiso 0.25 1 d . U P . .
O51W O 0.8686(17) -0.5347(16) 0.9264(9) 0.097(4) Uiso 0.25 1 d . U P . .
O52W O 0.8258(17) -0.4970(15) 0.9505(10) 0.095(4) Uiso 0.25 1 d . U P . .
O53W O 0.8556(16) 0.4542(15) 0.8369(8) 0.098(5) Uiso 0.25 1 d . U P . .
O54W O 0.6899(18) 0.4159(16) 0.8173(9) 0.114(6) Uiso 0.25 1 d . U P . .
O55W O 0.8598(10) 0.2799(7) 0.8289(5) 0.121(4) Uani 0.5 1 d . . P . .
O56W O 1.1478(14) -0.2594(14) 0.7365(8) 0.082(2) Uiso 0.25 1 d . U P . .
O57W O 0.5267(14) 0.0244(13) 0.9149(8) 0.076(3) Uiso 0.25 1 d . U P . .

loop_
_atom_site_aniso_label
_atom_site_aniso_U_11
_atom_site_aniso_U_22
_atom_site_aniso_U_33
_atom_site_aniso_U_23
_atom_site_aniso_U_13
_atom_site_aniso_U_12
N1A 0.047(3) 0.042(3) 0.031(3) -0.002(2) 0.003(2) -0.025(3)
N2A 0.043(3) 0.039(3) 0.030(3) 0.000(2) -0.005(2) -0.025(2)
N3A 0.042(3) 0.031(3) 0.034(3) 0.003(2) -0.013(2) -0.015(2)
N4A 0.034(3) 0.035(3) 0.053(3) 0.000(2) -0.007(2) -0.017(2)
N5A 0.039(3) 0.032(3) 0.046(3) 0.000(2) -0.012(2) -0.020(2)
N6A 0.031(2) 0.038(3) 0.035(3) 0.005(2) -0.0103(19) -0.019(2)
N7A 0.034(3) 0.039(3) 0.037(3) 0.000(2) 0.002(2) -0.019(2)
N8A 0.041(3) 0.037(3) 0.032(3) 0.002(2) -0.002(2) -0.020(2)
N9A 0.040(3) 0.038(3) 0.045(3) 0.009(2) -0.009(2) -0.023(2)
N10A 0.041(3) 0.039(3) 0.049(3) 0.006(2) -0.012(2) -0.025(2)
N11A 0.030(2) 0.045(3) 0.042(3) 0.000(2) -0.003(2) -0.021(2)
N12A 0.045(3) 0.059(3) 0.039(3) 0.016(2) -0.016(2) -0.017(3)
C1A 0.045(3) 0.043(4) 0.030(3) 0.001(3) 0.000(3) -0.024(3)
C2A 0.053(4) 0.057(4) 0.030(3) 0.003(3) -0.003(3) -0.031(3)
C3A 0.056(4) 0.060(4) 0.039(4) -0.016(3) 0.005(3) -0.030(4)
C4A 0.046(4) 0.039(4) 0.045(4) -0.011(3) -0.006(3) -0.016(3)
C5A 0.047(4) 0.031(3) 0.038(4) -0.001(3) -0.003(3) -0.022(3)
C6A 0.043(3) 0.036(3) 0.036(3) 0.001(3) 0.002(3) -0.017(3)
C7A 0.051(4) 0.035(3) 0.031(3) -0.002(3) -0.008(3) -0.014(3)
C8C 0.1000(19) 0.0476(18) 0.0442(18) -0.0041(17) -0.0138(18) -0.0018(18)
C10C 0.1062(19) 0.0543(18) 0.0316(18) -0.0037(16) 0.0007(17) -0.0529(16)
C11A 0.049(3) 0.036(3) 0.032(3) -0.003(3) -0.008(3) -0.022(3)
C12A 0.042(3) 0.040(3) 0.038(3) 0.000(3) -0.004(3) -0.022(3)
C13A 0.038(3) 0.036(3) 0.038(3) 0.003(3) -0.013(3) -0.013(3)
C14A 0.032(3) 0.050(4) 0.033(3) -0.002(3) 0.001(3) -0.015(3)
C15A 0.044(4) 0.048(4) 0.034(4) -0.010(3) 0.001(3) -0.012(3)
C16A 0.047(4) 0.034(3) 0.047(4) -0.008(3) -0.013(3) -0.010(3)
C17A 0.034(3) 0.030(3) 0.047(4) -0.003(3) -0.009(3) -0.011(3)
C18A 0.038(3) 0.042(4) 0.066(4) -0.008(3) -0.011(3) -0.016(3)
C19A 0.032(3) 0.041(3) 0.036(3) 0.005(3) -0.005(2) -0.023(3)
C20A 0.0480(17) 0.0593(18) 0.0570(18) -0.0126(17) -0.0027(16) -0.0339(15)
C22A 0.0342(16) 0.0694(18) 0.0495(18) 0.0012(17) -0.0100(16) -0.0292(15)
C23A 0.032(3) 0.046(4) 0.030(3) 0.003(3) -0.007(2) -0.021(3)
C24A 0.043(3) 0.045(4) 0.042(4) 0.009(3) -0.012(3) -0.015(3)
C25A 0.023(3) 0.039(4) 0.046(4) 0.005(3) -0.007(2) -0.013(3)
C26A 0.036(3) 0.040(4) 0.051(4) 0.005(3) -0.005(3) -0.016(3)
C27A 0.044(4) 0.029(3) 0.056(4) 0.000(3) -0.004(3) -0.016(3)
C28A 0.036(3) 0.041(4) 0.046(4) -0.005(3) -0.003(3) -0.018(3)
C29A 0.031(3) 0.038(4) 0.043(4) 0.001(3) 0.003(3) -0.017(3)
C30A 0.046(4) 0.036(4) 0.044(4) 0.004(3) 0.000(3) -0.013(3)
C31A 0.041(3) 0.040(4) 0.036(3) 0.006(3) 0.000(3) -0.020(3)
C32A 0.062(4) 0.037(4) 0.045(4) 0.004(3) -0.013(3) -0.024(3)
C33A 0.061(4) 0.047(4) 0.053(4) 0.001(3) -0.011(3) -0.029(3)
C34A 0.042(4) 0.050(4) 0.068(5) -0.003(3) -0.014(3) -0.019(3)
C35A 0.034(3) 0.035(3) 0.047(4) 0.004(3) -0.006(3) -0.020(3)
C36A 0.076(4) 0.066(4) 0.036(4) 0.012(3) -0.017(3) -0.050(4)
C37A 0.047(4) 0.043(4) 0.042(4) 0.013(3) -0.013(3) -0.028(3)
C38A 0.043(3) 0.053(4) 0.048(4) 0.010(3) -0.018(3) -0.027(3)
C39A 0.039(3) 0.075(5) 0.044(4) 0.012(3) -0.003(3) -0.031(3)
C40A 0.042(4) 0.063(4) 0.065(5) 0.004(3) -0.002(3) -0.040(3)
C41A 0.032(3) 0.037(3) 0.049(4) 0.005(3) -0.008(3) -0.015(3)
C42A 0.030(3) 0.047(4) 0.056(4) -0.003(3) -0.002(3) -0.025(3)
C43A 0.044(4) 0.037(3) 0.050(4) -0.004(3) -0.006(3) -0.016(3)
C44A 0.050(4) 0.053(4) 0.066(5) -0.009(3) -0.022(3) -0.019(3)
C45A 0.0998(19) 0.0623(19) 0.0625(19) -0.0007(18) -0.0293(18) -0.0207(18)
C47A 0.0395(17) 0.0447(18) 0.0530(18) 0.0039(17) -0.0032(16) -0.0097(16)
C48A 0.049(4) 0.054(4) 0.039(4) 0.007(3) 0.005(3) -0.022(3)
C8A 0.1000(19) 0.0476(18) 0.0442(18) -0.0041(17) -0.0138(18) -0.0018(18)
C10A 0.1062(19) 0.0543(18) 0.0316(18) -0.0037(16) 0.0007(17) -0.0529(16)
C20C 0.0480(17) 0.0593(18) 0.0570(18) -0.0126(17) -0.0027(16) -0.0339(15)
C22C 0.0342(16) 0.0694(18) 0.0495(18) 0.0012(17) -0.0100(16) -0.0292(15)
C45C 0.0998(19) 0.0623(19) 0.0625(19) -0.0007(18) -0.0293(18) -0.0207(18)
C47C 0.0395(17) 0.0447(18) 0.0530(18) 0.0039(17) -0.0032(16) -0.0097(16)
S1 0.0306(8) 0.0334(9) 0.0493(9) 0.0012(7) -0.0093(7) -0.0170(6)
O1 0.030(2) 0.037(2) 0.043(2) 0.0107(17) -0.0134(16) -0.0183(17)
O2 0.043(2) 0.075(3) 0.035(2) -0.005(2) 0.0020(18) -0.032(2)
O3 0.036(2) 0.121(4) 0.039(3) 0.003(2) -0.0155(19) -0.030(2)
O4 0.043(3) 0.036(3) 0.175(5) 0.003(3) -0.031(3) -0.021(2)
S2 0.0445(12) 0.0443(12) 0.041(2) -0.0010(14) -0.0139(14) -0.0269(10)
O5 0.048(3) 0.039(2) 0.053(3) 0.008(2) -0.016(2) -0.028(2)
O6 0.042(3) 0.040(2) 0.039(3) 0.001(2) -0.009(2) -0.025(2)
O7 0.047(3) 0.050(3) 0.048(3) -0.004(2) -0.018(2) -0.029(2)
O8 0.065(4) 0.079(4) 0.034(3) 0.007(3) -0.002(3) -0.045(3)
S20 0.0432(18) 0.0427(18) 0.040(3) -0.001(2) -0.011(2) -0.0270(16)
S3 0.0393(8) 0.0462(9) 0.0312(8) 0.0015(7) -0.0088(6) -0.0223(7)
O9 0.055(2) 0.058(3) 0.032(2) -0.0065(18) -0.0024(17) -0.039(2)
O10 0.035(2) 0.051(2) 0.045(2) 0.0047(19) -0.0131(17) -0.0225(19)
O11 0.059(3) 0.054(3) 0.115(4) 0.036(3) -0.050(3) -0.034(2)
O12 0.088(3) 0.116(4) 0.031(3) -0.025(2) 0.012(2) -0.073(3)
S4 0.0384(8) 0.0467(9) 0.0446(9) 0.0135(7) -0.0124(7) -0.0300(7)
O13 0.038(2) 0.053(3) 0.040(2) -0.0004(19) -0.0025(17) -0.0173(19)
O14 0.036(2) 0.047(2) 0.051(3) 0.0039(19) 0.0014(18) -0.0232(19)
O15 0.080(3) 0.060(3) 0.054(3) 0.014(2) -0.023(2) -0.052(2)
O16 0.051(3) 0.091(3) 0.078(3) 0.054(3) -0.037(2) -0.040(3)
S5 0.0334(11) 0.0519(15) 0.0378(9) -0.0025(8) -0.0021(8) -0.0169(12)
O17 0.037(2) 0.057(3) 0.032(2) 0.004(2) -0.0113(18) -0.024(2)
O18 0.071(2) 0.076(2) 0.073(2) 0.0003(17) -0.0082(17) -0.034(2)
O19 0.074(3) 0.063(3) 0.064(3) 0.003(2) -0.046(2) -0.026(3)
O20 0.060(3) 0.055(3) 0.057(3) -0.003(2) -0.024(2) -0.013(2)
S6 0.0448(10) 0.1207(18) 0.0388(10) -0.0022(10) -0.0156(8) -0.0360(11)
O21 0.058(3) 0.134(4) 0.024(2) -0.004(2) -0.0080(19) -0.055(3)
O22 0.031(2) 0.126(4) 0.042(3) -0.004(2) -0.0181(19) -0.023(2)
O23 0.034(2) 0.137(4) 0.037(3) -0.009(3) -0.0133(19) -0.027(3)
O24 0.110(4) 0.122(5) 0.086(4) 0.002(3) -0.027(3) -0.067(4)
S7 0.0420(16) 0.0621(15) 0.0324(16) -0.0080(13) -0.0048(12) -0.0213(12)
O25 0.052(3) 0.066(3) 0.057(3) -0.002(3) -0.013(3) -0.023(3)
O26 0.064(3) 0.062(3) 0.053(3) 0.000(3) 0.000(3) -0.034(3)
O27 0.052(3) 0.080(3) 0.077(4) 0.012(3) -0.004(3) -0.033(3)
O28 0.108(8) 0.098(7) 0.048(5) -0.020(4) -0.015(5) -0.033(5)
S70 0.041(2) 0.0614(18) 0.031(2) -0.0075(17) -0.0021(18) -0.0206(16)
S8 0.084(2) 0.069(2) 0.084(3) 0.001(2) -0.002(2) -0.039(2)
S80 0.085(2) 0.075(2) 0.082(2) -0.0005(17) -0.0066(17) -0.0367(18)
O1W 0.034(2) 0.039(2) 0.077(3) 0.011(2) -0.0164(19) -0.0207(18)
O2W 0.050(2) 0.040(2) 0.059(3) 0.0051(19) -0.012(2) -0.024(2)
O3W 0.034(2) 0.080(3) 0.040(2) 0.000(2) -0.0010(18) -0.018(2)
O4W 0.036(2) 0.095(3) 0.044(3) -0.006(2) -0.0064(18) -0.031(2)
O5W 0.074(3) 0.040(2) 0.063(3) 0.003(2) -0.007(2) -0.021(2)
O6W 0.055(4) 0.049(3) 0.101(5) -0.002(3) -0.014(3) -0.013(3)
O7W 0.141(10) 0.106(7) 0.070(6) -0.023(4) -0.004(5) -0.066(6)
O8W 0.100(3) 0.098(3) 0.093(3) -0.0008(18) -0.0138(19) -0.038(2)
O9W 0.060(3) 0.060(3) 0.060(3) -0.0008(11) -0.0118(13) -0.0253(17)
O10W 0.060(2) 0.061(2) 0.059(2) -0.0009(16) -0.0024(16) -0.0239(18)
O11W 0.045(4) 0.120(8) 0.038(4) 0.022(4) -0.016(3) -0.048(4)
O12W 0.078(3) 0.078(3) 0.076(3) 0.003(2) -0.014(2) -0.030(2)
O13W 0.093(3) 0.090(3) 0.096(3) -0.0004(19) -0.019(2) -0.044(2)
O14W 0.148(5) 0.150(4) 0.149(4) 0.005(2) -0.023(2) -0.060(3)
O16W 0.091(3) 0.088(3) 0.089(3) 0.004(2) -0.014(2) -0.040(2)
O18W 0.063(3) 0.064(3) 0.063(3) 0.0019(19) -0.0095(19) -0.027(2)
O19W 0.081(4) 0.119(6) 0.052(4) -0.013(4) 0.000(3) -0.056(4)
O21W 0.037(4) 0.051(5) 0.051(5) -0.012(4) -0.010(4) -0.017(4)
O22W 0.122(9) 0.094(8) 0.072(7) -0.016(6) 0.022(6) -0.068(7)
O23W 0.111(9) 0.145(10) 0.083(8) 0.020(7) -0.032(6) -0.079(8)
O29W 0.099(3) 0.100(3) 0.099(3) 0.0007(14) -0.0184(16) -0.041(2)
O36W 0.100(9) 0.102(10) 0.213(16) -0.037(10) -0.049(9) -0.060(8)
O37W 0.113(5) 0.112(5) 0.119(5) 0.001(4) -0.020(4) -0.044(4)
O44W 0.128(5) 0.127(5) 0.128(5) 0.002(2) -0.022(2) -0.052(3)
O55W 0.148(12) 0.065(8) 0.133(11) 0.013(7) -0.050(9) -0.018(8)

loop_
_atom_type_symbol
_atom_type_description
_atom_type_scat_dispersion_real
_atom_type_scat_dispersion_imag
_atom_type_scat_source
C C 0.0033 0.0016 'International Tables Vol C Tables 4.2.6.8 and 6.1.1.4'
H H 0.0000 0.0000 'International Tables Vol C Tables 4.2.6.8 and 6.1.1.4'
N N 0.0061 0.0033 'International Tables Vol C Tables 4.2.6.8 and 6.1.1.4'
O O 0.0106 0.0060 'International Tables Vol C Tables 4.2.6.8 and 6.1.1.4'
S S 0.1246 0.1234 'International Tables Vol C Tables 4.2.6.8 and 6.1.1.4'

loop_
_geom_angle_atom_site_label_1
_geom_angle_atom_site_label_2
_geom_angle_atom_site_label_3
_geom_angle
_geom_angle_site_symmetry_1
_geom_angle_site_symmetry_3
C1A N1A C5A 117.8(4) . .
C6A N2A C7A 114.7(3) . .
C6A N2A H2A1 108.6 . .
C7A N2A H2A1 108.6 . .
C6A N2A H2A2 108.6 . .
C7A N2A H2A2 108.6 . .
H2A1 N2A H2A2 107.6 . .
C12A N3A C11A 115.5(3) . .
C12A N3A H3A1 108.4 . .
C11A N3A H3A1 108.4 . .
C12A N3A H3A2 108.4 . .
C11A N3A H3A2 108.4 . .
H3A1 N3A H3A2 107.5 . .
C17A N4A C13A 118.0(4) . .
C19A N5A C18A 114.7(3) . .
C19A N5A H5A1 108.6 . .
C18A N5A H5A1 108.6 . .
C19A N5A H5A2 108.6 . .
C18A N5A H5A2 108.6 . .
H5A1 N5A H5A2 107.6 . .
C23A N6A C24A 111.7(3) . .
C23A N6A H6A1 109.3 . .
C24A N6A H6A1 109.3 . .
C23A N6A H6A2 109.3 . .
C24A N6A H6A2 109.3 . .
H6A1 N6A H6A2 107.9 . .
C25A N7A C29A 117.0(4) . .
C30A N8A C31A 112.5(3) . .
C30A N8A H8A1 109.1 . .
C31A N8A H8A1 109.1 . .
C30A N8A H8A2 109.1 . .
C31A N8A H8A2 109.1 . .
H8A1 N8A H8A2 107.8 . .
C36A N9A C35A 117.6(3) . .
C36A N9A H9A1 107.9 . .
C35A N9A H9A1 107.9 . .
C36A N9A H9A2 107.9 . .
C35A N9A H9A2 107.9 . .
H9A1 N9A H9A2 107.2 . .
C41A N10A C37A 118.3(4) . .
C42A N11A C43A 113.8(3) . .
C42A N11A H11A 108.8 . .
C43A N11A H11A 108.8 . .
C42A N11A H11B 108.8 . .
C43A N11A H11B 108.8 . .
H11A N11A H11B 107.7 . .
C48A N12A C47C 116.6(4) . .
C48A N12A C47A 116.6(4) . .
C48A N12A H12A 108.1 . .
C47A N12A H12A 108.1 . .
C48A N12A H12B 108.1 . .
C47A N12A H12B 108.1 . .
H12A N12A H12B 107.3 . .
N1A C1A C2A 122.7(4) . .
N1A C1A C48A 114.9(4) . 2_666
C2A C1A C48A 122.4(4) . 2_666
C1A C2A C3A 119.1(4) . .
C1A C2A H2A 120.5 . .
C3A C2A H2A 120.5 . .
C4A C3A C2A 118.7(5) . .
C4A C3A H3A 120.7 . .
C2A C3A H3A 120.7 . .
C5A C4A C3A 118.7(4) . .
C5A C4A H4A 120.6 . .
C3A C4A H4A 120.6 . .
N1A C5A C4A 122.9(4) . .
N1A C5A C6A 116.5(4) . .
C4A C5A C6A 120.6(4) . .
N2A C6A C5A 110.5(4) . .
N2A C6A H6A3 109.5 . .
C5A C6A H6A3 109.5 . .
N2A C6A H6A4 109.5 . .
C5A C6A H6A4 109.5 . .
H6A3 C6A H6A4 108.1 . .
N2A C7A C8A 112.5(4) . .
N2A C7A C8C 112.5(4) . .
N2A C7A C11A 110.0(3) . .
C8A C7A C11A 105.6(4) . .
C8C C7A C11A 105.6(4) . .
N2A C7A H7A 109.6 . .
C8C C7A H7A 109.6 . .
C11A C7A H7A 109.6 . .
C9C C8C C7A 103.8(4) . .
C9C C8C H8C1 111.0 . .
C7A C8C H8C1 111.0 . .
C9C C8C H8C2 111.0 . .
C7A C8C H8C2 111.0 . .
H8C1 C8C H8C2 109.0 . .
C8C C9C C10C 105.3(4) . .
C8C C9C H9C1 110.7 . .
C10C C9C H9C1 110.7 . .
C8C C9C H9C2 110.7 . .
C10C C9C H9C2 110.7 . .
H9C1 C9C H9C2 108.8 . .
C9C C10C C11A 103.0(5) . .
C9C C10C H10C 111.2 . .
C11A C10C H10C 111.2 . .
C9C C10C H10D 111.2 . .
C11A C10C H10D 111.2 . .
H10C C10C H10D 109.1 . .
N3A C11A C10A 112.6(3) . .
N3A C11A C10C 112.6(3) . .
N3A C11A C7A 110.4(3) . .
C10A C11A C7A 106.3(4) . .
C10C C11A C7A 106.3(4) . .
N3A C11A H11C 109.1 . .
C10C C11A H11C 109.1 . .
C7A C11A H11C 109.1 . .
N3A C12A C13A 111.8(3) . .
N3A C12A H12C 109.3 . .
C13A C12A H12C 109.3 . .
N3A C12A H12D 109.3 . .
C13A C12A H12D 109.3 . .
H12C C12A H12D 107.9 . .
N4A C13A C14A 122.2(4) . .
N4A C13A C12A 114.9(4) . .
C14A C13A C12A 122.8(4) . .
C13A C14A C15A 119.3(4) . .
C13A C14A H14A 120.4 . .
C15A C14A H14A 120.4 . .
C16A C15A C14A 119.1(5) . .
C16A C15A H15A 120.4 . .
C14A C15A H15A 120.4 . .
C17A C16A C15A 119.1(4) . .
C17A C16A H16A 120.5 . .
C15A C16A H16A 120.5 . .
N4A C17A C16A 122.2(4) . .
N4A C17A C18A 115.1(4) . .
C16A C17A C18A 122.7(4) . .
C17A C18A N5A 109.1(3) . .
C17A C18A H18A 109.9 . .
N5A C18A H18A 109.9 . .
C17A C18A H18B 109.9 . .
N5A C18A H18B 109.9 . .
H18A C18A H18B 108.3 . .
N5A C19A C23A 111.9(3) . .
N5A C19A C20C 113.9(4) . .
C23A C19A C20C 103.4(3) . .
N5A C19A C20A 113.9(4) . .
C23A C19A C20A 103.4(3) . .
N5A C19A H19A 109.1 . .
C23A C19A H19A 109.1 . .
C20A C19A H19A 109.1 . .
C19A C20A C21A 101.4(4) . .
C19A C20A H20A 111.5 . .
C21A C20A H20A 111.5 . .
C19A C20A H20B 111.5 . .
C21A C20A H20B 111.5 . .
H20A C20A H20B 109.3 . .
C22A C21A C20A 106.5(4) . .
C22A C21A H21A 110.4 . .
C20A C21A H21A 110.4 . .
C22A C21A H21B 110.4 . .
C20A C21A H21B 110.4 . .
H21A C21A H21B 108.6 . .
C21A C22A C23A 105.9(4) . .
C21A C22A H22A 110.6 . .
C23A C22A H22A 110.6 . .
C21A C22A H22B 110.6 . .
C23A C22A H22B 110.6 . .
H22A C22A H22B 108.7 . .
N6A C23A C19A 113.8(3) . .
N6A C23A C22C 111.8(4) . .
C19A C23A C22C 104.7(3) . .
N6A C23A C22A 111.8(4) . .
C19A C23A C22A 104.7(3) . .
N6A C23A H23A 108.8 . .
C19A C23A H23A 108.8 . .
C22A C23A H23A 108.8 . .
N6A C24A C25A 111.6(4) . .
N6A C24A H24A 109.3 . .
C25A C24A H24A 109.3 . .
N6A C24A H24B 109.3 . .
C25A C24A H24B 109.3 . .
H24A C24A H24B 108.0 . .
N7A C25A C26A 122.9(4) . .
N7A C25A C24A 116.2(4) . .
C26A C25A C24A 120.8(4) . .
C27A C26A C25A 118.7(5) . .
C27A C26A H26A 120.6 . .
C25A C26A H26A 120.6 . .
C26A C27A C28A 118.6(5) . .
C26A C27A H27A 120.7 . .
C28A C27A H27A 120.7 . .
C29A C28A C27A 119.5(5) . .
C29A C28A H28A 120.3 . .
C27A C28A H28A 120.3 . .
N7A C29A C28A 123.2(4) . .
N7A C29A C30A 115.7(4) . .
C28A C29A C30A 121.1(4) . .
N8A C30A C29A 110.6(4) . .
N8A C30A H30A 109.5 . .
C29A C30A H30A 109.5 . .
N8A C30A H30B 109.5 . .
C29A C30A H30B 109.5 . .
H30A C30A H30B 108.1 . .
N8A C31A C35A 110.4(3) . .
N8A C31A C32A 112.2(3) . .
C35A C31A C32A 105.5(4) . .
N8A C31A H31A 109.6 . .
C35A C31A H31A 109.6 . .
C32A C31A H31A 109.6 . .
C33A C32A C31A 102.9(3) . .
C33A C32A H32A 111.2 . .
C31A C32A H32A 111.2 . .
C33A C32A H32B 111.2 . .
C31A C32A H32B 111.2 . .
H32A C32A H32B 109.1 . .
C34A C33A C32A 102.8(4) . .
C34A C33A H33A 111.2 . .
C32A C33A H33A 111.2 . .
C34A C33A H33B 111.2 . .
C32A C33A H33B 111.2 . .
H33A C33A H33B 109.1 . .
C33A C34A C35A 105.7(4) . .
C33A C34A H34A 110.6 . .
C35A C34A H34A 110.6 . .
C33A C34A H34B 110.6 . .
C35A C34A H34B 110.6 . .
H34A C34A H34B 108.7 . .
C31A C35A N9A 111.8(4) . .
C31A C35A C34A 106.2(3) . .
N9A C35A C34A 113.5(3) . .
C31A C35A H35A 108.4 . .
N9A C35A H35A 108.4 . .
C34A C35A H35A 108.4 . .
N9A C36A C37A 110.7(4) . .
N9A C36A H36A 109.5 . .
C37A C36A H36A 109.5 . .
N9A C36A H36B 109.5 . .
C37A C36A H36B 109.5 . .
H36A C36A H36B 108.1 . .
N10A C37A C38A 123.4(4) . .
N10A C37A C36A 114.5(4) . .
C38A C37A C36A 122.0(4) . .
C37A C38A C39A 118.0(5) . .
C37A C38A H38A 121.0 . .
C39A C38A H38A 121.0 . .
C40A C39A C38A 120.1(5) . .
C40A C39A H39A 119.9 . .
C38A C39A H39A 119.9 . .
C39A C40A C41A 118.3(4) . .
C39A C40A H40A 120.8 . .
C41A C40A H40A 120.8 . .
N10A C41A C40A 121.8(4) . .
N10A C41A C42A 115.6(4) . .
C40A C41A C42A 122.6(4) . .
N11A C42A C41A 110.2(3) . .
N11A C42A H42A 109.6 . .
C41A C42A H42A 109.6 . .
N11A C42A H42B 109.6 . .
C41A C42A H42B 109.6 . .
H42A C42A H42B 108.1 . .
N11A C43A C47C 110.4(3) . .
N11A C43A C47A 110.4(3) . .
N11A C43A C44A 114.1(4) . .
C47C C43A C44A 106.1(4) . .
C47A C43A C44A 106.1(4) . .
N11A C43A H43A 108.7 . .
C47A C43A H43A 108.7 . .
C44A C43A H43A 108.7 . .
C45C C44A C43A 101.1(4) . .
C45A C44A C43A 101.1(4) . .
C45A C44A H44A 111.5 . .
C43A C44A H44A 111.5 . .
C45A C44A H44B 111.5 . .
C43A C44A H44B 111.5 . .
H44A C44A H44B 109.4 . .
C44A C45A C46A 104.6(4) . .
C44A C45A H45A 110.8 . .
C46A C45A H45A 110.8 . .
C44A C45A H45B 110.8 . .
C46A C45A H45B 110.8 . .
H45A C45A H45B 108.9 . .
C45A C46A C47A 104.5(5) . .
C45A C46A H46A 110.9 . .
C47A C46A H46A 110.9 . .
C45A C46A H46B 110.9 . .
C47A C46A H46B 110.9 . .
H46A C46A H46B 108.9 . .
N12A C47A C43A 112.0(4) . .
N12A C47A C46A 115.7(5) . .
C43A C47A C46A 106.2(4) . .
N12A C47A H47A 107.5 . .
C43A C47A H47A 107.5 . .
C46A C47A H47A 107.5 . .
N12A C48A C1A 110.7(4) . 2_666
N12A C48A H48A 109.5 . .
C1A C48A H48A 109.5 2_666 .
N12A C48A H48B 109.5 . .
C1A C48A H48B 109.5 2_666 .
H48A C48A H48B 108.1 . .
C9A C8A C7A 107.1(6) . .
C9A C8A H8A3 110.3 . .
C7A C8A H8A3 110.3 . .
C9A C8A H8A4 110.3 . .
C7A C8A H8A4 110.3 . .
H8A3 C8A H8A4 108.6 . .
C8A C9A C10A 105.3(4) . .
C8A C9A H9A3 110.7 . .
C10A C9A H9A3 110.7 . .
C8A C9A H9A4 110.7 . .
C10A C9A H9A4 110.7 . .
H9A3 C9A H9A4 108.8 . .
C9A C10A C11A 104.4(5) . .
C9A C10A H10A 110.9 . .
C11A C10A H10A 110.9 . .
C9A C10A H10B 110.9 . .
C11A C10A H10B 110.9 . .
H10A C10A H10B 108.9 . .
C19A C20C C21C 108.0(4) . .
C19A C20C H20C 110.1 . .
C21C C20C H20C 110.1 . .
C19A C20C H20D 110.1 . .
C21C C20C H20D 110.1 . .
H20C C20C H20D 108.4 . .
C22C C21C C20C 106.6(4) . .
C22C C21C H21C 110.4 . .
C20C C21C H21C 110.4 . .
C22C C21C H21D 110.4 . .
C20C C21C H21D 110.4 . .
H21C C21C H21D 108.6 . .
C21C C22C C23A 103.9(8) . .
C21C C22C H22C 111.0 . .
C23A C22C H22C 111.0 . .
C21C C22C H22D 111.0 . .
C23A C22C H22D 111.0 . .
H22C C22C H22D 109.0 . .
C44A C45C C46C 109.3(5) . .
C44A C45C H45C 109.8 . .
C46C C45C H45C 109.8 . .
C44A C45C H45D 109.8 . .
C46C C45C H45D 109.8 . .
H45C C45C H45D 108.3 . .
C45C C46C C47C 104.3(5) . .
C45C C46C H46C 110.9 . .
C47C C46C H46C 110.9 . .
C45C C46C H46D 110.9 . .
C47C C46C H46D 110.9 . .
H46C C46C H46D 108.9 . .
N12A C47C C43A 112.0(4) . .
N12A C47C C46C 94.9(8) . .
C43A C47C C46C 100.0(8) . .
N12A C47C H47C 115.7 . .
C43A C47C H47C 115.7 . .
C46C C47C H47C 115.7 . .
C1B N1B C5B 117.7(4) . .
C6B N2B C7B 114.6(4) . .
C6B N2B H2B1 108.6 . .
C7B N2B H2B1 108.6 . .
C6B N2B H2B2 108.6 . .
C7B N2B H2B2 108.6 . .
H2B1 N2B H2B2 107.6 . .
C12B N3B C11B 115.6(4) . .
C12B N3B H3B1 108.4 . .
C11B N3B H3B1 108.4 . .
C12B N3B H3B2 108.4 . .
C11B N3B H3B2 108.4 . .
H3B1 N3B H3B2 107.4 . .
C17B N4B C13B 118.0(4) . .
C19B N5B C18B 115.4(4) . .
C19B N5B H5B1 108.4 . .
C18B N5B H5B1 108.4 . .
C19B N5B H5B2 108.4 . .
C18B N5B H5B2 108.4 . .
H5B1 N5B H5B2 107.5 . .
C23B N6B C24B 110.9(4) . .
C23B N6B H6B1 109.5 . .
C24B N6B H6B1 109.5 . .
C23B N6B H6B2 109.5 . .
C24B N6B H6B2 109.5 . .
H6B1 N6B H6B2 108.0 . .
C25B N7B C29B 116.3(4) . .
C30B N8B C31B 112.2(4) . .
C30B N8B H8B1 109.2 . .
C31B N8B H8B1 109.2 . .
C30B N8B H8B2 109.2 . .
C31B N8B H8B2 109.2 . .
H8B1 N8B H8B2 107.9 . .
C36B N9B C35B 117.5(4) . .
C36B N9B H9B1 107.9 . .
C35B N9B H9B1 107.9 . .
C36B N9B H9B2 107.9 . .
C35B N9B H9B2 107.9 . .
H9B1 N9B H9B2 107.2 . .
C41B N10B C37B 118.4(5) . .
C42B N11B C43B 114.4(4) . .
C42B N11B H11D 108.7 . .
C43B N11B H11D 108.7 . .
C42B N11B H11E 108.7 . .
C43B N11B H11E 108.7 . .
H11D N11B H11E 107.6 . .
C48B N12B C47B 115.9(4) . .
C48B N12B H12E 108.3 . .
C47B N12B H12E 108.3 . .
C48B N12B H12F 108.3 . .
C47B N12B H12F 108.3 . .
H12E N12B H12F 107.4 . .
N1B C1B C2B 122.6(5) . .
N1B C1B C48D 116.0(7) . .
C2B C1B C48D 121.3(7) . .
C1B C2B C3B 119.0(5) . .
C1B C2B H2B 120.5 . .
C3B C2B H2B 120.5 . .
C4B C3B C2B 118.5(5) . .
C4B C3B H3B 120.8 . .
C2B C3B H3B 120.8 . .
C5B C4B C3B 118.6(5) . .
C5B C4B H4B 120.7 . .
C3B C4B H4B 120.7 . .
N1B C5B C4B 123.0(4) . .
N1B C5B C6B 116.5(4) . .
C4B C5B C6B 120.4(4) . .
N2B C6B C5B 110.3(4) . .
N2B C6B H6B3 109.6 . .
C5B C6B H6B3 109.6 . .
N2B C6B H6B4 109.6 . .
C5B C6B H6B4 109.6 . .
H6B3 C6B H6B4 108.1 . .
N2B C7B C8B 113.1(4) . .
N2B C7B C11B 110.5(4) . .
C8B C7B C11B 104.7(4) . .
N2B C7B H7B 109.5 . .
C8B C7B H7B 109.5 . .
C11B C7B H7B 109.5 . .
C9B C8B C7B 102.5(4) . .
C9B C8B H8B3 111.3 . .
C7B C8B H8B3 111.3 . .
C9B C8B H8B4 111.3 . .
C7B C8B H8B4 111.3 . .
H8B3 C8B H8B4 109.2 . .
C8B C9B C10B 105.3(5) . .
C8B C9B H9B3 110.7 . .
C10B C9B H9B3 110.7 . .
C8B C9B H9B4 110.7 . .
C10B C9B H9B4 110.7 . .
H9B3 C9B H9B4 108.8 . .
C9B C10B C11B 103.6(5) . .
C9B C10B H10E 111.0 . .
C11B C10B H10E 111.0 . .
C9B C10B H10F 111.0 . .
C11B C10B H10F 111.0 . .
H10E C10B H10F 109.0 . .
N3B C11B C10B 112.4(4) . .
N3B C11B C7B 110.6(4) . .
C10B C11B C7B 106.4(4) . .
N3B C11B H11F 109.1 . .
C10B C11B H11F 109.1 . .
C7B C11B H11F 109.1 . .
N3B C12B C13B 112.1(4) . .
N3B C12B H12G 109.2 . .
C13B C12B H12G 109.2 . .
N3B C12B H12H 109.2 . .
C13B C12B H12H 109.2 . .
H12G C12B H12H 107.9 . .
N4B C13B C14B 122.1(5) . .
N4B C13B C12B 115.2(4) . .
C14B C13B C12B 122.7(4) . .
C13B C14B C15B 119.4(4) . .
C13B C14B H14B 120.3 . .
C15B C14B H14B 120.3 . .
C16B C15B C14B 119.1(5) . .
C16B C15B H15B 120.4 . .
C14B C15B H15B 120.4 . .
C17B C16B C15B 118.9(5) . .
C17B C16B H16B 120.5 . .
C15B C16B H16B 120.5 . .
N4B C17B C16B 122.3(4) . .
N4B C17B C18B 115.0(4) . .
C16B C17B C18B 122.6(5) . .
N5B C18B C17B 109.0(4) . .
N5B C18B H18C 109.9 . .
C17B C18B H18C 109.9 . .
N5B C18B H18D 109.9 . .
C17B C18B H18D 109.9 . .
H18C C18B H18D 108.3 . .
N5B C19B C23B 111.4(4) . .
N5B C19B C20B 113.6(4) . .
C23B C19B C20B 103.8(3) . .
N5B C19B H19B 109.3 . .
C23B C19B H19B 109.3 . .
C20B C19B H19B 109.3 . .
C19B C20B C21B 101.7(4) . .
C19B C20B H20E 111.4 . .
C21B C20B H20E 111.4 . .
C19B C20B H20F 111.4 . .
C21B C20B H20F 111.4 . .
H20E C20B H20F 109.3 . .
C22B C21B C20B 106.5(4) . .
C22B C21B H21E 110.4 . .
C20B C21B H21E 110.4 . .
C22B C21B H21F 110.4 . .
C20B C21B H21F 110.4 . .
H21E C21B H21F 108.6 . .
C21B C22B C23B 105.9(4) . .
C21B C22B H22E 110.6 . .
C23B C22B H22E 110.6 . .
C21B C22B H22F 110.6 . .
C23B C22B H22F 110.6 . .
H22E C22B H22F 108.7 . .
N6B C23B C19B 114.2(4) . .
N6B C23B C22B 111.7(4) . .
C19B C23B C22B 105.2(3) . .
N6B C23B H23B 108.5 . .
C19B C23B H23B 108.5 . .
C22B C23B H23B 108.5 . .
N6B C24B C25B 112.0(4) . .
N6B C24B H24C 109.2 . .
C25B C24B H24C 109.2 . .
N6B C24B H24D 109.2 . .
C25B C24B H24D 109.2 . .
H24C C24B H24D 107.9 . .
N7B C25B C26B 122.3(5) . .
N7B C25B C24B 116.2(4) . .
C26B C25B C24B 120.8(5) . .
C27B C26B C25B 118.3(5) . .
C27B C26B H26B 120.8 . .
C25B C26B H26B 120.8 . .
C26B C27B C28B 117.9(5) . .
C26B C27B H27B 121.1 . .
C28B C27B H27B 121.1 . .
C29B C28B C27B 118.6(5) . .
C29B C28B H28B 120.7 . .
C27B C28B H28B 120.7 . .
N7B C29B C28B 122.8(4) . .
N7B C29B C30B 115.9(4) . .
C28B C29B C30B 121.2(5) . .
N8B C30B C29B 110.4(4) . .
N8B C30B H30C 109.6 . .
C29B C30B H30C 109.6 . .
N8B C30B H30D 109.6 . .
C29B C30B H30D 109.6 . .
H30C C30B H30D 108.1 . .
N8B C31B C35B 110.2(4) . .
N8B C31B C32B 112.2(4) . .
C35B C31B C32B 105.6(4) . .
N8B C31B H31B 109.6 . .
C35B C31B H31B 109.6 . .
C32B C31B H31B 109.6 . .
C33B C32B C31B 103.1(4) . .
C33B C32B H32C 111.1 . .
C31B C32B H32C 111.1 . .
C33B C32B H32D 111.1 . .
C31B C32B H32D 111.1 . .
H32C C32B H32D 109.1 . .
C34B C33B C32B 102.8(4) . .
C34B C33B H33C 111.2 . .
C32B C33B H33C 111.2 . .
C34B C33B H33D 111.2 . .
C32B C33B H33D 111.2 . .
H33C C33B H33D 109.1 . .
C33B C34B C35B 105.7(4) . .
C33B C34B H34C 110.6 . .
C35B C34B H34C 110.6 . .
C33B C34B H34D 110.6 . .
C35B C34B H34D 110.6 . .
H34C C34B H34D 108.7 . .
C31B C35B N9B 111.4(4) . .
C31B C35B C34B 106.1(3) . .
N9B C35B C34B 113.3(4) . .
C31B C35B H35B 108.6 . .
N9B C35B H35B 108.6 . .
C34B C35B H35B 108.6 . .
N9B C36B C37B 110.7(4) . .
N9B C36B H36C 109.5 . .
C37B C36B H36C 109.5 . .
N9B C36B H36D 109.5 . .
C37B C36B H36D 109.5 . .
H36C C36B H36D 108.1 . .
N10B C37B C38B 123.4(4) . .
N10B C37B C36B 114.5(5) . .
C38B C37B C36B 121.9(4) . .
C37B C38B C39B 117.9(5) . .
C37B C38B H38B 121.0 . .
C39B C38B H38B 121.0 . .
C40B C39B C38B 120.2(5) . .
C40B C39B H39B 119.9 . .
C38B C39B H39B 119.9 . .
C39B C40B C41B 118.4(5) . .
C39B C40B H40B 120.8 . .
C41B C40B H40B 120.8 . .
N10B C41B C40B 121.6(5) . .
N10B C41B C42B 115.4(5) . .
C40B C41B C42B 123.0(4) . .
N11B C42B C41B 109.7(4) . .
N11B C42B H42C 109.7 . .
C41B C42B H42C 109.7 . .
N11B C42B H42D 109.7 . .
C41B C42B H42D 109.7 . .
H42C C42B H42D 108.2 . .
N11B C43B C47B 110.3(4) . .
N11B C43B C44B 113.8(4) . .
C47B C43B C44B 106.3(4) . .
N11B C43B H43B 108.8 . .
C47B C43B H43B 108.8 . .
C44B C43B H43B 108.8 . .
C45B C44B C43B 100.8(4) . .
C45B C44B H44C 111.6 . .
C43B C44B H44C 111.6 . .
C45B C44B H44D 111.6 . .
C43B C44B H44D 111.6 . .
H44C C44B H44D 109.4 . .
C44B C45B C46B 104.3(4) . .
C44B C45B H45E 110.9 . .
C46B C45B H45E 110.9 . .
C44B C45B H45F 110.9 . .
C46B C45B H45F 110.9 . .
H45E C45B H45F 108.9 . .
C45B C46B C47B 104.0(5) . .
C45B C46B H46E 111.0 . .
C47B C46B H46E 111.0 . .
C45B C46B H46F 111.0 . .
C47B C46B H46F 111.0 . .
H46E C46B H46F 109.0 . .
N12B C47B C43B 112.0(4) . .
N12B C47B C46B 114.5(5) . .
C43B C47B C46B 106.1(4) . .
N12B C47B H47B 108.0 . .
C43B C47B H47B 108.0 . .
C46B C47B H47B 108.0 . .
N12B C48B C1D 109.8(7) . .
N12B C48B H48C 109.7 . .
C1D C48B H48C 109.7 . .
N12B C48B H48D 109.7 . .
C1D C48B H48D 109.7 . .
H48C C48B H48D 108.2 . .
C1D N1D C5D 117.7(4) . .
C6D N2D C7D 114.6(4) . .
C6D N2D H2D1 108.6 . .
C7D N2D H2D1 108.6 . .
C6D N2D H2D2 108.6 . .
C7D N2D H2D2 108.6 . .
H2D1 N2D H2D2 107.6 . .
C12D N3D C11D 115.6(4) . .
C12D N3D H3D1 108.4 . .
C11D N3D H3D1 108.4 . .
C12D N3D H3D2 108.4 . .
C11D N3D H3D2 108.4 . .
H3D1 N3D H3D2 107.4 . .
C17D N4D C13D 118.0(4) . .
C19D N5D C18D 114.8(4) . .
C19D N5D H5D1 108.6 . .
C18D N5D H5D1 108.6 . .
C19D N5D H5D2 108.6 . .
C18D N5D H5D2 108.6 . .
H5D1 N5D H5D2 107.5 . .
C23D N6D C24D 111.3(4) . .
C23D N6D H6D1 109.4 . .
C24D N6D H6D1 109.4 . .
C23D N6D H6D2 109.4 . .
C24D N6D H6D2 109.4 . .
H6D1 N6D H6D2 108.0 . .
C25D N7D C29D 116.2(4) . .
C30D N8D C31D 112.4(4) . .
C30D N8D H8D1 109.1 . .
C31D N8D H8D1 109.1 . .
C30D N8D H8D2 109.1 . .
C31D N8D H8D2 109.1 . .
H8D1 N8D H8D2 107.9 . .
C36D N9D C35D 118.2(4) . .
C36D N9D H9D1 107.8 . .
C35D N9D H9D1 107.8 . .
C36D N9D H9D2 107.8 . .
C35D N9D H9D2 107.8 . .
H9D1 N9D H9D2 107.1 . .
C41D N10D C37D 118.6(5) . .
C42D N11D C43D 114.6(4) . .
C42D N11D H11G 108.6 . .
C43D N11D H11G 108.6 . .
C42D N11D H11H 108.6 . .
C43D N11D H11H 108.6 . .
H11G N11D H11H 107.6 . .
C48D N12D C47D 115.9(4) . .
C48D N12D H12I 108.3 . .
C47D N12D H12I 108.3 . .
C48D N12D H12J 108.3 . .
C47D N12D H12J 108.3 . .
H12I N12D H12J 107.4 . .
N1D C1D C2D 122.7(5) . .
N1D C1D C48B 114.0(7) . .
C2D C1D C48B 123.2(7) . .
C1D C2D C3D 119.0(5) . .
C1D C2D H2D 120.5 . .
C3D C2D H2D 120.5 . .
C4D C3D C2D 118.6(5) . .
C4D C3D H3D 120.7 . .
C2D C3D H3D 120.7 . .
C5D C4D C3D 118.6(5) . .
C5D C4D H4D 120.7 . .
C3D C4D H4D 120.7 . .
N1D C5D C4D 123.0(4) . .
N1D C5D C6D 116.4(4) . .
C4D C5D C6D 120.6(5) . .
N2D C6D C5D 110.4(4) . .
N2D C6D H6D3 109.6 . .
C5D C6D H6D3 109.6 . .
N2D C6D H6D4 109.6 . .
C5D C6D H6D4 109.6 . .
H6D3 C6D H6D4 108.1 . .
N2D C7D C8D 112.9(4) . .
N2D C7D C11D 110.4(4) . .
C8D C7D C11D 105.2(4) . .
N2D C7D H7D 109.4 . .
C8D C7D H7D 109.4 . .
C11D C7D H7D 109.4 . .
C9D C8D C7D 102.8(4) . .
C9D C8D H8D3 111.2 . .
C7D C8D H8D3 111.2 . .
C9D C8D H8D4 111.2 . .
C7D C8D H8D4 111.2 . .
H8D3 C8D H8D4 109.1 . .
C8D C9D C10D 105.1(5) . .
C8D C9D H9D3 110.7 . .
C10D C9D H9D3 110.7 . .
C8D C9D H9D4 110.7 . .
C10D C9D H9D4 110.7 . .
H9D3 C9D H9D4 108.8 . .
C9D C10D C11D 103.2(5) . .
C9D C10D H10G 111.1 . .
C11D C10D H10G 111.1 . .
C9D C10D H10H 111.1 . .
C11D C10D H10H 111.1 . .
H10G C10D H10H 109.1 . .
N3D C11D C10D 112.3(4) . .
N3D C11D C7D 110.5(4) . .
C10D C11D C7D 106.3(4) . .
N3D C11D H11I 109.2 . .
C10D C11D H11I 109.2 . .
C7D C11D H11I 109.2 . .
N3D C12D C13D 112.3(4) . .
N3D C12D H12K 109.1 . .
C13D C12D H12K 109.1 . .
N3D C12D H12L 109.1 . .
C13D C12D H12L 109.1 . .
H12K C12D H12L 107.9 . .
N4D C13D C14D 122.0(5) . .
N4D C13D C12D 115.3(5) . .
C14D C13D C12D 122.6(4) . .
C13D C14D C15D 119.5(4) . .
C13D C14D H14D 120.3 . .
C15D C14D H14D 120.3 . .
C16D C15D C14D 119.1(5) . .
C16D C15D H15D 120.4 . .
C14D C15D H15D 120.4 . .
C17D C16D C15D 118.9(5) . .
C17D C16D H16D 120.5 . .
C15D C16D H16D 120.5 . .
N4D C17D C16D 122.4(4) . .
N4D C17D C18D 115.1(5) . .
C16D C17D C18D 122.4(5) . .
N5D C18D C17D 109.0(4) . .
N5D C18D H18E 109.9 . .
C17D C18D H18E 109.9 . .
N5D C18D H18F 109.9 . .
C17D C18D H18F 109.9 . .
H18E C18D H18F 108.3 . .
N5D C19D C23D 111.4(4) . .
N5D C19D C20D 113.2(4) . .
C23D C19D C20D 103.5(3) . .
N5D C19D H19D 109.5 . .
C23D C19D H19D 109.5 . .
C20D C19D H19D 109.5 . .
C21D C20D C19D 102.1(4) . .
C21D C20D H20G 111.3 . .
C19D C20D H20G 111.3 . .
C21D C20D H20H 111.3 . .
C19D C20D H20H 111.3 . .
H20G C20D H20H 109.2 . .
C22D C21D C20D 107.3(4) . .
C22D C21D H21G 110.3 . .
C20D C21D H21G 110.3 . .
C22D C21D H21H 110.3 . .
C20D C21D H21H 110.3 . .
H21G C21D H21H 108.5 . .
C21D C22D C23D 106.0(4) . .
C21D C22D H22G 110.5 . .
C23D C22D H22G 110.5 . .
C21D C22D H22H 110.5 . .
C23D C22D H22H 110.5 . .
H22G C22D H22H 108.7 . .
N6D C23D C19D 114.5(4) . .
N6D C23D C22D 112.0(4) . .
C19D C23D C22D 104.4(3) . .
N6D C23D H23D 108.6 . .
C19D C23D H23D 108.6 . .
C22D C23D H23D 108.6 . .
N6D C24D C25D 113.2(4) . .
N6D C24D H24E 108.9 . .
C25D C24D H24E 108.9 . .
N6D C24D H24F 108.9 . .
C25D C24D H24F 108.9 . .
H24E C24D H24F 107.7 . .
N7D C25D C26D 122.3(5) . .
N7D C25D C24D 116.9(4) . .
C26D C25D C24D 120.5(5) . .
C27D C26D C25D 118.3(5) . .
C27D C26D H26D 120.8 . .
C25D C26D H26D 120.8 . .
C26D C27D C28D 117.6(5) . .
C26D C27D H27D 121.2 . .
C28D C27D H27D 121.2 . .
C29D C28D C27D 118.3(5) . .
C29D C28D H28D 120.9 . .
C27D C28D H28D 120.9 . .
N7D C29D C28D 122.7(5) . .
N7D C29D C30D 116.2(4) . .
C28D C29D C30D 121.1(5) . .
N8D C30D C29D 110.6(4) . .
N8D C30D H30E 109.5 . .
C29D C30D H30E 109.5 . .
N8D C30D H30F 109.5 . .
C29D C30D H30F 109.5 . .
H30E C30D H30F 108.1 . .
N8D C31D C35D 110.0(4) . .
N8D C31D C32D 112.0(4) . .
C35D C31D C32D 105.4(4) . .
N8D C31D H31D 109.8 . .
C35D C31D H31D 109.8 . .
C32D C31D H31D 109.8 . .
C33D C32D C31D 103.1(4) . .
C33D C32D H32E 111.1 . .
C31D C32D H32E 111.1 . .
C33D C32D H32F 111.1 . .
C31D C32D H32F 111.1 . .
H32E C32D H32F 109.1 . .
C34D C33D C32D 102.9(4) . .
C34D C33D H33E 111.2 . .
C32D C33D H33E 111.2 . .
C34D C33D H33F 111.2 . .
C32D C33D H33F 111.2 . .
H33E C33D H33F 109.1 . .
C33D C34D C35D 105.9(4) . .
C33D C34D H34E 110.5 . .
C35D C34D H34E 110.5 . .
C33D C34D H34F 110.5 . .
C35D C34D H34F 110.5 . .
H34E C34D H34F 108.7 . .
C31D C35D N9D 112.1(4) . .
C31D C35D C34D 106.2(4) . .
N9D C35D C34D 113.8(4) . .
C31D C35D H35D 108.2 . .
N9D C35D H35D 108.2 . .
C34D C35D H35D 108.2 . .
N9D C36D C37D 110.8(4) . .
N9D C36D H36E 109.5 . .
C37D C36D H36E 109.5 . .
N9D C36D H36F 109.5 . .
C37D C36D H36F 109.5 . .
H36E C36D H36F 108.1 . .
N10D C37D C38D 123.3(4) . .
N10D C37D C36D 114.5(4) . .
C38D C37D C36D 122.2(5) . .
C37D C38D C39D 117.9(5) . .
C37D C38D H38D 121.1 . .
C39D C38D H38D 121.1 . .
C40D C39D C38D 120.2(5) . .
C40D C39D H39D 119.9 . .
C38D C39D H39D 119.9 . .
C39D C40D C41D 118.3(5) . .
C39D C40D H40D 120.8 . .
C41D C40D H40D 120.8 . .
N10D C41D C40D 121.5(5) . .
N10D C41D C42D 115.6(5) . .
C40D C41D C42D 122.7(5) . .
N11D C42D C41D 110.1(4) . .
N11D C42D H42E 109.6 . .
C41D C42D H42E 109.6 . .
N11D C42D H42F 109.6 . .
C41D C42D H42F 109.6 . .
H42E C42D H42F 108.2 . .
N11D C43D C47D 110.8(4) . .
N11D C43D C44D 113.9(4) . .
C47D C43D C44D 106.3(4) . .
N11D C43D H43D 108.6 . .
C47D C43D H43D 108.6 . .
C44D C43D H43D 108.6 . .
C45D C44D C43D 100.8(4) . .
C45D C44D H44E 111.6 . .
C43D C44D H44E 111.6 . .
C45D C44D H44F 111.6 . .
C43D C44D H44F 111.6 . .
H44E C44D H44F 109.4 . .
C44D C45D C46D 104.0(5) . .
C44D C45D H45G 111.0 . .
C46D C45D H45G 111.0 . .
C44D C45D H45H 111.0 . .
C46D C45D H45H 111.0 . .
H45G C45D H45H 109.0 . .
C45D C46D C47D 103.9(5) . .
C45D C46D H46G 111.0 . .
C47D C46D H46G 111.0 . .
C45D C46D H46H 111.0 . .
C47D C46D H46H 111.0 . .
H46G C46D H46H 109.0 . .
N12D C47D C43D 112.0(4) . .
N12D C47D C46D 114.2(5) . .
C43D C47D C46D 106.0(4) . .
N12D C47D H47D 108.1 . .
C43D C47D H47D 108.1 . .
C46D C47D H47D 108.1 . .
C1B C48D N12D 111.8(8) . .
C1B C48D H48E 109.3 . .
N12D C48D H48E 109.3 . .
C1B C48D H48F 109.3 . .
N12D C48D H48F 109.3 . .
H48E C48D H48F 107.9 . .
O2 S1 O3 108.4(2) . .
O2 S1 O4 109.5(3) . .
O3 S1 O4 112.7(3) . .
O2 S1 O1 109.2(2) . .
O3 S1 O1 107.0(2) . .
O4 S1 O1 110.0(2) . .
O7 S2 O5 110.9(4) . .
O7 S2 O6 110.9(3) . .
O5 S2 O6 109.8(3) . .
O7 S2 O8 108.7(3) . .
O5 S2 O8 108.5(5) . .
O6 S2 O8 107.8(4) . .
O70 S20 O50 110.9(4) . .
O70 S20 O60 110.9(4) . .
O50 S20 O60 109.8(4) . .
O70 S20 O80 109.0(4) . .
O50 S20 O80 108.3(6) . .
O60 S20 O80 107.8(5) . .
O12 S3 O11 112.8(3) . .
O12 S3 O9 108.9(2) . .
O11 S3 O9 108.1(2) . .
O12 S3 O10 109.1(2) . .
O11 S3 O10 107.2(2) . .
O9 S3 O10 110.8(2) . .
O16 S4 O15 111.3(2) . .
O16 S4 O14 110.1(2) . .
O15 S4 O14 110.2(2) . .
O16 S4 O13 109.7(3) . .
O15 S4 O13 108.4(2) . .
O14 S4 O13 107.1(2) . .
O20 S5 O19 108.4(3) . .
O20 S5 O18 107.3(3) . .
O19 S5 O18 115.5(3) . .
O20 S5 O17 108.2(3) . .
O19 S5 O17 108.2(3) . .
O18 S5 O17 109.0(3) . .
O20 S5 O57W 138.0(8) . .
O19 S5 O57W 77.2(8) . .
O18 S5 O57W 41.4(7) . .
O17 S5 O57W 109.1(8) . .
O57W O18 S5 72.7(11) . .
O57W S50 O190 74.8(13) . .
O57W S50 O200 115.0(16) . .
O190 S50 O200 108.5(4) . .
O57W S50 O170 132.9(15) . .
O190 S50 O170 108.4(4) . .
O200 S50 O170 108.4(4) . .
O57W S50 O180 41.3(12) . .
O190 S50 O180 115.2(4) . .
O200 S50 O180 107.3(4) . .
O170 S50 O180 109.0(4) . .
O57W O180 S50 54.8(12) . .
S50 O190 O57W 46.0(8) . .
O23 S6 O22 108.3(3) . .
O23 S6 O24 109.5(3) . .
O22 S6 O24 110.4(3) . .
O23 S6 O21 110.5(3) . .
O22 S6 O21 108.5(2) . .
O24 S6 O21 109.7(3) . .
O27 S7 O28 113.7(6) . .
O27 S7 O26 110.9(3) . .
O28 S7 O26 107.8(4) . .
O27 S7 O25 106.8(4) . .
O28 S7 O25 109.6(4) . .
O26 S7 O25 107.8(3) . .
O270 S70 O280 113.6(6) . .
O270 S70 O260 110.8(4) . .
O280 S70 O260 107.9(5) . .
O270 S70 O250 106.8(4) . .
O280 S70 O250 109.7(4) . .
O260 S70 O250 107.9(3) . .
O30 S8 O31 108.5(3) . .
O30 S8 O32 109.7(3) . .
O31 S8 O32 112.0(3) . .
O30 S8 O29 109.8(3) . .
O31 S8 O29 106.6(3) . .
O32 S8 O29 110.2(3) . .
O30 S8 O56W 96.4(9) . .
O31 S8 O56W 154.8(9) . .
O32 S8 O56W 60.4(8) . .
O29 S8 O56W 60.1(8) . .
O30 S8 O43W 39.7(11) . .
O31 S8 O43W 70.3(12) . .
O32 S8 O43W 115.2(11) . .
O29 S8 O43W 132.0(11) . .
O56W S8 O43W 134.8(15) . .
S8 O29 O56W 62.2(9) . .
O43W O30 S8 81.3(16) . .
S8 O31 O42W 106.6(10) . .
S8 O31 O41W 166.3(14) . .
O42W O31 O41W 60.4(14) . .
S8 O31 O43W 60.3(11) . .
O42W O31 O43W 46.4(12) . .
O41W O31 O43W 106.3(17) . .
S8 O32 O56W 62.9(9) . .
O56W S80 O300 76.3(15) . .
O56W S80 O310 68.6(15) . .
O300 S80 O310 108.5(3) . .
O56W S80 O320 171.9(15) . .
O300 S80 O320 110.1(3) . .
O310 S80 O320 112.6(4) . .
O56W S80 O290 62.7(14) . .
O300 S80 O290 109.4(3) . .
O310 S80 O290 106.4(3) . .
O320 S80 O290 109.9(3) . .
O56W O290 S80 35.1(9) . .
S80 O300 O56W 34.1(8) . .
O56W O310 S80 35.2(9) . .
O55W S81 O301 123.0(9) . .
O55W S81 O311 48.1(7) . .
O301 S81 O311 108.4(3) . .
O55W S81 O321 64.6(7) . .
O301 S81 O321 109.8(4) . .
O311 S81 O321 112.6(4) . .
O55W S81 O291 126.4(9) . .
O301 S81 O291 109.2(3) . .
O311 S81 O291 106.6(3) . .
O321 S81 O291 110.1(3) . .
O55W S81 O53W 140.9(12) . .
O301 S81 O53W 94.6(10) . .
O311 S81 O53W 134.3(9) . .
O321 S81 O53W 94.7(10) . .
O291 S81 O53W 27.8(9) . .
O55W S81 O54W 108.3(10) . .
O301 S81 O54W 22.9(9) . .
O311 S81 O54W 85.5(9) . .
O321 S81 O54W 122.2(10) . .
O291 S81 O54W 116.2(10) . .
O53W S81 O54W 110.7(12) . .
O53W O291 S81 95.7(19) . .
O54W O301 S81 118(2) . .
O55W O311 S81 63.0(7) . .
S81 O321 O55W 55.5(5) . .
O28W O26W O27W 52(2) . .
O28W O26W O33W 112(3) . 2_757
O27W O26W O33W 161(3) . 2_757
O28W O27W O26W 57(2) . .
O27W O28W O26W 71(3) . .
O30W O29W O31W 41(2) . .
O30W O29W O32W 28.9(18) . .
O31W O29W O32W 22(2) . .
O31W O30W O32W 60(4) . .
O31W O30W O29W 71(4) . .
O32W O30W O29W 122(4) . .
O31W O30W O33W 105(5) . .
O32W O30W O33W 47(3) . .
O29W O30W O33W 160(3) . .
O30W O31W O32W 76(4) . .
O30W O31W O29W 68(4) . .
O32W O31W O29W 133(4) . .
O31W O32W O30W 44(3) . .
O31W O32W O33W 142(4) . .
O30W O32W O33W 100(4) . .
O31W O32W O34W 124(4) . .
O30W O32W O34W 128(4) . .
O33W O32W O34W 62(2) . .
O31W O32W O29W 25(3) . .
O30W O32W O29W 29(2) . .
O33W O32W O29W 127(2) . .
O34W O32W O29W 146(3) . .
O32W O33W O34W 61.4(19) . .
O32W O33W O26W 108(2) . 2_757
O34W O33W O26W 163(2) . 2_757
O32W O33W O30W 33.1(14) . .
O34W O33W O30W 84(2) . .
O26W O33W O30W 92.6(15) 2_757 .
O32W O34W O33W 56(2) . .
O32W O34W O35W 128(3) . .
O33W O34W O35W 154(3) . .
O36W O35W O34W 128(3) . .
O35W O36W O38W 123(2) . .
O35W O36W O37W 133.9(17) . 2_747
O38W O36W O37W 77.9(17) . 2_747
O35W O36W O40W 134.9(16) . 2_747
O38W O36W O40W 99.2(18) . 2_747
O37W O36W O40W 64.0(11) 2_747 2_747
O39W O37W O41W 113(3) . .
O39W O37W O36W 117(2) . 2_747
O41W O37W O36W 107.8(16) . 2_747
O39W O37W O40W 138(2) . .
O41W O37W O40W 106.5(17) . .
O36W O37W O40W 59.0(10) 2_747 .
O36W O38W O48W 134(3) . .
O36W O40W O37W 57.0(10) 2_747 .
O37W O41W O42W 154(3) . .
O37W O41W O31 110(2) . .
O42W O41W O31 57.2(16) . .
O44W O42W O43W 131(3) . .
O44W O42W O31 141(2) . .
O43W O42W O31 73.8(19) . .
O44W O42W O41W 91(2) . .
O43W O42W O41W 135(3) . .
O31 O42W O41W 62.4(15) . .
O30 O43W O42W 164(3) . .
O30 O43W S8 59.0(15) . .
O42W O43W S8 109(2) . .
O30 O43W O31 107(2) . .
O42W O43W O31 59.8(17) . .
S8 O43W O31 49.3(8) . .
O45W O44W O42W 155(4) . .
O44W O45W O47W 146(4) . 2_747
O49W O47W O48W 71(3) . .
O49W O47W O50W 27(2) . .
O48W O47W O50W 85(4) . .
O49W O47W O45W 179(4) . 2_747
O48W O47W O45W 110(4) . 2_747
O50W O47W O45W 152(2) . 2_747
O47W O48W O49W 54(3) . .
O47W O48W O38W 119(4) . .
O49W O48W O38W 140(3) . .
O47W O49W O48W 55(2) . .
O47W O49W O50W 132(3) . .
O48W O49W O50W 131(3) . .
O47W O49W O52W 151(3) . .
O48W O49W O52W 153(3) . .
O50W O49W O52W 34.8(15) . .
O52W O50W O49W 102(3) . .
O52W O50W O51W 39(2) . .
O49W O50W O51W 136(3) . .
O52W O50W O47W 117(3) . .
O49W O50W O47W 20.3(15) . .
O51W O50W O47W 141.3(19) . .
O52W O51W O46W 111(3) . .
O52W O51W O50W 39(2) . .
O46W O51W O50W 83.1(19) . .
O50W O52W O51W 102(4) . .
O50W O52W O49W 43(2) . .
O51W O52W O49W 138(3) . .
O291 O53W S81 56.5(15) . .
O301 O54W S81 38.6(13) . .
O311 O55W S81 68.9(7) . .
O311 O55W O321 128.7(10) . .
S81 O55W O321 59.9(6) . .
S80 O56W O290 82.2(16) . .
S80 O56W O310 76.2(15) . .
O290 O56W O310 119.3(16) . .
S80 O56W O300 69.6(15) . .
O290 O56W O300 115.2(16) . .
O310 O56W O300 108.8(14) . .
O32 O56W O29 105.3(14) . .
O32 O56W S8 56.7(8) . .
O29 O56W S8 57.8(8) . .
O180 O57W S50 83.9(16) . .
O18 O57W S5 65.9(11) . .
O180 O57W O190 141.5(19) . .
S50 O57W O190 59.3(10) . .

loop_
_geom_bond_atom_site_label_1
_geom_bond_atom_site_label_2
_geom_bond_distance
_geom_bond_site_symmetry_2
N1A C1A 1.337(5) .
N1A C5A 1.347(5) .
N2A C6A 1.473(6) .
N2A C7A 1.485(5) .
N2A H2A1 0.9100 .
N2A H2A2 0.9100 .
N3A C12A 1.474(5) .
N3A C11A 1.491(5) .
N3A H3A1 0.9100 .
N3A H3A2 0.9100 .
N4A C17A 1.343(5) .
N4A C13A 1.347(5) .
N5A C19A 1.483(5) .
N5A C18A 1.500(5) .
N5A H5A1 0.9100 .
N5A H5A2 0.9100 .
N6A C23A 1.485(5) .
N6A C24A 1.488(5) .
N6A H6A1 0.9100 .
N6A H6A2 0.9100 .
N7A C25A 1.330(5) .
N7A C29A 1.355(5) .
N8A C30A 1.477(5) .
N8A C31A 1.504(5) .
N8A H8A1 0.9100 .
N8A H8A2 0.9100 .
N9A C36A 1.497(6) .
N9A C35A 1.514(5) .
N9A H9A1 0.9100 .
N9A H9A2 0.9100 .
N10A C41A 1.341(5) .
N10A C37A 1.342(5) .
N11A C42A 1.482(6) .
N11A C43A 1.483(5) .
N11A H11A 0.9100 .
N11A H11B 0.9100 .
N12A C48A 1.465(6) .
N12A C47C 1.488(5) .
N12A C47A 1.488(5) .
N12A H12A 0.9100 .
N12A H12B 0.9100 .
C1A C2A 1.368(6) .
C1A C48A 1.509(7) 2_666
C2A C3A 1.387(6) .
C2A H2A 0.9500 .
C3A C4A 1.382(6) .
C3A H3A 0.9500 .
C4A C5A 1.368(7) .
C4A H4A 0.9500 .
C5A C6A 1.503(5) .
C6A H6A3 0.9900 .
C6A H6A4 0.9900 .
C7A C8A 1.528(6) .
C7A C8C 1.528(6) .
C7A C11A 1.541(6) .
C7A H7A 1.0000 .
C8C C9C 1.472(7) .
C8C H8C1 0.9900 .
C8C H8C2 0.9900 .
C9C C10C 1.527(8) .
C9C H9C1 0.9900 .
C9C H9C2 0.9900 .
C10C C11A 1.531(6) .
C10C H10C 0.9900 .
C10C H10D 0.9900 .
C11A C10A 1.531(6) .
C11A H11C 1.0000 .
C12A C13A 1.493(6) .
C12A H12C 0.9900 .
C12A H12D 0.9900 .
C13A C14A 1.358(6) .
C14A C15A 1.374(6) .
C14A H14A 0.9500 .
C15A C16A 1.369(6) .
C15A H15A 0.9500 .
C16A C17A 1.368(6) .
C16A H16A 0.9500 .
C17A C18A 1.500(5) .
C18A H18A 0.9900 .
C18A H18B 0.9900 .
C19A C23A 1.527(5) .
C19A C20C 1.527(5) .
C19A C20A 1.527(5) .
C19A H19A 1.0000 .
C20A C21A 1.529(6) .
C20A H20A 0.9900 .
C20A H20B 0.9900 .
C21A C22A 1.507(6) .
C21A H21A 0.9900 .
C21A H21B 0.9900 .
C22A C23A 1.546(5) .
C22A H22A 0.9900 .
C22A H22B 0.9900 .
C23A C22C 1.546(5) .
C23A H23A 1.0000 .
C24A C25A 1.508(6) .
C24A H24A 0.9900 .
C24A H24B 0.9900 .
C25A C26A 1.401(6) .
C26A C27A 1.374(6) .
C26A H26A 0.9500 .
C27A C28A 1.378(6) .
C27A H27A 0.9500 .
C28A C29A 1.366(6) .
C28A H28A 0.9500 .
C29A C30A 1.502(6) .
C30A H30A 0.9900 .
C30A H30B 0.9900 .
C31A C35A 1.507(6) .
C31A C32A 1.530(6) .
C31A H31A 1.0000 .
C32A C33A 1.514(6) .
C32A H32A 0.9900 .
C32A H32B 0.9900 .
C33A C34A 1.503(6) .
C33A H33A 0.9900 .
C33A H33B 0.9900 .
C34A C35A 1.527(6) .
C34A H34A 0.9900 .
C34A H34B 0.9900 .
C35A H35A 1.0000 .
C36A C37A 1.505(6) .
C36A H36A 0.9900 .
C36A H36B 0.9900 .
C37A C38A 1.366(6) .
C38A C39A 1.380(6) .
C38A H38A 0.9500 .
C39A C40A 1.378(6) .
C39A H39A 0.9500 .
C40A C41A 1.394(7) .
C40A H40A 0.9500 .
C41A C42A 1.498(6) .
C42A H42A 0.9900 .
C42A H42B 0.9900 .
C43A C47C 1.525(6) .
C43A C47A 1.525(6) .
C43A C44A 1.532(6) .
C43A H43A 1.0000 .
C44A C45C 1.522(7) .
C44A C45A 1.522(7) .
C44A H44A 0.9900 .
C44A H44B 0.9900 .
C45A C46A 1.535(8) .
C45A H45A 0.9900 .
C45A H45B 0.9900 .
C46A C47A 1.539(6) .
C46A H46A 0.9900 .
C46A H46B 0.9900 .
C47A H47A 1.0000 .
C48A C1A 1.509(7) 2_666
C48A H48A 0.9900 .
C48A H48B 0.9900 .
C8A C9A 1.474(7) .
C8A H8A3 0.9900 .
C8A H8A4 0.9900 .
C9A C10A 1.527(8) .
C9A H9A3 0.9900 .
C9A H9A4 0.9900 .
C10A H10A 0.9900 .
C10A H10B 0.9900 .
C20C C21C 1.528(6) .
C20C H20C 0.9900 .
C20C H20D 0.9900 .
C21C C22C 1.506(6) .
C21C H21C 0.9900 .
C21C H21D 0.9900 .
C22C H22C 0.9900 .
C22C H22D 0.9900 .
C45C C46C 1.534(8) .
C45C H45C 0.9900 .
C45C H45D 0.9900 .
C46C C47C 1.542(6) .
C46C H46C 0.9900 .
C46C H46D 0.9900 .
C47C H47C 1.0000 .
N1B C1B 1.337(5) .
N1B C5B 1.347(5) .
N2B C6B 1.473(6) .
N2B C7B 1.483(5) .
N2B H2B1 0.9100 .
N2B H2B2 0.9100 .
N3B C12B 1.473(6) .
N3B C11B 1.491(5) .
N3B H3B1 0.9100 .
N3B H3B2 0.9100 .
N4B C17B 1.343(5) .
N4B C13B 1.347(5) .
N5B C19B 1.484(5) .
N5B C18B 1.499(5) .
N5B H5B1 0.9100 .
N5B H5B2 0.9100 .
N6B C23B 1.486(5) .
N6B C24B 1.489(5) .
N6B H6B1 0.9100 .
N6B H6B2 0.9100 .
N7B C25B 1.332(5) .
N7B C29B 1.356(5) .
N8B C30B 1.477(5) .
N8B C31B 1.504(5) .
N8B H8B1 0.9100 .
N8B H8B2 0.9100 .
N9B C36B 1.498(6) .
N9B C35B 1.515(5) .
N9B H9B1 0.9100 .
N9B H9B2 0.9100 .
N10B C41B 1.341(5) .
N10B C37B 1.342(5) .
N11B C42B 1.481(6) .
N11B C43B 1.482(5) .
N11B H11D 0.9100 .
N11B H11E 0.9100 .
N12B C48B 1.467(6) .
N12B C47B 1.491(5) .
N12B H12E 0.9100 .
N12B H12F 0.9100 .
C1B C2B 1.368(7) .
C1B C48D 1.453(11) .
C2B C3B 1.387(6) .
C2B H2B 0.9500 .
C3B C4B 1.383(6) .
C3B H3B 0.9500 .
C4B C5B 1.368(7) .
C4B H4B 0.9500 .
C5B C6B 1.502(6) .
C6B H6B3 0.9900 .
C6B H6B4 0.9900 .
C7B C8B 1.530(6) .
C7B C11B 1.541(6) .
C7B H7B 1.0000 .
C8B C9B 1.476(7) .
C8B H8B3 0.9900 .
C8B H8B4 0.9900 .
C9B C10B 1.527(8) .
C9B H9B3 0.9900 .
C9B H9B4 0.9900 .
C10B C11B 1.531(6) .
C10B H10E 0.9900 .
C10B H10F 0.9900 .
C11B H11F 1.0000 .
C12B C13B 1.493(6) .
C12B H12G 0.9900 .
C12B H12H 0.9900 .
C13B C14B 1.358(6) .
C14B C15B 1.374(6) .
C14B H14B 0.9500 .
C15B C16B 1.370(6) .
C15B H15B 0.9500 .
C16B C17B 1.368(6) .
C16B H16B 0.9500 .
C17B C18B 1.500(6) .
C18B H18C 0.9900 .
C18B H18D 0.9900 .
C19B C23B 1.526(5) .
C19B C20B 1.527(6) .
C19B H19B 1.0000 .
C20B C21B 1.528(6) .
C20B H20E 0.9900 .
C20B H20F 0.9900 .
C21B C22B 1.506(6) .
C21B H21E 0.9900 .
C21B H21F 0.9900 .
C22B C23B 1.545(5) .
C22B H22E 0.9900 .
C22B H22F 0.9900 .
C23B H23B 1.0000 .
C24B C25B 1.506(6) .
C24B H24C 0.9900 .
C24B H24D 0.9900 .
C25B C26B 1.404(6) .
C26B C27B 1.376(6) .
C26B H26B 0.9500 .
C27B C28B 1.381(6) .
C27B H27B 0.9500 .
C28B C29B 1.367(6) .
C28B H28B 0.9500 .
C29B C30B 1.501(6) .
C30B H30C 0.9900 .
C30B H30D 0.9900 .
C31B C35B 1.507(6) .
C31B C32B 1.529(6) .
C31B H31B 1.0000 .
C32B C33B 1.514(6) .
C32B H32C 0.9900 .
C32B H32D 0.9900 .
C33B C34B 1.503(6) .
C33B H33C 0.9900 .
C33B H33D 0.9900 .
C34B C35B 1.527(6) .
C34B H34C 0.9900 .
C34B H34D 0.9900 .
C35B H35B 1.0000 .
C36B C37B 1.505(6) .
C36B H36C 0.9900 .
C36B H36D 0.9900 .
C37B C38B 1.366(7) .
C38B C39B 1.379(6) .
C38B H38B 0.9500 .
C39B C40B 1.377(6) .
C39B H39B 0.9500 .
C40B C41B 1.394(7) .
C40B H40B 0.9500 .
C41B C42B 1.499(6) .
C42B H42C 0.9900 .
C42B H42D 0.9900 .
C43B C47B 1.526(7) .
C43B C44B 1.532(6) .
C43B H43B 1.0000 .
C44B C45B 1.523(7) .
C44B H44C 0.9900 .
C44B H44D 0.9900 .
C45B C46B 1.535(8) .
C45B H45E 0.9900 .
C45B H45F 0.9900 .
C46B C47B 1.542(6) .
C46B H46E 0.9900 .
C46B H46F 0.9900 .
C47B H47B 1.0000 .
C48B C1D 1.501(11) .
C48B H48C 0.9900 .
C48B H48D 0.9900 .
N1D C1D 1.337(5) .
N1D C5D 1.347(5) .
N2D C6D 1.474(6) .
N2D C7D 1.483(5) .
N2D H2D1 0.9100 .
N2D H2D2 0.9100 .
N3D C12D 1.472(6) .
N3D C11D 1.491(5) .
N3D H3D1 0.9100 .
N3D H3D2 0.9100 .
N4D C17D 1.343(5) .
N4D C13D 1.347(5) .
N5D C19D 1.485(5) .
N5D C18D 1.499(5) .
N5D H5D1 0.9100 .
N5D H5D2 0.9100 .
N6D C23D 1.486(5) .
N6D C24D 1.487(5) .
N6D H6D1 0.9100 .
N6D H6D2 0.9100 .
N7D C25D 1.332(5) .
N7D C29D 1.357(5) .
N8D C30D 1.476(5) .
N8D C31D 1.504(5) .
N8D H8D1 0.9100 .
N8D H8D2 0.9100 .
N9D C36D 1.497(6) .
N9D C35D 1.513(5) .
N9D H9D1 0.9100 .
N9D H9D2 0.9100 .
N10D C41D 1.341(5) .
N10D C37D 1.343(5) .
N11D C42D 1.481(6) .
N11D C43D 1.481(5) .
N11D H11G 0.9100 .
N11D H11H 0.9100 .
N12D C48D 1.467(6) .
N12D C47D 1.491(5) .
N12D H12I 0.9100 .
N12D H12J 0.9100 .
C1D C2D 1.368(7) .
C2D C3D 1.387(6) .
C2D H2D 0.9500 .
C3D C4D 1.383(6) .
C3D H3D 0.9500 .
C4D C5D 1.368(7) .
C4D H4D 0.9500 .
C5D C6D 1.502(6) .
C6D H6D3 0.9900 .
C6D H6D4 0.9900 .
C7D C8D 1.530(6) .
C7D C11D 1.541(6) .
C7D H7D 1.0000 .
C8D C9D 1.475(7) .
C8D H8D3 0.9900 .
C8D H8D4 0.9900 .
C9D C10D 1.528(8) .
C9D H9D3 0.9900 .
C9D H9D4 0.9900 .
C10D C11D 1.531(6) .
C10D H10G 0.9900 .
C10D H10H 0.9900 .
C11D H11I 1.0000 .
C12D C13D 1.492(6) .
C12D H12K 0.9900 .
C12D H12L 0.9900 .
C13D C14D 1.358(6) .
C14D C15D 1.374(6) .
C14D H14D 0.9500 .
C15D C16D 1.369(6) .
C15D H15D 0.9500 .
C16D C17D 1.368(6) .
C16D H16D 0.9500 .
C17D C18D 1.500(6) .
C18D H18E 0.9900 .
C18D H18F 0.9900 .
C19D C23D 1.527(5) .
C19D C20D 1.528(6) .
C19D H19D 1.0000 .
C20D C21D 1.526(6) .
C20D H20G 0.9900 .
C20D H20H 0.9900 .
C21D C22D 1.506(6) .
C21D H21G 0.9900 .
C21D H21H 0.9900 .
C22D C23D 1.545(5) .
C22D H22G 0.9900 .
C22D H22H 0.9900 .
C23D H23D 1.0000 .
C24D C25D 1.504(6) .
C24D H24E 0.9900 .
C24D H24F 0.9900 .
C25D C26D 1.406(6) .
C26D C27D 1.376(6) .
C26D H26D 0.9500 .
C27D C28D 1.381(6) .
C27D H27D 0.9500 .
C28D C29D 1.368(6) .
C28D H28D 0.9500 .
C29D C30D 1.500(6) .
C30D H30E 0.9900 .
C30D H30F 0.9900 .
C31D C35D 1.506(6) .
C31D C32D 1.530(6) .
C31D H31D 1.0000 .
C32D C33D 1.514(6) .
C32D H32E 0.9900 .
C32D H32F 0.9900 .
C33D C34D 1.502(6) .
C33D H33E 0.9900 .
C33D H33F 0.9900 .
C34D C35D 1.525(6) .
C34D H34E 0.9900 .
C34D H34F 0.9900 .
C35D H35D 1.0000 .
C36D C37D 1.505(6) .
C36D H36E 0.9900 .
C36D H36F 0.9900 .
C37D C38D 1.366(7) .
C38D C39D 1.380(6) .
C38D H38D 0.9500 .
C39D C40D 1.378(6) .
C39D H39D 0.9500 .
C40D C41D 1.395(7) .
C40D H40D 0.9500 .
C41D C42D 1.499(6) .
C42D H42E 0.9900 .
C42D H42F 0.9900 .
C43D C47D 1.526(7) .
C43D C44D 1.532(6) .
C43D H43D 1.0000 .
C44D C45D 1.523(7) .
C44D H44E 0.9900 .
C44D H44F 0.9900 .
C45D C46D 1.535(8) .
C45D H45G 0.9900 .
C45D H45H 0.9900 .
C46D C47D 1.543(6) .
C46D H46G 0.9900 .
C46D H46H 0.9900 .
C47D H47D 1.0000 .
C48D H48E 0.9900 .
C48D H48F 0.9900 .
S1 O2 1.456(4) .
S1 O3 1.462(4) .
S1 O4 1.466(4) .
S1 O1 1.494(3) .
S2 O7 1.466(4) .
S2 O5 1.475(5) .
S2 O6 1.477(5) .
S2 O8 1.482(5) .
S20 O70 1.465(5) .
S20 O50 1.476(5) .
S20 O60 1.477(5) .
S20 O80 1.482(5) .
S3 O12 1.443(4) .
S3 O11 1.456(4) .
S3 O9 1.477(4) .
S3 O10 1.478(3) .
S4 O16 1.454(4) .
S4 O15 1.456(4) .
S4 O14 1.472(4) .
S4 O13 1.490(4) .
S5 O20 1.456(5) .
S5 O19 1.456(4) .
S5 O18 1.481(5) .
S5 O17 1.482(4) .
S5 O57W 1.55(2) .
O18 O57W 1.07(2) .
S50 O57W 1.22(2) .
S50 O190 1.456(5) .
S50 O200 1.456(5) .
S50 O170 1.481(5) .
S50 O180 1.481(6) .
O180 O57W 0.98(3) .
O190 O57W 1.63(3) .
S6 O23 1.457(4) .
S6 O22 1.472(4) .
S6 O24 1.482(6) .
S6 O21 1.487(4) .
S7 O27 1.454(6) .
S7 O28 1.457(6) .
S7 O26 1.477(5) .
S7 O25 1.493(5) .
S70 O270 1.454(6) .
S70 O280 1.457(6) .
S70 O260 1.477(5) .
S70 O250 1.493(5) .
S8 O30 1.454(4) .
S8 O31 1.464(4) .
S8 O32 1.468(4) .
S8 O29 1.495(4) .
S8 O56W 1.56(2) .
S8 O43W 1.68(3) .
O29 O56W 1.53(2) .
O30 O43W 1.08(3) .
O31 O42W 1.64(3) .
O31 O41W 1.72(4) .
O31 O43W 1.82(3) .
O32 O56W 1.53(2) .
S80 O56W 0.87(2) .
S80 O300 1.455(4) .
S80 O310 1.463(4) .
S80 O320 1.466(4) .
S80 O290 1.497(4) .
O290 O56W 1.34(2) .
O300 O56W 1.51(2) .
O310 O56W 1.40(2) .
S81 O55W 1.397(13) .
S81 O301 1.456(4) .
S81 O311 1.462(4) .
S81 O321 1.467(4) .
S81 O291 1.497(4) .
S81 O53W 1.79(2) .
S81 O54W 2.05(3) .
O291 O53W 0.84(3) .
O301 O54W 0.91(3) .
O311 O55W 1.166(16) .
O321 O55W 1.532(17) .
O6X O21W 1.63(5) .
O18X O19W 1.71(2) .
O24W O25W 0.64(2) .
O26W O28W 0.88(3) .
O26W O27W 1.00(3) .
O26W O33W 1.67(3) 2_757
O27W O28W 0.83(3) .
O29W O30W 0.98(3) .
O29W O31W 0.99(3) .
O29W O32W 1.70(3) .
O30W O31W 0.69(4) .
O30W O32W 0.97(3) .
O30W O33W 1.74(4) .
O31W O32W 0.86(3) .
O32W O33W 1.29(3) .
O32W O34W 1.36(4) .
O33W O34W 1.37(4) .
O33W O26W 1.67(3) 2_757
O34W O35W 1.45(4) .
O35W O36W 1.28(3) .
O36W O38W 1.41(4) .
O36W O37W 1.627(19) 2_747
O36W O40W 1.66(3) 2_747
O37W O39W 0.94(3) .
O37W O41W 1.56(4) .
O37W O36W 1.627(19) 2_747
O37W O40W 1.74(3) .
O38W O48W 1.77(4) .
O40W O36W 1.66(3) 2_747
O41W O42W 1.69(4) .
O42W O44W 1.15(2) .
O42W O43W 1.37(4) .
O44W O45W 0.80(3) .
O45W O47W 1.82(4) 2_747
O46W O51W 1.32(3) .
O47W O49W 0.83(3) .
O47W O48W 0.85(4) .
O47W O50W 1.77(4) .
O47W O45W 1.82(4) 2_747
O48W O49W 0.98(3) .
O49W O50W 1.10(2) .
O49W O52W 1.58(3) .
O50W O52W 0.93(3) .
O50W O51W 1.45(3) .
O51W O52W 0.94(3) .

loop_
_geom_hbond_atom_site_label_D
_geom_hbond_atom_site_label_H
_geom_hbond_atom_site_label_A
_geom_hbond_distance_DH
_geom_hbond_distance_HA
_geom_hbond_distance_DA
_geom_hbond_angle_DHA
_geom_hbond_site_symmetry_A
N2A H2A1 S2 0.91 2.77 3.525(4) 140.7 .
N2A H2A1 O5 0.91 1.84 2.731(7) 166.2 .
N2A H2A1 S20 0.91 2.84 3.618(7) 144.7 .
N2A H2A1 O50 0.91 1.82 2.720(15) 170.5 .
N2A H2A2 S1 0.91 2.86 3.541(4) 132.8 .
N2A H2A2 O1 0.91 2.07 2.858(5) 144.2 .
N2A H2A2 O2 0.91 2.66 3.189(5) 118.1 .
N3A H3A1 S3 0.91 2.71 3.610(4) 173.1 .
N3A H3A1 O10 0.91 2.02 2.851(5) 150.3 .
N3A H3A1 O12 0.91 2.44 3.235(6) 146.0 .
N3A H3A2 S1 0.91 2.80 3.683(4) 162.6 .
N3A H3A2 O1 0.91 1.95 2.756(5) 147.3 .
N3A H3A2 O3 0.91 2.58 3.349(6) 142.9 .
N5A H5A1 S3 0.91 2.80 3.561(4) 141.6 .
N5A H5A1 O9 0.91 1.83 2.732(5) 169.4 .
N5A H5A2 O3 0.91 1.84 2.701(5) 156.2 .
N6A H6A1 S4 0.91 2.90 3.798(4) 169.1 .
N6A H6A1 O14 0.91 1.91 2.757(5) 153.4 .
N6A H6A2 O3 0.91 1.89 2.733(5) 152.5 .
N8A H8A1 S4 0.91 2.78 3.671(4) 167.0 .
N8A H8A1 O13 0.91 2.03 2.833(5) 146.7 .
N8A H8A1 O14 0.91 2.53 3.289(5) 141.1 .
N8A H8A2 S1 0.91 2.95 3.819(4) 161.0 .
N8A H8A2 O2 0.91 1.75 2.658(5) 175.7 .
N9A H9A1 O1W 0.91 1.93 2.810(6) 163.7 .
N9A H9A2 S4 0.91 2.82 3.615(4) 147.2 .
N9A H9A2 O13 0.91 1.89 2.751(5) 157.5 .
N11A H11B O6 0.91 2.19 2.867(7) 130.6 2_666
N11A H11B O60 0.91 2.13 2.743(16) 124.0 2_666
N11A H11B O1W 0.91 2.20 2.921(5) 135.3 .
N11A H11A O15 0.91 1.88 2.750(6) 159.0 .
N12A H12A O21W 0.91 1.98 2.765(8) 143.6 2_666
N12A H12B O6 0.91 1.99 2.806(8) 149.0 2_666
N2B H2B1 S6 0.91 2.91 3.705(7) 146.6 .
N2B H2B1 O21 0.91 1.95 2.829(9) 162.6 .
N3B H3B1 S3 0.91 2.73 3.621(8) 166.7 .
N3B H3B1 O9 0.91 2.37 3.068(9) 134.0 .
N3B H3B1 O11 0.91 2.08 2.956(8) 161.4 .
N5B H5B1 S3 0.91 2.81 3.546(8) 139.0 .
N5B H5B1 O10 0.91 1.91 2.803(10) 168.3 .
N5B H5B2 O57W 0.91 2.69 3.27(2) 122.9 .
N9B H9B1 O4W 0.91 2.07 2.917(9) 155.2 .
N11B H11E O22 0.91 2.14 2.871(10) 137.3 2_657
N11B H11E O4W 0.91 2.47 3.085(7) 124.7 .
N12B H12E O23 0.91 1.97 2.801(9) 151.0 1_455
N12B H12F S6 0.91 2.70 3.430(7) 137.8 2_657
N12B H12F O22 0.91 1.93 2.809(9) 160.7 2_657
N2D H2D2 S6 0.91 2.57 3.407(8) 153.6 2_657
N2D H2D2 O21 0.91 1.70 2.599(9) 170.4 2_657
N2D H2D2 O22 0.91 2.49 3.043(8) 119.8 2_657
N3D H3D2 S3 0.91 2.64 3.538(8) 171.5 2_657
N3D H3D2 O9 0.91 1.97 2.808(9) 151.5 2_657
N3D H3D2 O11 0.91 2.31 3.075(8) 141.5 2_657
N5D H5D1 O57W 0.91 2.68 3.38(3) 135.0 2_657
N5D H5D2 S3 0.91 2.74 3.530(9) 146.2 2_657
N5D H5D2 O10 0.91 1.83 2.736(12) 172.3 2_657
N9D H9D2 O4W 0.91 1.76 2.652(9) 167.8 2_657
N11D H11G O22 0.91 2.14 2.811(11) 130.1 .
N11D H11G O4W 0.91 2.18 2.861(7) 130.5 2_657
N12D H12I S6 0.91 2.98 3.693(8) 136.2 .
N12D H12I O22 0.91 2.24 3.087(9) 154.0 .
N12D H12J O23 0.91 1.82 2.683(10) 158.7 2_757
C6A H6A3 S2 0.99 2.98 3.956(6) 169.1 2_656
C6A H6A3 O5 0.99 2.25 3.097(8) 143.2 2_656
C6A H6A3 S20 0.99 2.92 3.901(9) 171.5 2_656
C6A H6A3 O50 0.99 2.27 3.130(17) 143.9 2_656
C6A H6A4 O2 0.99 2.52 3.063(7) 114.5 .
C8C H8C1 O5 0.99 2.55 3.418(10) 146.6 2_656
C11A H11C S2 1.00 2.71 3.648(5) 155.9 .
C11A H11C O5 1.00 2.62 3.292(9) 124.2 .
C11A H11C O6 1.00 2.63 3.568(8) 157.2 .
C11A H11C O8 1.00 2.56 3.435(7) 146.6 .
C14A H14A O27W 0.95 2.63 3.50(2) 152.4 1_455
C16A H16A O30 0.95 2.47 3.227(11) 136.8 1_465
C18A H18A O13W 0.99 2.59 3.58(2) 171.8 .
C19A H19A O14 1.00 2.59 3.376(6) 135.3 .
C19A H19A O2W 1.00 2.64 3.588(6) 158.5 .
C20A H20A O54W 0.99 2.67 3.45(3) 136.0 .
C22A H22B O16 0.99 2.53 3.481(7) 160.8 .
C23A H23A O9 1.00 2.62 3.428(6) 138.1 .
C26A H26A O10W 0.95 2.65 3.397(7) 136.0 2_657
C28A H28A O5W 0.95 2.62 3.318(6) 130.6 2_656
C28A H28A O18X 0.95 2.60 3.519(18) 161.6 .
C30A H30A O15X 0.99 2.60 3.501(18) 150.8 2_756
C30A H30A O15Y 0.99 2.56 3.357(18) 137.1 2_756
C30A H30B O19W 0.99 2.63 3.299(8) 125.2 .
C31A H31A O15Z 1.00 2.24 3.15(2) 149.8 2_756
C36A H36B O310 0.99 2.49 3.375(9) 148.8 2_756
C42A H42A S4 0.99 3.01 3.781(5) 135.7 2_766
C42A H42A O15 0.99 2.44 3.385(6) 158.4 2_766
C42A H42B S2 0.99 2.99 3.734(6) 133.1 2_666
C43A H43A O7 1.00 2.48 3.410(7) 155.1 2_666
C44A H44A O15 0.99 2.46 3.209(7) 131.7 .
C46A H46A O7W 0.99 2.47 3.394(12) 155.6 .
C46A H46A O21W 0.99 2.58 3.211(14) 121.8 2_666
C47A H47A O2W 1.00 2.58 3.495(6) 151.7 .
C48A H48A O8W 0.99 2.47 3.381(9) 153.0 .
C8A H8A3 S20 0.99 2.60 3.533(8) 156.5 2_656
C8A H8A3 O50 0.99 2.35 3.24(2) 150.3 2_656
C8A H8A3 O80 0.99 2.29 2.943(12) 122.4 2_656
C8A H8A4 O10X 0.99 2.42 3.40(4) 171.6 2_657
C10A H10B O23W 0.99 2.39 3.282(13) 149.8 .
C22C H22D O16 0.99 2.53 3.481(7) 160.1 .
C46C H46C O6X 0.99 2.21 3.07(5) 145.4 2_666
C46C H46C O21W 0.99 1.54 2.51(3) 165.0 2_666
C47C H47C O2W 1.00 2.61 3.495(6) 147.5 .
C2B H2B O31W 0.95 2.55 3.39(3) 147.8 .
C4B H4B O41W 0.95 2.39 3.16(4) 137.9 .
C10B H10F O24W 0.99 2.59 3.533(19) 159.4 .
C11B H11F S6 1.00 2.96 3.926(6) 163.7 .
C11B H11F O21 1.00 2.41 3.200(7) 135.0 .
C16B H16B O34W 0.95 2.60 3.47(4) 152.5 2_657
C18B H18D O33W 0.99 2.41 3.34(2) 157.1 2_657
C19B H19B O3W 1.00 2.64 3.596(9) 159.8 .
C24B H24D O21W 0.99 2.20 2.970(10) 133.1 2_656
C28B H28B O39W 0.95 2.59 3.51(3) 163.0 .
C30B H30D O40W 0.99 2.47 3.21(2) 130.8 .
C31B H31B O52W 1.00 2.35 3.22(3) 144.2 .
C36B H36D O47W 0.99 2.58 3.36(3) 135.1 .
C36B H36D O48W 0.99 2.61 3.28(3) 125.2 .
C36B H36D O49W 0.99 2.39 3.270(18) 147.1 .
C40B H40B O52W 0.95 2.60 3.52(2) 163.7 2_647
C42B H42C O45W 0.99 2.30 3.29(3) 173.8 1_455
C43B H43B S6 1.00 2.93 3.674(7) 131.8 2_657
C43B H43B O23 1.00 2.46 3.347(8) 147.3 2_657
C44B H44D O44W 0.99 2.40 3.036(17) 121.3 1_455
C44B H44D O45W 0.99 2.65 3.29(3) 122.6 1_455
C47B H47B O4W 1.00 2.63 3.377(7) 131.1 .
C48B H48C O29W 0.99 2.48 3.463(17) 171.1 2_657
C48B H48D O3W 0.99 2.52 3.422(11) 150.8 .
C2D H2D O31W 0.95 2.61 3.49(3) 155.5 2_657
C10D H10G O24W 0.99 2.45 3.316(19) 145.5 2_657
C10D H10G O55W 0.99 2.07 2.833(16) 132.8 2_657
C11D H11I S6 1.00 3.01 3.910(6) 149.9 2_657
C11D H11I O22 1.00 2.59 3.514(7) 152.8 2_657
C12D H12L O54W 0.99 2.45 3.32(3) 146.6 2_657
C16D H16D O33W 0.95 2.60 3.37(2) 137.6 .
C16D H16D O34W 0.95 2.43 3.27(4) 147.1 .
C18D H18E O33W 0.99 2.16 3.05(2) 148.1 .
C20D H20H O30W 0.99 2.57 3.51(3) 158.9 .
C23D H23D O10 1.00 2.54 3.357(9) 139.2 2_657
C24D H24E O21W 0.99 2.41 3.363(13) 162.2 1_556
C24D H24F O11 0.99 2.24 3.100(12) 144.2 2_657
C34D H34F O57W 0.99 2.54 3.06(2) 112.2 .
C36D H36E O49W 0.99 2.64 3.604(18) 163.5 2_657
C42D H42E O24 0.99 2.56 3.509(17) 159.9 .
C42D H42F O45W 0.99 2.49 3.46(3) 166.4 2_757
C43D H43D S6 1.00 2.98 3.735(7) 133.5 .
C43D H43D O23 1.00 2.38 3.307(8) 153.8 .
C46D H46H O29W 0.99 2.37 3.276(16) 152.2 .
C47D H47D O3W 1.00 2.54 3.476(8) 154.9 2_657
C48D H48E O29W 0.99 2.29 3.274(18) 173.1 .
C48D H48E O31W 0.99 2.46 3.41(3) 160.3 .

loop_
_geom_torsion_atom_site_label_1
_geom_torsion_atom_site_label_2
_geom_torsion_atom_site_label_3
_geom_torsion_atom_site_label_4
_geom_torsion
_geom_torsion_site_symmetry_1
_geom_torsion_site_symmetry_4
C5A N1A C1A C2A 2.7(8) . .
C5A N1A C1A C48A -177.3(4) . 2_666
N1A C1A C2A C3A -2.0(8) . .
C48A C1A C2A C3A 178.0(5) 2_666 .
C1A C2A C3A C4A 1.5(8) . .
C2A C3A C4A C5A -1.8(8) . .
C1A N1A C5A C4A -3.0(8) . .
C1A N1A C5A C6A 176.4(4) . .
C3A C4A C5A N1A 2.6(8) . .
C3A C4A C5A C6A -176.8(5) . .
C7A N2A C6A C5A -172.6(4) . .
N1A C5A C6A N2A 19.1(6) . .
C4A C5A C6A N2A -161.6(5) . .
C6A N2A C7A C8A -59.5(5) . .
C6A N2A C7A C8C -59.5(5) . .
C6A N2A C7A C11A -176.9(4) . .
N2A C7A C8C C9C -147.0(5) . .
C11A C7A C8C C9C -27.0(6) . .
C7A C8C C9C C10C 40.1(7) . .
C8C C9C C10C C11A -37.3(6) . .
C12A N3A C11A C10A -70.9(5) . .
C12A N3A C11A C10C -70.9(5) . .
C12A N3A C11A C7A 170.4(4) . .
C9C C10C C11A N3A -101.5(5) . .
C9C C10C C11A C7A 19.5(5) . .
N2A C7A C11A N3A -112.0(4) . .
C8A C7A C11A N3A 126.4(4) . .
C8C C7A C11A N3A 126.4(4) . .
N2A C7A C11A C10A 125.6(4) . .
C8A C7A C11A C10A 4.0(5) . .
N2A C7A C11A C10C 125.6(4) . .
C8C C7A C11A C10C 4.0(5) . .
C11A N3A C12A C13A -179.5(4) . .
C17A N4A C13A C14A 0.7(8) . .
C17A N4A C13A C12A -178.4(4) . .
N3A C12A C13A N4A 15.4(6) . .
N3A C12A C13A C14A -163.7(5) . .
N4A C13A C14A C15A 2.1(8) . .
C12A C13A C14A C15A -178.8(5) . .
C13A C14A C15A C16A -2.6(8) . .
C14A C15A C16A C17A 0.3(8) . .
C13A N4A C17A C16A -3.1(8) . .
C13A N4A C17A C18A 177.4(5) . .
C15A C16A C17A N4A 2.6(8) . .
C15A C16A C17A C18A -178.0(5) . .
N4A C17A C18A N5A -33.9(6) . .
C16A C17A C18A N5A 146.6(5) . .
C19A N5A C18A C17A -178.4(4) . .
C18A N5A C19A C23A 170.7(4) . .
C18A N5A C19A C20C 53.8(5) . .
C18A N5A C19A C20A 53.8(5) . .
N5A C19A C20A C21A 164.3(5) . .
C23A C19A C20A C21A 42.6(6) . .
C19A C20A C21A C22A -35.7(7) . .
C20A C21A C22A C23A 15.1(8) . .
C24A N6A C23A C19A -170.8(4) . .
C24A N6A C23A C22C 70.9(5) . .
C24A N6A C23A C22A 70.9(5) . .
N5A C19A C23A N6A 80.7(5) . .
C20C C19A C23A N6A -156.2(4) . .
C20A C19A C23A N6A -156.2(4) . .
N5A C19A C23A C22C -156.9(4) . .
C20C C19A C23A C22C -33.9(5) . .
N5A C19A C23A C22A -156.9(4) . .
C20A C19A C23A C22A -33.9(5) . .
C21A C22A C23A N6A 135.2(6) . .
C21A C22A C23A C19A 11.6(6) . .
C23A N6A C24A C25A 178.0(4) . .
C29A N7A C25A C26A 1.0(7) . .
C29A N7A C25A C24A 178.6(4) . .
N6A C24A C25A N7A 28.6(6) . .
N6A C24A C25A C26A -153.7(4) . .
N7A C25A C26A C27A -1.6(7) . .
C24A C25A C26A C27A -179.1(5) . .
C25A C26A C27A C28A 1.8(7) . .
C26A C27A C28A C29A -1.6(8) . .
C25A N7A C29A C28A -0.8(7) . .
C25A N7A C29A C30A -180.0(4) . .
C27A C28A C29A N7A 1.1(8) . .
C27A C28A C29A C30A -179.8(5) . .
C31A N8A C30A C29A -174.2(4) . .
N7A C29A C30A N8A -21.0(6) . .
C28A C29A C30A N8A 159.8(5) . .
C30A N8A C31A C35A -177.6(4) . .
C30A N8A C31A C32A 65.1(5) . .
N8A C31A C32A C33A 152.9(4) . .
C35A C31A C32A C33A 32.7(5) . .
C31A C32A C33A C34A -41.3(5) . .
C32A C33A C34A C35A 34.6(5) . .
N8A C31A C35A N9A 102.9(4) . .
C32A C31A C35A N9A -135.7(4) . .
N8A C31A C35A C34A -132.9(4) . .
C32A C31A C35A C34A -11.4(5) . .
C36A N9A C35A C31A 66.6(5) . .
C36A N9A C35A C34A -53.4(6) . .
C33A C34A C35A C31A -14.3(5) . .
C33A C34A C35A N9A 108.9(4) . .
C35A N9A C36A C37A 178.0(4) . .
C41A N10A C37A C38A 0.7(8) . .
C41A N10A C37A C36A -178.5(5) . .
N9A C36A C37A N10A -8.8(7) . .
N9A C36A C37A C38A 172.0(5) . .
N10A C37A C38A C39A -2.6(8) . .
C36A C37A C38A C39A 176.6(5) . .
C37A C38A C39A C40A 1.8(8) . .
C38A C39A C40A C41A 0.6(9) . .
C37A N10A C41A C40A 2.0(8) . .
C37A N10A C41A C42A -178.9(5) . .
C39A C40A C41A N10A -2.6(8) . .
C39A C40A C41A C42A 178.4(5) . .
C43A N11A C42A C41A -177.8(4) . .
N10A C41A C42A N11A -8.7(6) . .
C40A C41A C42A N11A 170.4(5) . .
C42A N11A C43A C47C 171.1(4) . .
C42A N11A C43A C47A 171.1(4) . .
C42A N11A C43A C44A -69.6(5) . .
N11A C43A C44A C45C -158.0(4) . .
C47C C43A C44A C45C -36.2(5) . .
N11A C43A C44A C45A -158.0(4) . .
C47A C43A C44A C45A -36.2(5) . .
C43A C44A C45A C46A 41.9(6) . .
C44A C45A C46A C47A -32.0(7) . .
C48A N12A C47A C43A 176.2(4) . .
C48A N12A C47A C46A -61.9(6) . .
N11A C43A C47A N12A -91.7(5) . .
C44A C43A C47A N12A 144.2(4) . .
N11A C43A C47A C46A 141.1(5) . .
C44A C43A C47A C46A 17.0(6) . .
C45A C46A C47A N12A -115.9(6) . .
C45A C46A C47A C43A 9.0(7) . .
C47C N12A C48A C1A 178.1(4) . 2_666
C47A N12A C48A C1A 178.1(4) . 2_666
N2A C7A C8A C9A -102.8(7) . .
C11A C7A C8A C9A 17.1(7) . .
C7A C8A C9A C10A -31.7(10) . .
C8A C9A C10A C11A 33.6(10) . .
N3A C11A C10A C9A -143.7(6) . .
C7A C11A C10A C9A -22.7(7) . .
N5A C19A C20C C21C 140.9(16) . .
C23A C19A C20C C21C 19.2(16) . .
C19A C20C C21C C22C 3(3) . .
C20C C21C C22C C23A -24(2) . .
N6A C23A C22C C21C 159.9(15) . .
C19A C23A C22C C21C 36.3(15) . .
C43A C44A C45C C46C 13.2(14) . .
C44A C45C C46C C47C 14(2) . .
C48A N12A C47C C43A 176.2(4) . .
C48A N12A C47C C46C -81.0(12) . .
N11A C43A C47C N12A -91.7(5) . .
C44A C43A C47C N12A 144.2(4) . .
N11A C43A C47C C46C 168.8(11) . .
C44A C43A C47C C46C 44.7(12) . .
C45C C46C C47C N12A -147.9(16) . .
C45C C46C C47C C43A -34.6(19) . .
C5B N1B C1B C2B 4.0(18) . .
C5B N1B C1B C48D -177.8(10) . .
N1B C1B C2B C3B -7(2) . .
C48D C1B C2B C3B 175.4(13) . .
C1B C2B C3B C4B 8(2) . .
C2B C3B C4B C5B -7.4(19) . .
C1B N1B C5B C4B -3.3(16) . .
C1B N1B C5B C6B 179.0(10) . .
C3B C4B C5B N1B 5.1(18) . .
C3B C4B C5B C6B -177.3(12) . .
C7B N2B C6B C5B -170.8(7) . .
N1B C5B C6B N2B 14.2(13) . .
C4B C5B C6B N2B -163.6(10) . .
C6B N2B C7B C8B -56.6(8) . .
C6B N2B C7B C11B -173.6(7) . .
N2B C7B C8B C9B -154.8(6) . .
C11B C7B C8B C9B -34.5(6) . .
C7B C8B C9B C10B 42.6(7) . .
C8B C9B C10B C11B -33.9(7) . .
C12B N3B C11B C10B -72.0(8) . .
C12B N3B C11B C7B 169.2(7) . .
C9B C10B C11B N3B -109.7(6) . .
C9B C10B C11B C7B 11.5(7) . .
N2B C7B C11B N3B -101.8(6) . .
C8B C7B C11B N3B 136.1(5) . .
N2B C7B C11B C10B 135.9(6) . .
C8B C7B C11B C10B 13.8(6) . .
C11B N3B C12B C13B 175.0(7) . .
C17B N4B C13B C14B 0.7(17) . .
C17B N4B C13B C12B -176.3(9) . .
N3B C12B C13B N4B 13.5(13) . .
N3B C12B C13B C14B -163.5(11) . .
N4B C13B C14B C15B 2.9(19) . .
C12B C13B C14B C15B 179.7(12) . .
C13B C14B C15B C16B -5(2) . .
C14B C15B C16B C17B 3(2) . .
C13B N4B C17B C16B -2.8(16) . .
C13B N4B C17B C18B 173.5(9) . .
C15B C16B C17B N4B 1(2) . .
C15B C16B C17B C18B -174.9(12) . .
C19B N5B C18B C17B 178.8(6) . .
N4B C17B C18B N5B -36.7(11) . .
C16B C17B C18B N5B 139.6(12) . .
C18B N5B C19B C23B 174.7(8) . .
C18B N5B C19B C20B 57.9(9) . .
N5B C19B C20B C21B 162.3(6) . .
C23B C19B C20B C21B 41.1(7) . .
C19B C20B C21B C22B -36.0(9) . .
C20B C21B C22B C23B 16.9(10) . .
C24B N6B C23B C19B -171.1(8) . .
C24B N6B C23B C22B 69.7(8) . .
N5B C19B C23B N6B 83.3(7) . .
C20B C19B C23B N6B -154.1(6) . .
N5B C19B C23B C22B -153.9(6) . .
C20B C19B C23B C22B -31.3(7) . .
C21B C22B C23B N6B 133.4(8) . .
C21B C22B C23B C19B 9.0(9) . .
C23B N6B C24B C25B 178.6(8) . .
C29B N7B C25B C26B -14.0(19) . .
C29B N7B C25B C24B 175.0(11) . .
N6B C24B C25B N7B 24.3(15) . .
N6B C24B C25B C26B -146.9(13) . .
N7B C25B C26B C27B 15(2) . .
C24B C25B C26B C27B -174.4(13) . .
C25B C26B C27B C28B 1(2) . .
C26B C27B C28B C29B -16(2) . .
C25B N7B C29B C28B -2.6(19) . .
C25B N7B C29B C30B -179.1(12) . .
C27B C28B C29B N7B 18(2) . .
C27B C28B C29B C30B -165.7(14) . .
C31B N8B C30B C29B -176.2(9) . .
N7B C29B C30B N8B -12.4(17) . .
C28B C29B C30B N8B 171.0(12) . .
C30B N8B C31B C35B -176.5(9) . .
C30B N8B C31B C32B 66.1(10) . .
N8B C31B C32B C33B 151.8(6) . .
C35B C31B C32B C33B 31.7(7) . .
C31B C32B C33B C34B -41.0(7) . .
C32B C33B C34B C35B 35.0(7) . .
N8B C31B C35B N9B 104.6(6) . .
C32B C31B C35B N9B -134.0(6) . .
N8B C31B C35B C34B -131.6(6) . .
C32B C31B C35B C34B -10.1(7) . .
C36B N9B C35B C31B 61.8(10) . .
C36B N9B C35B C34B -57.8(10) . .
C33B C34B C35B C31B -15.4(7) . .
C33B C34B C35B N9B 107.2(6) . .
C35B N9B C36B C37B 174.5(9) . .
C41B N10B C37B C38B -2(2) . .
C41B N10B C37B C36B -177.6(12) . .
N9B C36B C37B N10B -7.5(17) . .
N9B C36B C37B C38B 176.8(12) . .
N10B C37B C38B C39B 0(2) . .
C36B C37B C38B C39B 175.5(14) . .
C37B C38B C39B C40B 1(2) . .
C38B C39B C40B C41B 0(2) . .
C37B N10B C41B C40B 3(2) . .
C37B N10B C41B C42B -174.4(12) . .
C39B C40B C41B N10B -2(2) . .
C39B C40B C41B C42B 175.1(14) . .
C43B N11B C42B C41B 176.4(8) . .
N10B C41B C42B N11B -14.5(16) . .
C40B C41B C42B N11B 168.3(12) . .
C42B N11B C43B C47B 178.1(8) . .
C42B N11B C43B C44B -62.6(9) . .
N11B C43B C44B C45B -157.4(5) . .
C47B C43B C44B C45B -35.8(6) . .
C43B C44B C45B C46B 43.3(6) . .
C44B C45B C46B C47B -34.6(7) . .
C48B N12B C47B C43B 169.0(7) . .
C48B N12B C47B C46B -70.2(9) . .
N11B C43B C47B N12B -95.6(6) . .
C44B C43B C47B N12B 140.6(6) . .
N11B C43B C47B C46B 138.8(6) . .
C44B C43B C47B C46B 15.0(6) . .
C45B C46B C47B N12B -112.3(7) . .
C45B C46B C47B C43B 11.8(7) . .
C47B N12B C48B C1D -176.0(7) . .
C5D N1D C1D C2D -3(2) . .
C5D N1D C1D C48B 175.9(11) . .
N12B C48B C1D N1D 57.2(14) . .
N12B C48B C1D C2D -124.0(15) . .
N1D C1D C2D C3D -1(2) . .
C48B C1D C2D C3D -179.6(14) . .
C1D C2D C3D C4D 6(2) . .
C2D C3D C4D C5D -7(2) . .
C1D N1D C5D C4D 2(2) . .
C1D N1D C5D C6D -176.4(12) . .
C3D C4D C5D N1D 3(2) . .
C3D C4D C5D C6D -178.9(14) . .
C7D N2D C6D C5D 174.2(8) . .
N1D C5D C6D N2D -13.1(15) . .
C4D C5D C6D N2D 168.8(13) . .
C6D N2D C7D C8D 57.1(9) . .
C6D N2D C7D C11D 174.6(7) . .
N2D C7D C8D C9D 151.9(6) . .
C11D C7D C8D C9D 31.4(6) . .
C7D C8D C9D C10D -42.4(7) . .
C8D C9D C10D C11D 36.6(6) . .
C12D N3D C11D C10D 76.4(9) . .
C12D N3D C11D C7D -165.0(8) . .
C9D C10D C11D N3D 105.0(6) . .
C9D C10D C11D C7D -16.0(6) . .
N2D C7D C11D N3D 106.8(6) . .
C8D C7D C11D N3D -131.1(6) . .
N2D C7D C11D C10D -131.1(6) . .
C8D C7D C11D C10D -9.0(6) . .
C11D N3D C12D C13D -178.2(8) . .
C17D N4D C13D C14D -3(2) . .
C17D N4D C13D C12D -180.0(12) . .
N3D C12D C13D N4D -18.1(16) . .
N3D C12D C13D C14D 164.6(13) . .
N4D C13D C14D C15D 3(2) . .
C12D C13D C14D C15D 179.9(14) . .
C13D C14D C15D C16D -2(2) . .
C14D C15D C16D C17D 1(3) . .
C13D N4D C17D C16D 2(2) . .
C13D N4D C17D C18D -176.7(12) . .
C15D C16D C17D N4D -1(3) . .
C15D C16D C17D C18D 177.3(16) . .
C19D N5D C18D C17D 176.7(8) . .
N4D C17D C18D N5D 30.1(15) . .
C16D C17D C18D N5D -148.5(16) . .
C18D N5D C19D C23D -170.5(10) . .
C18D N5D C19D C20D -54.4(11) . .
N5D C19D C20D C21D -161.7(6) . .
C23D C19D C20D C21D -40.9(7) . .
C19D C20D C21D C22D 31.3(9) . .
C20D C21D C22D C23D -9.6(11) . .
C24D N6D C23D C19D 156.1(8) . .
C24D N6D C23D C22D -85.3(9) . .
N5D C19D C23D N6D -79.7(7) . .
C20D C19D C23D N6D 158.3(6) . .
N5D C19D C23D C22D 157.4(6) . .
C20D C19D C23D C22D 35.5(7) . .
C21D C22D C23D N6D -140.4(8) . .
C21D C22D C23D C19D -16.0(9) . .
C23D N6D C24D C25D 165.7(9) . .
C29D N7D C25D C26D -15(2) . .
C29D N7D C25D C24D 171.4(14) . .
N6D C24D C25D N7D 10.0(18) . .
N6D C24D C25D C26D -164.1(13) . .
N7D C25D C26D C27D 14(2) . .
C24D C25D C26D C27D -172.4(14) . .
C25D C26D C27D C28D 4(2) . .
C26D C27D C28D C29D -19.9(19) . .
C25D N7D C29D C28D -2(2) . .
C25D N7D C29D C30D 177.5(14) . .
C27D C28D C29D N7D 20(2) . .
C27D C28D C29D C30D -160.0(16) . .
C31D N8D C30D C29D 177.7(11) . .
N7D C29D C30D N8D 5(2) . .
C28D C29D C30D N8D -174.9(14) . .
C30D N8D C31D C35D 178.3(10) . .
C30D N8D C31D C32D -64.8(11) . .
N8D C31D C32D C33D -152.2(7) . .
C35D C31D C32D C33D -32.6(7) . .
C31D C32D C33D C34D 40.7(8) . .
C32D C33D C34D C35D -33.8(7) . .
N8D C31D C35D N9D -102.4(6) . .
C32D C31D C35D N9D 136.7(6) . .
N8D C31D C35D C34D 132.8(6) . .
C32D C31D C35D C34D 11.8(7) . .
C36D N9D C35D C31D -68.7(8) . .
C36D N9D C35D C34D 51.9(9) . .
C33D C34D C35D C31D 13.6(7) . .
C33D C34D C35D N9D -110.2(6) . .
C35D N9D C36D C37D -174.3(8) . .
C41D N10D C37D C38D -2(2) . .
C41D N10D C37D C36D -179.7(12) . .
N9D C36D C37D N10D 9.2(15) . .
N9D C36D C37D C38D -168.6(12) . .
N10D C37D C38D C39D 5(2) . .
C36D C37D C38D C39D -177.8(13) . .
C37D C38D C39D C40D -2(2) . .
C38D C39D C40D C41D -3(3) . .
C37D N10D C41D C40D -3(2) . .
C37D N10D C41D C42D -177.9(13) . .
C39D C40D C41D N10D 6(2) . .
C39D C40D C41D C42D 179.8(15) . .
C43D N11D C42D C41D -178.1(9) . .
N10D C41D C42D N11D 6.8(18) . .
C40D C41D C42D N11D -167.8(14) . .
C42D N11D C43D C47D -173.7(9) . .
C42D N11D C43D C44D 66.5(10) . .
N11D C43D C44D C45D 158.0(5) . .
C47D C43D C44D C45D 35.7(6) . .
C43D C44D C45D C46D -43.7(6) . .
C44D C45D C46D C47D 35.3(7) . .
C48D N12D C47D C43D -170.6(8) . .
C48D N12D C47D C46D 68.9(9) . .
N11D C43D C47D N12D 96.1(6) . .
C44D C43D C47D N12D -139.6(6) . .
N11D C43D C47D C46D -138.6(6) . .
C44D C43D C47D C46D -14.4(6) . .
C45D C46D C47D N12D 111.2(7) . .
C45D C46D C47D C43D -12.6(7) . .
N1B C1B C48D N12D -57.2(14) . .
C2B C1B C48D N12D 121.0(13) . .
C47D N12D C48D C1B 177.2(8) . .
O20 S5 O18 O57W -145.3(12) . .
O19 S5 O18 O57W -24.3(12) . .
O17 S5 O18 O57W 97.7(12) . .
O190 S50 O180 O57W 12(2) . .
O200 S50 O180 O57W -108(2) . .
O170 S50 O180 O57W 134(2) . .
O200 S50 O190 O57W 111.8(16) . .
O170 S50 O190 O57W -130.8(16) . .
O180 S50 O190 O57W -8.4(16) . .
O30 S8 O29 O56W -86.0(10) . .
O31 S8 O29 O56W 156.6(10) . .
O32 S8 O29 O56W 34.9(10) . .
O43W S8 O29 O56W -125.1(19) . .
O31 S8 O30 O43W -16.6(18) . .
O32 S8 O30 O43W 106.0(18) . .
O29 S8 O30 O43W -132.8(18) . .
O56W S8 O30 O43W 166.8(19) . .
O30 S8 O31 O42W 15.0(11) . .
O32 S8 O31 O42W -106.3(10) . .
O29 S8 O31 O42W 133.1(10) . .
O56W S8 O31 O42W -173(2) . .
O43W S8 O31 O42W 3.8(15) . .
O30 S8 O31 O41W -2(6) . .
O32 S8 O31 O41W -123(6) . .
O29 S8 O31 O41W 117(6) . .
O56W S8 O31 O41W 170(6) . .
O43W S8 O31 O41W -13(6) . .
O30 S8 O31 O43W 11.2(12) . .
O32 S8 O31 O43W -110.1(12) . .
O29 S8 O31 O43W 129.4(12) . .
O56W S8 O31 O43W -177(2) . .
O30 S8 O32 O56W 86.2(10) . .
O31 S8 O32 O56W -153.3(10) . .
O29 S8 O32 O56W -34.8(10) . .
O43W S8 O32 O56W 128.9(16) . .
O300 S80 O290 O56W 62.4(17) . .
O310 S80 O290 O56W -54.6(17) . .
O320 S80 O290 O56W -176.7(17) . .
O310 S80 O300 O56W 61.5(15) . .
O320 S80 O300 O56W -174.9(15) . .
O290 S80 O300 O56W -54.1(15) . .
O300 S80 O310 O56W -66.5(15) . .
O320 S80 O310 O56W 171.4(16) . .
O290 S80 O310 O56W 51.0(15) . .
O55W S81 O291 O53W 132(2) . .
O301 S81 O291 O53W -61(2) . .
O311 S81 O291 O53W -178(2) . .
O321 S81 O291 O53W 59(2) . .
O54W S81 O291 O53W -85(2) . .
O55W S81 O301 O54W 55(3) . .
O311 S81 O301 O54W 4(2) . .
O321 S81 O301 O54W 127(2) . .
O291 S81 O301 O54W -112(2) . .
O53W S81 O301 O54W -136(3) . .
O301 S81 O311 O55W 118.2(12) . .
O321 S81 O311 O55W -3.5(12) . .
O291 S81 O311 O55W -124.4(12) . .
O53W S81 O311 O55W -125.5(17) . .
O54W S81 O311 O55W 119.6(13) . .
O301 S81 O321 O55W -118.0(10) . .
O311 S81 O321 O55W 2.9(10) . .
O291 S81 O321 O55W 121.7(10) . .
O53W S81 O321 O55W 145.4(12) . .
O54W S81 O321 O55W -96.5(12) . .
O33W O26W O27W O28W -39(8) 2_757 .
O33W O26W O28W O27W 167(3) 2_757 .
O32W O29W O30W O31W -32(3) . .
O31W O29W O30W O32W 32(3) . .
O31W O29W O30W O33W 82(9) . .
O32W O29W O30W O33W 50(7) . .
O29W O30W O31W O32W 149(3) . .
O33W O30W O31W O32W -11(3) . .
O32W O30W O31W O29W -149(3) . .
O33W O30W O31W O29W -160(3) . .
O32W O29W O31W O30W 44(5) . .
O30W O29W O31W O32W -44(5) . .
O29W O31W O32W O30W 41(4) . .
O30W O31W O32W O33W 23(8) . .
O29W O31W O32W O33W 65(9) . .
O30W O31W O32W O34W 111(5) . .
O29W O31W O32W O34W 152(4) . .
O30W O31W O32W O29W -41(4) . .
O29W O30W O32W O31W -35(4) . .
O33W O30W O32W O31W 166(5) . .
O31W O30W O32W O33W -166(5) . .
O29W O30W O32W O33W 159(3) . .
O31W O30W O32W O34W -103(6) . .
O29W O30W O32W O34W -139(4) . .
O33W O30W O32W O34W 62(4) . .
O31W O30W O32W O29W 35(4) . .
O33W O30W O32W O29W -159(3) . .
O30W O29W O32W O31W 110(6) . .
O31W O29W O32W O30W -110(6) . .
O30W O29W O32W O33W -26(4) . .
O31W O29W O32W O33W -136(7) . .
O30W O29W O32W O34W 67(6) . .
O31W O29W O32W O34W -43(6) . .
O31W O32W O33W O34W 111(7) . .
O30W O32W O33W O34W 128(3) . .
O29W O32W O33W O34W 140(3) . .
O31W O32W O33W O26W -82(7) . 2_757
O30W O32W O33W O26W -66(3) . 2_757
O34W O32W O33W O26W 166(3) . 2_757
O29W O32W O33W O26W -54(3) . 2_757
O31W O32W O33W O30W -16(6) . .
O34W O32W O33W O30W -128(3) . .
O29W O32W O33W O30W 12.6(19) . .
O31W O30W O33W O32W 13(4) . .
O29W O30W O33W O32W -63(8) . .
O31W O30W O33W O34W -31(5) . .
O32W O30W O33W O34W -44(3) . .
O29W O30W O33W O34W -107(9) . .
O31W O30W O33W O26W 132(4) . 2_757
O32W O30W O33W O26W 119(3) . 2_757
O29W O30W O33W O26W 56(9) . 2_757
O31W O32W O34W O33W -136(5) . .
O30W O32W O34W O33W -81(5) . .
O29W O32W O34W O33W -115(5) . .
O31W O32W O34W O35W 76(6) . .
O30W O32W O34W O35W 131(5) . .
O33W O32W O34W O35W -148(4) . .
O29W O32W O34W O35W 96(6) . .
O26W O33W O34W O32W -53(9) 2_757 .
O30W O33W O34W O32W 25.8(17) . .
O32W O33W O34W O35W 110(8) . .
O26W O33W O34W O35W 57(13) 2_757 .
O30W O33W O34W O35W 136(8) . .
O32W O34W O35W O36W 126(4) . .
O33W O34W O35W O36W 35(9) . .
O34W O35W O36W O38W 82(4) . .
O34W O35W O36W O37W -25(4) . 2_747
O34W O35W O36W O40W -120(3) . 2_747
O35W O36W O38W O48W 53(4) . .
O37W O36W O38W O48W -172(4) 2_747 .
O40W O36W O38W O48W -111(3) 2_747 .
O39W O37W O40W O36W 97(4) . 2_747
O41W O37W O40W O36W -101.2(17) . 2_747
O39W O37W O41W O42W -10(7) . .
O36W O37W O41W O42W 121(6) 2_747 .
O40W O37W O41W O42W -177(5) . .
O39W O37W O41W O31 45(3) . .
O36W O37W O41W O31 175.3(15) 2_747 .
O40W O37W O41W O31 -122.7(19) . .
S8 O31 O41W O37W -137(5) . .
O42W O31 O41W O37W -155(3) . .
O43W O31 O41W O37W -148.3(19) . .
S8 O31 O41W O42W 18(6) . .
O43W O31 O41W O42W 6.8(18) . .
S8 O31 O42W O44W 132(3) . .
O41W O31 O42W O44W -52(3) . .
O43W O31 O42W O44W 137(4) . .
S8 O31 O42W O43W -4.5(18) . .
O41W O31 O42W O43W 171(2) . .
S8 O31 O42W O41W -175.5(15) . .
O43W O31 O42W O41W -171(2) . .
O37W O41W O42W O44W -144(6) . .
O31 O41W O42W O44W 150(2) . .
O37W O41W O42W O43W 53(7) . .
O31 O41W O42W O43W -12(3) . .
O37W O41W O42W O31 66(6) . .
S8 O30 O43W O42W 45(11) . .
S8 O30 O43W O31 13.2(14) . .
O44W O42W O43W O30 179(9) . .
O31 O42W O43W O30 -36(11) . .
O41W O42W O43W O30 -25(13) . .
O44W O42W O43W S8 -141(3) . .
O31 O42W O43W S8 4.0(16) . .
O41W O42W O43W S8 15(4) . .
O44W O42W O43W O31 -145(3) . .
O41W O42W O43W O31 11(3) . .
O31 S8 O43W O30 163.3(18) . .
O32 S8 O43W O30 -91.0(15) . .
O29 S8 O43W O30 68(2) . .
O56W S8 O43W O30 -19(3) . .
O30 S8 O43W O42W -168(3) . .
O31 S8 O43W O42W -4.6(18) . .
O32 S8 O43W O42W 101(2) . .
O29 S8 O43W O42W -100(2) . .
O56W S8 O43W O42W 173.5(17) . .
O30 S8 O43W O31 -163.3(18) . .
O32 S8 O43W O31 105.7(7) . .
O29 S8 O43W O31 -95.0(12) . .
O56W S8 O43W O31 178.1(13) . .
S8 O31 O43W O30 -14.9(16) . .
O42W O31 O43W O30 170(3) . .
O41W O31 O43W O30 162(2) . .
S8 O31 O43W O42W 175(2) . .
O41W O31 O43W O42W -8(2) . .
O42W O31 O43W S8 -175(2) . .
O41W O31 O43W S8 176.9(14) . .
O43W O42W O44W O45W -131(8) . .
O31 O42W O44W O45W 109(9) . .
O41W O42W O44W O45W 65(9) . .
O42W O44W O45W O47W -68(12) . 2_747
O50W O47W O48W O49W 24.3(18) . .
O45W O47W O48W O49W -180(4) 2_747 .
O49W O47W O48W O38W -133(3) . .
O50W O47W O48W O38W -108(3) . .
O45W O47W O48W O38W 47(4) 2_747 .
O36W O38W O48W O47W 137(5) . .
O36W O38W O48W O49W 71(6) . .
O50W O47W O49W O48W -117(5) . .
O48W O47W O49W O50W 117(5) . .
O48W O47W O49W O52W 167(5) . .
O50W O47W O49W O52W 50(5) . .
O38W O48W O49W O47W 93(6) . .
O47W O48W O49W O50W -119(5) . .
O38W O48W O49W O50W -26(7) . .
O47W O48W O49W O52W -166(6) . .
O38W O48W O49W O52W -73(8) . .
O47W O49W O50W O52W 139(5) . .
O48W O49W O50W O52W -144(4) . .
O47W O49W O50W O51W 115(5) . .
O48W O49W O50W O51W -168(3) . .
O52W O49W O50W O51W -24(3) . .
O48W O49W O50W O47W 77(5) . .
O52W O49W O50W O47W -139(5) . .
O49W O47W O50W O52W -46(5) . .
O48W O47W O50W O52W -104(4) . .
O45W O47W O50W O52W 131(5) 2_747 .
O48W O47W O50W O49W -58(4) . .
O45W O47W O50W O49W 177(8) 2_747 .
O49W O47W O50W O51W -88(6) . .
O48W O47W O50W O51W -145(4) . .
O45W O47W O50W O51W 89(6) 2_747 .
O49W O50W O51W O52W 39(4) . .
O47W O50W O51W O52W 69(5) . .
O52W O50W O51W O46W -138(4) . .
O49W O50W O51W O46W -99(4) . .
O47W O50W O51W O46W -69(4) . .
O49W O50W O52W O51W -154(3) . .
O47W O50W O52W O51W -139(3) . .
O51W O50W O52W O49W 154(3) . .
O47W O50W O52W O49W 14.8(18) . .
O46W O51W O52W O50W 46(4) . .
O46W O51W O52W O49W 19(6) . .
O50W O51W O52W O49W -27(3) . .
O47W O49W O52W O50W -81(7) . .
O48W O49W O52W O50W 75(6) . .
O47W O49W O52W O51W -40(9) . .
O48W O49W O52W O51W 115(6) . .
O50W O49W O52W O51W 41(4) . .
O55W S81 O53W O291 -71(3) . .
O301 S81 O53W O291 124(2) . .
O311 S81 O53W O291 2(3) . .
O321 S81 O53W O291 -126(2) . .
O54W S81 O53W O291 107(2) . .
S81 O311 O55W O321 4.0(13) . .
O301 S81 O55W O311 -85.6(10) . .
O321 S81 O55W O311 176.4(12) . .
O291 S81 O55W O311 79.3(11) . .
O53W S81 O55W O311 112.6(16) . .
O54W S81 O55W O311 -65.9(14) . .
O301 S81 O55W O321 98.0(7) . .
O311 S81 O55W O321 -176.4(12) . .
O291 S81 O55W O321 -97.1(7) . .
O53W S81 O55W O321 -63.8(18) . .
O54W S81 O55W O321 117.7(10) . .
S81 O321 O55W O311 -4.3(14) . .
O300 S80 O56W O290 -120.6(10) . .
O310 S80 O56W O290 122.9(12) . .
O300 S80 O56W O310 116.5(8) . .
O290 S80 O56W O310 -122.9(12) . .
O310 S80 O56W O300 -116.5(8) . .
O290 S80 O56W O300 120.6(10) . .
S80 O290 O56W O310 69.3(17) . .
S80 O290 O56W O300 -63.0(15) . .
S80 O310 O56W O290 -72.6(17) . .
S80 O310 O56W O300 62.4(13) . .
S80 O300 O56W O290 70.4(16) . .
S80 O300 O56W O310 -66.7(14) . .
S8 O32 O56W O29 32.8(8) . .
S8 O29 O56W O32 -32.4(8) . .
O30 S8 O56W O32 -109.1(6) . .
O31 S8 O56W O32 78.5(19) . .
O29 S8 O56W O32 141.8(9) . .
O43W S8 O56W O32 -97.2(18) . .
O30 S8 O56W O29 109.1(6) . .
O31 S8 O56W O29 -63(2) . .
O32 S8 O56W O29 -141.8(9) . .
O43W S8 O56W O29 121.0(17) . .
S50 O180 O57W O190 -16(3) . .
O190 S50 O57W O180 -168(2) . .
O200 S50 O57W O180 88.0(19) . .
O170 S50 O57W O180 -67(3) . .
O200 S50 O57W O190 -103.6(8) . .
O170 S50 O57W O190 101.1(13) . .
O180 S50 O57W O190 168(2) . .
O20 S5 O57W O18 54.2(16) . .
O19 S5 O57W O18 157.6(11) . .
O17 S5 O57W O18 -97.3(10) . .
S50 O190 O57W O180 19(3) . .
